data_4304868
loop_
_publ_author_name
'Qiuwen Wang'
'Li Xiang'
'Haibin Song'
'Guofu Zi'

_publ_section_title
;
Synthesis of Amidolanthanides with New Chiral Biaryl-Based NNO Ligands and
Their Use as Catalysts for Enantioselective Hydroamination/Cyclization
;
_journal_name_full 'Inorganic Chemistry'
_journal_page_first 4319
_journal_page_last 4328
_journal_paper_doi 10.1021/ic702461f
_journal_volume 47
_journal_year 2008
_chemical_absolute_configuration rmad
_chemical_formula_moiety 'C116.50 H126 N9 O4 Si2 Yb3'
_chemical_formula_sum 'C116.5 H126 N9 O4 Si2 Yb3'
_chemical_formula_weight 2291.56
_chemical_name_systematic
; 
 ? 
;
_space_group_IT_number 4
_symmetry_cell_setting monoclinic
_symmetry_space_group_name_Hall 'P 2yb'
_symmetry_space_group_name_H-M 'P 1 21 1'
_atom_sites_solution_hydrogens geom
_atom_sites_solution_primary direct
_atom_sites_solution_secondary difmap
_audit_creation_method SHELXL-97
_cell_angle_alpha 90.00
_cell_angle_beta 100.426(3)
_cell_angle_gamma 90.00
_cell_formula_units_Z 4
_cell_length_a 14.7699(8)
_cell_length_b 22.0136(10)
_cell_length_c 31.2361(18)
_cell_measurement_reflns_used 17796
_cell_measurement_temperature 113(2)
_cell_measurement_theta_max 26.3
_cell_measurement_theta_min 1.4
_cell_volume 9988.4(9)
_computing_cell_refinement CrystalClear
_computing_data_collection CrystalClear
_computing_data_reduction crystalclear
_computing_publication_material 'CrystalStructure 3.7.0'
_computing_structure_refinement 'SHELXL-97 (Sheldrick, 1997)'
_computing_structure_solution 'SHELXS-97 (Sheldrick, 1990)'
_diffrn_ambient_temperature 113(2)
_diffrn_detector_area_resol_mean 7.31
_diffrn_measured_fraction_theta_full 1.000
_diffrn_measured_fraction_theta_max 1.000
_diffrn_measurement_device_type 'Rigaku Saturn'
_diffrn_measurement_method \w
_diffrn_radiation_monochromator confocal
_diffrn_radiation_source 'rotating anode'
_diffrn_radiation_type MoK\a
_diffrn_radiation_wavelength 0.71070
_diffrn_reflns_av_R_equivalents 0.0778
_diffrn_reflns_av_sigmaI/netI 0.1326
_diffrn_reflns_limit_h_max 17
_diffrn_reflns_limit_h_min -17
_diffrn_reflns_limit_k_max 26
_diffrn_reflns_limit_k_min -26
_diffrn_reflns_limit_l_max 37
_diffrn_reflns_limit_l_min -37
_diffrn_reflns_number 76143
_diffrn_reflns_theta_full 25.00
_diffrn_reflns_theta_max 25.00
_diffrn_reflns_theta_min 1.33
_diffrn_standards_decay_% 0
_diffrn_standards_interval_count 0
_diffrn_standards_interval_time 0
_diffrn_standards_number 0
_exptl_absorpt_coefficient_mu 2.869
_exptl_absorpt_correction_T_max 0.9448
_exptl_absorpt_correction_T_min 0.8939
_exptl_absorpt_correction_type multi-scan
_exptl_absorpt_process_details crystalclear
_exptl_crystal_colour orange
_exptl_crystal_density_diffrn 1.524
_exptl_crystal_density_method 'not measured'
_exptl_crystal_description block
_exptl_crystal_F_000 4632
_exptl_crystal_size_max 0.04
_exptl_crystal_size_mid 0.03
_exptl_crystal_size_min 0.02
_refine_diff_density_max 1.696
_refine_diff_density_min -1.475
_refine_diff_density_rms 0.161
_refine_ls_abs_structure_details 'Flack H D (1983), Acta Cryst. A39, 876-881'
_refine_ls_abs_structure_Flack -0.004(8)
_refine_ls_extinction_method none
_refine_ls_goodness_of_fit_ref 1.126
_refine_ls_hydrogen_treatment constr
_refine_ls_matrix_type full
_refine_ls_number_parameters 2401
_refine_ls_number_reflns 35126
_refine_ls_number_restraints 104
_refine_ls_restrained_S_all 1.126
_refine_ls_R_factor_all 0.0865
_refine_ls_R_factor_gt 0.0711
_refine_ls_shift/su_max 0.128
_refine_ls_shift/su_mean 0.003
_refine_ls_structure_factor_coef Fsqd
_refine_ls_weighting_details 'calc w=1/[\s^2^(Fo^2^)+(0.0092P)^2^+0.0000P] where P=(Fo^2^+2Fc^2^)/3'
_refine_ls_weighting_scheme calc
_refine_ls_wR_factor_gt 0.1138
_refine_ls_wR_factor_ref 0.1256
_reflns_number_gt 29813
_reflns_number_total 35126
_reflns_threshold_expression >2sigma(I)
_cod_data_source_file ic702461f-file003_6.cif
_cod_data_source_block compound10
_cod_original_formula_sum 'C116.50 H126 N9 O4 Si2 Yb3'
_cod_database_code 4304868

loop_
_symmetry_equiv_pos_as_xyz
'x, y, z'
'-x, y+1/2, -z'

loop_
_atom_site_label
_atom_site_type_symbol
_atom_site_fract_x
_atom_site_fract_y
_atom_site_fract_z
_atom_site_U_iso_or_equiv
_atom_site_adp_type
_atom_site_occupancy
_atom_site_symmetry_multiplicity
_atom_site_calc_flag
_atom_site_refinement_flags
_atom_site_disorder_assembly
_atom_site_disorder_group
Yb1 Yb -0.06280(4) 0.72815(3) 0.183158(18) 0.03034(14) Uani 1 1 d . . .
Yb2 Yb 0.21242(4) 0.69847(3) 0.055936(19) 0.03161(15) Uani 1 1 d . . .
Yb3 Yb 0.07620(4) 0.62858(3) 0.127734(18) 0.03181(14) Uani 1 1 d . . .
Yb4 Yb 0.75379(4) 0.63253(3) 0.678288(18) 0.02718(13) Uani 1 1 d . . .
Yb5 Yb 0.35413(4) 0.64512(3) 0.573221(18) 0.03054(15) Uani 1 1 d . . .
Yb6 Yb 0.55379(4) 0.72230(3) 0.632667(18) 0.02716(13) Uani 1 1 d . . .
Si1 Si 0.1670(3) 0.50228(19) 0.17870(14) 0.0409(10) Uani 1 1 d . . .
Si2 Si 0.0027(3) 0.48837(19) 0.10436(14) 0.0405(10) Uani 1 1 d . . .
Si3 Si 0.5158(3) 0.85265(18) 0.68296(13) 0.0338(9) Uani 1 1 d . . .
Si4 Si 0.5934(3) 0.86047(18) 0.59884(14) 0.0379(10) Uani 1 1 d . . .
N1 N 0.0569(7) 0.7697(5) 0.2358(4) 0.033(3) Uani 1 1 d . . .
N2 N -0.0568(9) 0.8295(5) 0.1695(4) 0.044(3) Uani 1 1 d . . .
N3 N -0.2188(7) 0.7015(5) 0.1610(3) 0.035(3) Uani 1 1 d . . .
N4 N -0.1481(8) 0.7567(5) 0.2362(4) 0.039(3) Uani 1 1 d . . .
N5 N 0.3689(7) 0.6802(5) 0.0859(4) 0.034(3) Uani 1 1 d . . .
N6 N 0.2981(7) 0.7038(5) 0.0013(3) 0.032(3) Uani 1 1 d . . .
N7 N 0.0898(7) 0.7192(5) -0.0038(3) 0.030(3) Uani 1 1 d . . .
N8 N 0.2029(8) 0.8008(5) 0.0479(3) 0.029(3) Uani 1 1 d . . .
N9 N 0.0817(7) 0.5308(5) 0.1377(4) 0.036(3) Uani 1 1 d . . .
N10 N 0.7007(7) 0.5919(5) 0.7399(3) 0.028(3) Uani 1 1 d . . .
N11 N 0.7372(7) 0.5300(5) 0.6662(3) 0.033(3) Uani 1 1 d . . .
N12 N 0.8756(6) 0.6640(5) 0.6422(3) 0.026(2) Uani 1 1 d . . .
N13 N 0.8938(8) 0.6124(5) 0.7247(3) 0.032(3) Uani 1 1 d . . .
N14 N 0.4071(6) 0.6246(6) 0.5057(3) 0.031(3) Uani 1 1 d . . .
N15 N 0.3619(8) 0.5419(5) 0.5680(3) 0.037(3) Uani 1 1 d . . .
N16 N 0.2344(7) 0.6676(5) 0.6125(3) 0.031(3) Uani 1 1 d . . .
N17 N 0.2160(7) 0.6396(7) 0.5255(3) 0.043(3) Uani 1 1 d . . .
N18 N 0.5549(7) 0.8201(5) 0.6391(3) 0.030(3) Uani 1 1 d . . .
O1 O 0.0413(6) 0.6515(4) 0.1913(2) 0.029(2) Uani 1 1 d . . .
O2 O -0.0428(6) 0.6911(4) 0.1163(3) 0.032(2) Uani 1 1 d . . .
O3 O 0.1926(6) 0.6915(4) 0.1272(3) 0.035(2) Uani 1 1 d . . .
O4 O 0.1107(6) 0.6229(4) 0.0621(3) 0.033(2) Uani 1 1 d . . .
O5 O 0.6516(6) 0.7050(4) 0.6940(3) 0.028(2) Uani 1 1 d . . .
O6 O 0.6632(6) 0.6645(4) 0.6151(3) 0.031(2) Uani 1 1 d . . .
O7 O 0.4569(5) 0.7211(4) 0.5700(2) 0.031(2) Uani 1 1 d . . .
O8 O 0.4452(6) 0.6555(4) 0.6403(3) 0.033(2) Uani 1 1 d . . .
C1 C 0.0155(8) 0.6487(6) 0.2655(4) 0.030(3) Uani 1 1 d . . .
C2 C -0.0047(8) 0.6293(6) 0.2217(4) 0.030(3) Uani 1 1 d . . .
C3 C -0.0822(9) 0.5930(6) 0.2100(5) 0.036(3) Uani 1 1 d . . .
H3 H -0.0956 0.5770 0.1813 0.043 Uiso 1 1 calc R . .
C4 C -0.1393(11) 0.5796(7) 0.2382(5) 0.050(4) Uani 1 1 d . . .
H4 H -0.1911 0.5541 0.2291 0.060 Uiso 1 1 calc R . .
C5 C -0.1220(9) 0.6036(7) 0.2813(5) 0.038(4) Uani 1 1 d . . .
C6 C -0.0448(8) 0.6378(7) 0.2946(4) 0.033(3) Uani 1 1 d . . .
C7 C -0.0236(10) 0.6640(7) 0.3399(5) 0.047(4) Uani 1 1 d . . .
H7A H 0.0283 0.6409 0.3569 0.057 Uiso 1 1 calc R . .
H7B H -0.0029 0.7065 0.3379 0.057 Uiso 1 1 calc R . .
C8 C -0.1016(10) 0.6635(9) 0.3645(5) 0.061(5) Uani 1 1 d . . .
H8A H -0.1451 0.6967 0.3537 0.073 Uiso 1 1 calc R . .
H8B H -0.0775 0.6709 0.3957 0.073 Uiso 1 1 calc R . .
C9 C -0.1518(13) 0.6035(8) 0.3592(5) 0.065(5) Uani 1 1 d . . .
H9A H -0.1087 0.5704 0.3705 0.078 Uiso 1 1 calc R . .
H9B H -0.2021 0.6040 0.3763 0.078 Uiso 1 1 calc R . .
C10 C -0.1912(12) 0.5920(8) 0.3122(5) 0.055(5) Uani 1 1 d . . .
H10A H -0.2455 0.6185 0.3033 0.066 Uiso 1 1 calc R . .
H10B H -0.2125 0.5493 0.3088 0.066 Uiso 1 1 calc R . .
C11 C 0.1072(9) 0.6809(6) 0.2825(4) 0.027(3) Uani 1 1 d . . .
C12 C 0.1220(9) 0.7402(6) 0.2673(4) 0.029(3) Uani 1 1 d . . .
C13 C 0.2073(11) 0.7664(7) 0.2871(5) 0.045(4) Uani 1 1 d . . .
H13 H 0.2220 0.8061 0.2787 0.054 Uiso 1 1 calc R . .
C14 C 0.2693(10) 0.7365(7) 0.3180(5) 0.042(4) Uani 1 1 d . . .
H14 H 0.3238 0.7568 0.3316 0.051 Uiso 1 1 calc R . .
C15 C 0.2546(9) 0.6792(6) 0.3294(5) 0.039(4) Uani 1 1 d . . .
C16 C 0.1738(9) 0.6491(6) 0.3106(4) 0.034(3) Uani 1 1 d . . .
C17 C 0.1574(10) 0.5837(6) 0.3186(4) 0.035(4) Uani 1 1 d . . .
H17A H 0.1066 0.5803 0.3352 0.043 Uiso 1 1 calc R . .
H17B H 0.1378 0.5630 0.2903 0.043 Uiso 1 1 calc R . .
C18 C 0.235(2) 0.5543(16) 0.3415(12) 0.184(15) Uani 1 1 d U . .
H18A H 0.2110 0.5229 0.3592 0.220 Uiso 1 1 calc R . .
H18B H 0.2620 0.5321 0.3192 0.220 Uiso 1 1 calc R . .
C19 C 0.3088(14) 0.5802(8) 0.3689(6) 0.078(7) Uani 1 1 d . . .
H19A H 0.3649 0.5572 0.3659 0.094 Uiso 1 1 calc R . .
H19B H 0.2992 0.5749 0.3992 0.094 Uiso 1 1 calc R . .
C20 C 0.3265(11) 0.6446(8) 0.3622(5) 0.058(5) Uani 1 1 d . . .
H20A H 0.3866 0.6481 0.3527 0.070 Uiso 1 1 calc R . .
H20B H 0.3325 0.6654 0.3907 0.070 Uiso 1 1 calc R . .
C21 C 0.0556(11) 0.8306(7) 0.2361(5) 0.046(4) Uani 1 1 d . . .
H21 H 0.0942 0.8528 0.2583 0.055 Uiso 1 1 calc R . .
C22 C -0.0048(11) 0.8613(7) 0.2025(5) 0.042(4) Uani 1 1 d . . .
C23 C -0.0238(11) 0.9234(6) 0.2004(5) 0.041(4) Uani 1 1 d . . .
H23 H 0.0044 0.9541 0.2196 0.050 Uiso 1 1 calc R . .
C24 C -0.0928(12) 0.9306(7) 0.1639(5) 0.054(5) Uani 1 1 d . . .
H24 H -0.1222 0.9674 0.1533 0.064 Uiso 1 1 calc R . .
C25 C -0.1101(11) 0.8715(7) 0.1460(5) 0.049(4) Uani 1 1 d . . .
H25 H -0.1540 0.8627 0.1206 0.059 Uiso 1 1 calc R . .
C26 C -0.1853(8) 0.7264(7) 0.0739(4) 0.030(3) Uani 1 1 d . . .
C27 C -0.0916(10) 0.7292(7) 0.0849(5) 0.043(4) Uani 1 1 d . . .
C28 C -0.0418(9) 0.7753(7) 0.0678(4) 0.037(4) Uani 1 1 d . . .
H28 H 0.0236 0.7747 0.0740 0.045 Uiso 1 1 calc R . .
C29 C -0.0871(11) 0.8215(7) 0.0419(5) 0.045(4) Uani 1 1 d . . .
H29 H -0.0535 0.8529 0.0309 0.054 Uiso 1 1 calc R . .
C30 C -0.1826(11) 0.8204(8) 0.0325(4) 0.046(4) Uani 1 1 d . . .
C31 C -0.2327(9) 0.7763(7) 0.0492(4) 0.038(4) Uani 1 1 d . . .
C32 C -0.3370(10) 0.7774(7) 0.0424(6) 0.059(5) Uani 1 1 d . . .
H32A H -0.3567 0.7635 0.0695 0.071 Uiso 1 1 calc R . .
H32B H -0.3620 0.7485 0.0190 0.071 Uiso 1 1 calc R . .
C33 C -0.3783(10) 0.8413(8) 0.0303(6) 0.055(5) Uani 1 1 d . . .
H33A H -0.4459 0.8385 0.0209 0.066 Uiso 1 1 calc R . .
H33B H -0.3652 0.8688 0.0558 0.066 Uiso 1 1 calc R . .
C34 C -0.3347(12) 0.8650(10) -0.0058(6) 0.078(6) Uani 1 1 d . . .
H34A H -0.3645 0.9039 -0.0163 0.093 Uiso 1 1 calc R . .
H34B H -0.3459 0.8358 -0.0303 0.093 Uiso 1 1 calc R . .
C35 C -0.2310(12) 0.8752(7) 0.0075(6) 0.064(5) Uani 1 1 d . . .
H35A H -0.2200 0.9119 0.0261 0.077 Uiso 1 1 calc R . .
H35B H -0.2041 0.8825 -0.0189 0.077 Uiso 1 1 calc R . .
C36 C -0.2405(9) 0.6705(6) 0.0836(4) 0.034(3) Uani 1 1 d . . .
C37 C -0.2526(9) 0.6611(6) 0.1256(5) 0.039(4) Uani 1 1 d . . .
C38 C -0.3003(9) 0.6081(6) 0.1349(5) 0.035(3) Uani 1 1 d . . .
H38 H -0.3075 0.5996 0.1639 0.042 Uiso 1 1 calc R . .
C39 C -0.3356(10) 0.5695(7) 0.1020(6) 0.050(4) Uani 1 1 d . . .
H39 H -0.3672 0.5342 0.1088 0.060 Uiso 1 1 calc R . .
C40 C -0.3275(9) 0.5796(6) 0.0587(5) 0.040(4) Uani 1 1 d . . .
C41 C -0.2761(8) 0.6328(7) 0.0504(5) 0.039(3) Uani 1 1 d . . .
C42 C -0.2579(10) 0.6417(8) 0.0036(4) 0.049(4) Uani 1 1 d . . .
H42A H -0.2881 0.6798 -0.0083 0.059 Uiso 1 1 calc R . .
H42B H -0.1909 0.6466 0.0048 0.059 Uiso 1 1 calc R . .
C43 C -0.2919(13) 0.5904(10) -0.0272(6) 0.094(8) Uani 1 1 d . . .
H43A H -0.3050 0.6072 -0.0571 0.113 Uiso 1 1 calc R . .
H43B H -0.2410 0.5609 -0.0261 0.113 Uiso 1 1 calc R . .
C44 C -0.3717(16) 0.5577(11) -0.0202(6) 0.098(8) Uani 1 1 d . . .
H44A H -0.3795 0.5220 -0.0398 0.118 Uiso 1 1 calc R . .
H44B H -0.4261 0.5841 -0.0290 0.118 Uiso 1 1 calc R . .
C45 C -0.3716(11) 0.5366(6) 0.0235(5) 0.050(4) Uani 1 1 d . . .
H45A H -0.3389 0.4973 0.0276 0.060 Uiso 1 1 calc R . .
H45B H -0.4361 0.5294 0.0270 0.060 Uiso 1 1 calc R . .
C46 C -0.2760(8) 0.7156(7) 0.1870(4) 0.041(4) Uani 1 1 d . . .
H46 H -0.3399 0.7070 0.1788 0.050 Uiso 1 1 calc R . .
C47 C -0.2419(10) 0.7433(7) 0.2270(4) 0.045(4) Uani 1 1 d . . .
C48 C -0.2847(10) 0.7651(7) 0.2592(5) 0.048(4) Uani 1 1 d . . .
H48 H -0.3483 0.7615 0.2604 0.058 Uiso 1 1 calc R . .
C49 C -0.2179(11) 0.7935(8) 0.2897(5) 0.054(4) Uani 1 1 d . . .
H49 H -0.2267 0.8143 0.3153 0.065 Uiso 1 1 calc R . .
C50 C -0.1364(11) 0.7851(8) 0.2751(5) 0.049(4) Uani 1 1 d . . .
H50 H -0.0783 0.7979 0.2907 0.059 Uiso 1 1 calc R . .
C51 C 0.3339(9) 0.7406(7) 0.1624(4) 0.034(4) Uani 1 1 d . . .
C52 C 0.2379(8) 0.7410(7) 0.1491(4) 0.035(4) Uani 1 1 d . . .
C53 C 0.1850(9) 0.7919(7) 0.1547(4) 0.036(4) Uani 1 1 d . . .
H53 H 0.1198 0.7892 0.1481 0.043 Uiso 1 1 calc R . .
C54 C 0.2260(12) 0.8461(8) 0.1697(5) 0.050(4) Uani 1 1 d . . .
H54 H 0.1889 0.8799 0.1741 0.060 Uiso 1 1 calc R . .
C55 C 0.3220(9) 0.8513(6) 0.1783(4) 0.045(4) Uani 1 1 d D . .
C56 C 0.3746(9) 0.7982(8) 0.1772(5) 0.054(5) Uani 1 1 d D . .
C57 C 0.4792(9) 0.8103(7) 0.1856(5) 0.059(5) Uani 1 1 d DU . .
H57A H 0.5112 0.7725 0.1799 0.070 Uiso 1 1 calc R . .
H57B H 0.4994 0.8208 0.2167 0.070 Uiso 1 1 calc R . .
C58 C 0.5090(12) 0.8622(6) 0.1572(6) 0.067(5) Uani 1 1 d DU . .
H58A H 0.5747 0.8722 0.1676 0.080 Uiso 1 1 calc R . .
H58B H 0.5019 0.8485 0.1266 0.080 Uiso 1 1 calc R . .
C59 C 0.4492(12) 0.9194(7) 0.1598(6) 0.080(6) Uani 1 1 d DU . .
H59A H 0.4897 0.9539 0.1710 0.096 Uiso 1 1 calc R . .
H59B H 0.4169 0.9302 0.1302 0.096 Uiso 1 1 calc R . .
C60 C 0.3775(11) 0.9097(6) 0.1895(6) 0.063(5) Uani 1 1 d D . .
H60A H 0.4096 0.9078 0.2202 0.075 Uiso 1 1 calc R . .
H60B H 0.3349 0.9448 0.1866 0.075 Uiso 1 1 calc R . .
C61 C 0.3883(9) 0.6846(7) 0.1657(5) 0.043(4) Uani 1 1 d . . .
C62 C 0.4043(9) 0.6542(5) 0.1279(4) 0.025(3) Uani 1 1 d . . .
C63 C 0.4573(9) 0.6031(7) 0.1323(5) 0.040(4) Uani 1 1 d . . .
H63 H 0.4676 0.5827 0.1068 0.049 Uiso 1 1 calc R . .
C64 C 0.4962(10) 0.5800(7) 0.1721(5) 0.048(4) Uani 1 1 d . . .
H64 H 0.5328 0.5442 0.1739 0.058 Uiso 1 1 calc R . .
C65 C 0.4822(10) 0.6086(7) 0.2095(5) 0.046(4) Uani 1 1 d . . .
C66 C 0.4305(9) 0.6620(7) 0.2067(4) 0.036(4) Uani 1 1 d . . .
C67 C 0.4156(11) 0.6919(8) 0.2479(4) 0.056(5) Uani 1 1 d . . .
H67A H 0.4149 0.7365 0.2438 0.067 Uiso 1 1 calc R . .
H67B H 0.3546 0.6798 0.2539 0.067 Uiso 1 1 calc R . .
C68 C 0.4864(13) 0.6765(8) 0.2859(5) 0.067(6) Uani 1 1 d . . .
H68A H 0.4666 0.6919 0.3125 0.080 Uiso 1 1 calc R . .
H68B H 0.5444 0.6974 0.2832 0.080 Uiso 1 1 calc R . .
C69 C 0.5046(16) 0.6099(10) 0.2908(5) 0.090(8) Uani 1 1 d . . .
H69A H 0.5546 0.6031 0.3161 0.108 Uiso 1 1 calc R . .
H69B H 0.4486 0.5894 0.2969 0.108 Uiso 1 1 calc R . .
C70 C 0.5301(12) 0.5832(9) 0.2533(6) 0.070(6) Uani 1 1 d . . .
H70A H 0.5172 0.5391 0.2537 0.084 Uiso 1 1 calc R . .
H70B H 0.5973 0.5881 0.2553 0.084 Uiso 1 1 calc R . .
C71 C 0.4285(10) 0.6819(6) 0.0582(5) 0.038(4) Uani 1 1 d . . .
H71 H 0.4921 0.6740 0.0680 0.046 Uiso 1 1 calc R . .
C72 C 0.3943(8) 0.6958(7) 0.0144(4) 0.035(3) Uani 1 1 d . . .
C73 C 0.4386(9) 0.7049(7) -0.0210(4) 0.042(4) Uani 1 1 d . . .
H73 H 0.5031 0.7020 -0.0202 0.050 Uiso 1 1 calc R . .
C74 C 0.3741(10) 0.7187(8) -0.0570(4) 0.052(4) Uani 1 1 d . . .
H74 H 0.3841 0.7265 -0.0857 0.062 Uiso 1 1 calc R . .
C75 C 0.2902(10) 0.7186(8) -0.0421(4) 0.051(4) Uani 1 1 d . . .
H75 H 0.2331 0.7279 -0.0603 0.062 Uiso 1 1 calc R . .
C76 C 0.1317(9) 0.5929(7) -0.0097(4) 0.037(3) Uani 1 1 d . . .
C77 C 0.1563(9) 0.5907(6) 0.0358(4) 0.030(3) Uani 1 1 d . . .
C78 C 0.2395(11) 0.5629(6) 0.0542(5) 0.043(4) Uani 1 1 d . . .
H78 H 0.2558 0.5588 0.0850 0.052 Uiso 1 1 calc R . .
C79 C 0.2992(9) 0.5409(6) 0.0271(5) 0.036(3) Uani 1 1 d . . .
H79 H 0.3544 0.5208 0.0398 0.043 Uiso 1 1 calc R . .
C80 C 0.2792(10) 0.5478(6) -0.0168(5) 0.037(3) Uani 1 1 d . . .
C81 C 0.1933(9) 0.5726(6) -0.0368(5) 0.040(4) Uani 1 1 d . . .
C82 C 0.1680(10) 0.5788(8) -0.0850(4) 0.048(4) Uani 1 1 d . . .
H82A H 0.1420 0.6198 -0.0920 0.057 Uiso 1 1 calc R . .
H82B H 0.1193 0.5488 -0.0959 0.057 Uiso 1 1 calc R . .
C83 C 0.2467(10) 0.5696(7) -0.1088(4) 0.047(4) Uani 1 1 d . . .
H83A H 0.2846 0.6070 -0.1063 0.057 Uiso 1 1 calc R . .
H83B H 0.2219 0.5628 -0.1400 0.057 Uiso 1 1 calc R . .
C84 C 0.3087(11) 0.5148(8) -0.0907(6) 0.065(5) Uani 1 1 d . . .
H84A H 0.2713 0.4773 -0.0924 0.077 Uiso 1 1 calc R . .
H84B H 0.3574 0.5088 -0.1084 0.077 Uiso 1 1 calc R . .
C85 C 0.3522(11) 0.5276(8) -0.0437(4) 0.048(4) Uani 1 1 d . . .
H85A H 0.3992 0.5599 -0.0428 0.058 Uiso 1 1 calc R . .
H85B H 0.3835 0.4905 -0.0306 0.058 Uiso 1 1 calc R . .
C86 C 0.0401(9) 0.6171(6) -0.0305(4) 0.032(3) Uani 1 1 d . . .
C87 C 0.0217(9) 0.6802(7) -0.0282(4) 0.035(4) Uani 1 1 d . . .
C88 C -0.0648(9) 0.7007(7) -0.0479(4) 0.040(4) Uani 1 1 d . . .
H88 H -0.0817 0.7414 -0.0431 0.047 Uiso 1 1 calc R . .
C89 C -0.1254(9) 0.6645(7) -0.0735(4) 0.033(3) Uani 1 1 d . . .
H89 H -0.1817 0.6810 -0.0886 0.040 Uiso 1 1 calc R . .
C90 C -0.1058(10) 0.6023(8) -0.0782(4) 0.044(4) Uani 1 1 d . . .
C91 C -0.0266(10) 0.5782(6) -0.0546(4) 0.036(3) Uani 1 1 d . . .
C92 C -0.0148(11) 0.5101(7) -0.0541(5) 0.048(4) Uani 1 1 d . . .
H92A H 0.0511 0.5013 -0.0537 0.057 Uiso 1 1 calc R . .
H92B H -0.0296 0.4947 -0.0264 0.057 Uiso 1 1 calc R . .
C93 C -0.0687(13) 0.4749(8) -0.0895(6) 0.068(5) Uani 1 1 d . . .
H93A H -0.0278 0.4626 -0.1099 0.082 Uiso 1 1 calc R . .
H93B H -0.0909 0.4374 -0.0773 0.082 Uiso 1 1 calc R . .
C94 C -0.144(2) 0.5055(11) -0.1128(11) 0.26(3) Uani 1 1 d . . .
H94A H -0.1385 0.4998 -0.1437 0.315 Uiso 1 1 calc R . .
H94B H -0.1977 0.4814 -0.1084 0.315 Uiso 1 1 calc R . .
C95 C -0.1693(9) 0.5626(8) -0.1101(5) 0.049(4) Uani 1 1 d . . .
H95A H -0.2310 0.5631 -0.1020 0.059 Uiso 1 1 calc R . .
H95B H -0.1754 0.5811 -0.1394 0.059 Uiso 1 1 calc R . .
C96 C 0.0908(9) 0.7755(6) -0.0163(4) 0.031(3) Uani 1 1 d . . .
H96 H 0.0493 0.7886 -0.0415 0.037 Uiso 1 1 calc R . .
C97 C 0.1530(10) 0.8171(7) 0.0073(5) 0.037(3) Uani 1 1 d . . .
C98 C 0.1812(12) 0.8753(8) -0.0041(6) 0.064(5) Uani 1 1 d . . .
H98 H 0.1579 0.8975 -0.0298 0.077 Uiso 1 1 calc R . .
C99 C 0.2513(12) 0.8939(8) 0.0306(5) 0.062(5) Uani 1 1 d . . .
H99 H 0.2860 0.9305 0.0327 0.074 Uiso 1 1 calc R . .
C100 C 0.2585(11) 0.8480(8) 0.0605(5) 0.053(4) Uani 1 1 d . . .
H100 H 0.2993 0.8494 0.0877 0.064 Uiso 1 1 calc R . .
C101 C 0.2450(13) 0.4481(8) 0.1583(5) 0.069(6) Uani 1 1 d . . .
H10C H 0.2154 0.4082 0.1542 0.104 Uiso 1 1 calc R . .
H10D H 0.3025 0.4448 0.1795 0.104 Uiso 1 1 calc R . .
H10E H 0.2585 0.4626 0.1305 0.104 Uiso 1 1 calc R . .
C102 C 0.1214(11) 0.4628(7) 0.2234(5) 0.053(5) Uani 1 1 d . . .
H10F H 0.0698 0.4861 0.2308 0.079 Uiso 1 1 calc R . .
H10G H 0.1703 0.4597 0.2491 0.079 Uiso 1 1 calc R . .
H10H H 0.1003 0.4221 0.2137 0.079 Uiso 1 1 calc R . .
C103 C 0.2388(10) 0.5698(8) 0.2032(5) 0.060(5) Uani 1 1 d . . .
H10I H 0.2605 0.5925 0.1801 0.090 Uiso 1 1 calc R . .
H10J H 0.2917 0.5552 0.2243 0.090 Uiso 1 1 calc R . .
H10K H 0.2010 0.5964 0.2180 0.090 Uiso 1 1 calc R . .
C104 C 0.0569(12) 0.4353(8) 0.0709(6) 0.072(6) Uani 1 1 d . . .
H10L H 0.1041 0.4568 0.0584 0.108 Uiso 1 1 calc R . .
H10M H 0.0100 0.4193 0.0474 0.108 Uiso 1 1 calc R . .
H10N H 0.0853 0.4017 0.0891 0.108 Uiso 1 1 calc R . .
C105 C -0.0780(11) 0.4457(8) 0.1343(6) 0.060(5) Uani 1 1 d . . .
H10O H -0.0431 0.4156 0.1537 0.090 Uiso 1 1 calc R . .
H10P H -0.1252 0.4251 0.1132 0.090 Uiso 1 1 calc R . .
H10Q H -0.1076 0.4744 0.1514 0.090 Uiso 1 1 calc R . .
C106 C -0.0749(9) 0.5423(7) 0.0678(5) 0.041(4) Uani 1 1 d . . .
H10R H -0.0983 0.5732 0.0856 0.062 Uiso 1 1 calc R . .
H10S H -0.1267 0.5197 0.0511 0.062 Uiso 1 1 calc R . .
H10T H -0.0401 0.5620 0.0478 0.062 Uiso 1 1 calc R . .
C107 C 0.7550(9) 0.7161(6) 0.7617(4) 0.030(3) Uani 1 1 d . . .
C108 C 0.7265(8) 0.7346(7) 0.7173(4) 0.033(3) Uani 1 1 d . . .
C109 C 0.7831(9) 0.7692(6) 0.6973(4) 0.026(3) Uani 1 1 d U . .
H109 H 0.7644 0.7781 0.6672 0.031 Uiso 1 1 calc R . .
C110 C 0.8674(9) 0.7921(5) 0.7188(4) 0.032(3) Uani 1 1 d . . .
H110 H 0.9012 0.8206 0.7051 0.039 Uiso 1 1 calc R . .
C111 C 0.9004(9) 0.7715(6) 0.7615(4) 0.030(3) Uani 1 1 d U . .
C112 C 0.8456(9) 0.7353(6) 0.7821(4) 0.027(3) Uani 1 1 d . . .
C113 C 0.8824(9) 0.7123(7) 0.8293(4) 0.042(4) Uani 1 1 d . . .
H11A H 0.8531 0.7359 0.8501 0.050 Uiso 1 1 calc R . .
H11B H 0.8650 0.6692 0.8316 0.050 Uiso 1 1 calc R . .
C114 C 0.9860(9) 0.7183(7) 0.8418(4) 0.046(4) Uani 1 1 d . . .
H11C H 1.0158 0.6877 0.8257 0.055 Uiso 1 1 calc R . .
H11D H 1.0050 0.7101 0.8733 0.055 Uiso 1 1 calc R . .
C115 C 1.0181(10) 0.7816(7) 0.8316(4) 0.042(4) Uani 1 1 d . . .
H11E H 0.9850 0.8127 0.8457 0.050 Uiso 1 1 calc R . .
H11F H 1.0849 0.7860 0.8427 0.050 Uiso 1 1 calc R . .
C116 C 0.9978(9) 0.7897(6) 0.7824(5) 0.039(4) Uani 1 1 d . . .
H11G H 1.0077 0.8328 0.7755 0.047 Uiso 1 1 calc R . .
H11H H 1.0420 0.7650 0.7695 0.047 Uiso 1 1 calc R . .
C117 C 0.6952(8) 0.6817(6) 0.7854(4) 0.028(3) Uani 1 1 d . . .
C118 C 0.6686(8) 0.6205(6) 0.7762(4) 0.022(3) Uani 1 1 d . . .
C119 C 0.6115(9) 0.5901(6) 0.7992(5) 0.038(4) Uani 1 1 d . . .
H119 H 0.5901 0.5505 0.7905 0.046 Uiso 1 1 calc R . .
C120 C 0.5855(10) 0.6174(8) 0.8348(4) 0.047(4) Uani 1 1 d . . .
H120 H 0.5519 0.5948 0.8526 0.056 Uiso 1 1 calc R . .
C121 C 0.6076(9) 0.6771(6) 0.8448(4) 0.033(3) Uani 1 1 d . . .
C122 C 0.6579(9) 0.7122(6) 0.8202(4) 0.032(3) Uani 1 1 d . . .
C123 C 0.6720(9) 0.7796(6) 0.8279(5) 0.036(3) Uani 1 1 d . . .
H12A H 0.7359 0.7904 0.8254 0.043 Uiso 1 1 calc R . .
H12B H 0.6297 0.8023 0.8053 0.043 Uiso 1 1 calc R . .
C124 C 0.6550(14) 0.7981(8) 0.8721(6) 0.071(6) Uani 1 1 d . . .
H12C H 0.7093 0.7867 0.8942 0.085 Uiso 1 1 calc R . .
H12D H 0.6488 0.8428 0.8728 0.085 Uiso 1 1 calc R . .
C125 C 0.5720(16) 0.7703(10) 0.8843(7) 0.090(7) Uani 1 1 d . . .
H12E H 0.5649 0.7853 0.9134 0.108 Uiso 1 1 calc R . .
H12F H 0.5170 0.7830 0.8632 0.108 Uiso 1 1 calc R . .
C126 C 0.5773(11) 0.7050(8) 0.8852(5) 0.054(5) Uani 1 1 d . . .
H12G H 0.5161 0.6884 0.8877 0.065 Uiso 1 1 calc R . .
H12H H 0.6213 0.6923 0.9115 0.065 Uiso 1 1 calc R . .
C127 C 0.7089(9) 0.5328(6) 0.7407(5) 0.041(4) Uani 1 1 d . . .
H127 H 0.7013 0.5112 0.7661 0.049 Uiso 1 1 calc R . .
C128 C 0.7290(10) 0.5005(6) 0.7043(5) 0.040(4) Uani 1 1 d . . .
C129 C 0.7388(10) 0.4382(6) 0.7004(6) 0.047(4) Uani 1 1 d . . .
H129 H 0.7347 0.4080 0.7217 0.057 Uiso 1 1 calc R . .
C130 C 0.7560(11) 0.4298(8) 0.6585(6) 0.056(5) Uani 1 1 d . . .
H130 H 0.7658 0.3921 0.6453 0.067 Uiso 1 1 calc R . .
C131 C 0.7561(9) 0.4845(7) 0.6403(5) 0.034(3) Uani 1 1 d . . .
H131 H 0.7682 0.4908 0.6118 0.041 Uiso 1 1 calc R . .
C132 C 0.7522(8) 0.6261(7) 0.5629(4) 0.032(3) Uani 1 1 d . . .
C133 C 0.6748(8) 0.6238(6) 0.5830(4) 0.028(3) Uani 1 1 d U . .
C134 C 0.6050(10) 0.5782(7) 0.5717(5) 0.040(4) Uani 1 1 d . . .
H134 H 0.5501 0.5788 0.5835 0.048 Uiso 1 1 calc R . .
C135 C 0.6210(8) 0.5332(6) 0.5428(4) 0.032(3) Uani 1 1 d . . .
H135 H 0.5755 0.5027 0.5349 0.039 Uiso 1 1 calc R . .
C136 C 0.7003(10) 0.5308(7) 0.5252(5) 0.043(4) Uani 1 1 d . . .
C137 C 0.7661(9) 0.5767(7) 0.5352(4) 0.034(3) Uani 1 1 d . . .
C138 C 0.8547(10) 0.5767(7) 0.5155(5) 0.047(4) Uani 1 1 d . . .
H13A H 0.9074 0.5895 0.5379 0.056 Uiso 1 1 calc R . .
H13B H 0.8481 0.6064 0.4913 0.056 Uiso 1 1 calc R . .
C139 C 0.8743(11) 0.5128(8) 0.4982(6) 0.058(5) Uani 1 1 d . . .
H13C H 0.9243 0.5153 0.4810 0.070 Uiso 1 1 calc R . .
H13D H 0.8938 0.4847 0.5228 0.070 Uiso 1 1 calc R . .
C140 C 0.7859(10) 0.4895(8) 0.4695(6) 0.065(6) Uani 1 1 d . . .
H14A H 0.7626 0.5201 0.4470 0.078 Uiso 1 1 calc R . .
H14B H 0.7991 0.4516 0.4546 0.078 Uiso 1 1 calc R . .
C141 C 0.7149(9) 0.4774(6) 0.4968(5) 0.036(4) Uani 1 1 d . . .
H14C H 0.7338 0.4417 0.5155 0.044 Uiso 1 1 calc R . .
H14D H 0.6558 0.4674 0.4775 0.044 Uiso 1 1 calc R . .
C142 C 0.8104(8) 0.6810(5) 0.5658(4) 0.021(3) Uani 1 1 d U . .
C143 C 0.8724(8) 0.6990(6) 0.6049(4) 0.027(3) Uani 1 1 d . . .
C144 C 0.9220(9) 0.7517(5) 0.6055(5) 0.032(3) Uani 1 1 d . . .
H144 H 0.9603 0.7642 0.6318 0.038 Uiso 1 1 calc R . .
C145 C 0.9175(10) 0.7865(6) 0.5689(5) 0.037(4) Uani 1 1 d . . .
H145 H 0.9549 0.8218 0.5702 0.045 Uiso 1 1 calc R . .
C146 C 0.8603(9) 0.7720(6) 0.5302(4) 0.032(3) Uani 1 1 d . . .
C147 C 0.8060(8) 0.7203(6) 0.5297(4) 0.025(3) Uani 1 1 d . . .
C148 C 0.7405(9) 0.7091(7) 0.4864(4) 0.038(4) Uani 1 1 d . . .
H14E H 0.7163 0.6671 0.4860 0.046 Uiso 1 1 calc R . .
H14F H 0.6876 0.7374 0.4839 0.046 Uiso 1 1 calc R . .
C149 C 0.7883(10) 0.7181(7) 0.4482(4) 0.044(4) Uani 1 1 d . . .
H14G H 0.8282 0.6825 0.4461 0.052 Uiso 1 1 calc R . .
H14H H 0.7411 0.7192 0.4213 0.052 Uiso 1 1 calc R . .
C150 C 0.8459(13) 0.7742(9) 0.4496(6) 0.073(6) Uani 1 1 d . . .
H15A H 0.8214 0.7997 0.4240 0.087 Uiso 1 1 calc R . .
H15B H 0.9095 0.7624 0.4472 0.087 Uiso 1 1 calc R . .
C151 C 0.8493(11) 0.8117(7) 0.4902(4) 0.043(4) Uani 1 1 d . . .
H15C H 0.7919 0.8357 0.4878 0.052 Uiso 1 1 calc R . .
H15D H 0.9016 0.8405 0.4930 0.052 Uiso 1 1 calc R . .
C152 C 0.9580(7) 0.6600(6) 0.6695(4) 0.028(3) Uani 1 1 d . . .
H152 H 1.0106 0.6765 0.6602 0.034 Uiso 1 1 calc R . .
C153 C 0.9692(8) 0.6338(6) 0.7093(4) 0.027(3) Uani 1 1 d . . .
C154 C 1.0497(9) 0.6208(6) 0.7401(5) 0.038(3) Uani 1 1 d . . .
H154 H 1.1111 0.6308 0.7377 0.045 Uiso 1 1 calc R . .
C155 C 1.0226(10) 0.5915(7) 0.7736(5) 0.043(4) Uani 1 1 d . . .
H155 H 1.0619 0.5770 0.7990 0.051 Uiso 1 1 calc R . .
C156 C 0.9238(9) 0.5862(7) 0.7642(4) 0.037(3) Uani 1 1 d . . .
H156 H 0.8863 0.5677 0.7823 0.044 Uiso 1 1 calc R . .
C157 C 0.3614(9) 0.7511(7) 0.5020(4) 0.037(4) Uani 1 1 d . . .
C158 C 0.3854(8) 0.7564(6) 0.5484(4) 0.027(3) Uani 1 1 d . . .
C159 C 0.3225(11) 0.7824(7) 0.5719(4) 0.043(4) Uani 1 1 d . . .
H159 H 0.3368 0.7824 0.6028 0.052 Uiso 1 1 calc R . .
C160 C 0.2412(9) 0.8078(7) 0.5517(4) 0.037(4) Uani 1 1 d . . .
H160 H 0.2022 0.8280 0.5682 0.045 Uiso 1 1 calc R . .
C161 C 0.2168(9) 0.8035(6) 0.5067(5) 0.035(3) Uani 1 1 d . . .
C162 C 0.2752(9) 0.7764(7) 0.4816(4) 0.036(3) Uani 1 1 d . . .
C163 C 0.2468(11) 0.7681(8) 0.4329(4) 0.051(4) Uani 1 1 d . . .
H16A H 0.2903 0.7908 0.4183 0.061 Uiso 1 1 calc R . .
H16B H 0.2524 0.7245 0.4260 0.061 Uiso 1 1 calc R . .
C164 C 0.1516(13) 0.7885(9) 0.4148(5) 0.074(6) Uani 1 1 d . . .
H16C H 0.1532 0.8067 0.3859 0.088 Uiso 1 1 calc R . .
H16D H 0.1129 0.7515 0.4094 0.088 Uiso 1 1 calc R . .
C165 C 0.1065(17) 0.8281(18) 0.4367(7) 0.185(19) Uani 1 1 d . . .
H16E H 0.0397 0.8218 0.4264 0.222 Uiso 1 1 calc R . .
H16F H 0.1209 0.8695 0.4276 0.222 Uiso 1 1 calc R . .
C166 C 0.1221(11) 0.8278(8) 0.4846(5) 0.056(5) Uani 1 1 d . . .
H16G H 0.0738 0.8028 0.4942 0.067 Uiso 1 1 calc R . .
H16H H 0.1152 0.8698 0.4949 0.067 Uiso 1 1 calc R . .
C167 C 0.4253(9) 0.7257(7) 0.4754(4) 0.034(3) Uani 1 1 d . . .
C168 C 0.4460(9) 0.6615(6) 0.4774(4) 0.032(3) Uani 1 1 d . . .
C169 C 0.5062(8) 0.6394(7) 0.4509(4) 0.037(3) Uani 1 1 d . . .
H169 H 0.5228 0.5976 0.4523 0.045 Uiso 1 1 calc R . .
C170 C 0.5414(11) 0.6773(8) 0.4231(5) 0.049(4) Uani 1 1 d . . .
H170 H 0.5774 0.6607 0.4036 0.058 Uiso 1 1 calc R . .
C171 C 0.5258(9) 0.7377(7) 0.4229(4) 0.036(3) Uani 1 1 d . . .
C172 C 0.4700(9) 0.7620(6) 0.4490(4) 0.032(3) Uani 1 1 d . . .
C173 C 0.4632(12) 0.8304(8) 0.4504(5) 0.055(5) Uani 1 1 d . . .
H17C H 0.5175 0.8465 0.4705 0.066 Uiso 1 1 calc R . .
H17D H 0.4076 0.8416 0.4623 0.066 Uiso 1 1 calc R . .
C174 C 0.4581(12) 0.8601(9) 0.4062(6) 0.071(6) Uani 1 1 d . . .
H17E H 0.3928 0.8611 0.3916 0.085 Uiso 1 1 calc R . .
H17F H 0.4789 0.9028 0.4109 0.085 Uiso 1 1 calc R . .
C175 C 0.5113(11) 0.8319(8) 0.3766(5) 0.056(5) Uani 1 1 d . . .
H17G H 0.5496 0.8638 0.3663 0.068 Uiso 1 1 calc R . .
H17H H 0.4677 0.8170 0.3509 0.068 Uiso 1 1 calc R . .
C176 C 0.5733(11) 0.7802(8) 0.3945(5) 0.056(5) Uani 1 1 d . . .
H17I H 0.6306 0.7966 0.4121 0.068 Uiso 1 1 calc R . .
H17J H 0.5903 0.7567 0.3701 0.068 Uiso 1 1 calc R . .
C177 C 0.3952(9) 0.5647(7) 0.4959(4) 0.041(4) Uani 1 1 d . . .
H177 H 0.4062 0.5499 0.4688 0.049 Uiso 1 1 calc R . .
C178 C 0.3664(9) 0.5241(6) 0.5259(4) 0.031(3) Uani 1 1 d . . .
C179 C 0.3428(11) 0.4637(7) 0.5200(5) 0.049(4) Uani 1 1 d . . .
H179 H 0.3402 0.4405 0.4941 0.058 Uiso 1 1 calc R . .
C180 C 0.3235(12) 0.4438(8) 0.5595(5) 0.058(5) Uani 1 1 d . . .
H180 H 0.3052 0.4041 0.5661 0.069 Uiso 1 1 calc R . .
C181 C 0.3362(10) 0.4929(7) 0.5872(5) 0.044(4) Uani 1 1 d . . .
H181 H 0.3275 0.4917 0.6166 0.053 Uiso 1 1 calc R . .
C182 C 0.3521(8) 0.6048(6) 0.6859(4) 0.025(3) Uani 1 1 d U . .
C183 C 0.4291(9) 0.6060(6) 0.6652(4) 0.031(3) Uani 1 1 d . . .
C184 C 0.4929(9) 0.5573(7) 0.6696(5) 0.040(4) Uani 1 1 d . . .
H184 H 0.5473 0.5600 0.6575 0.048 Uiso 1 1 calc R . .
C185 C 0.4742(8) 0.5059(7) 0.6919(4) 0.035(3) Uani 1 1 d . . .
H185 H 0.5190 0.4745 0.6966 0.043 Uiso 1 1 calc R . .
C186 C 0.3922(9) 0.4980(6) 0.7079(4) 0.032(3) Uani 1 1 d . . .
C187 C 0.3309(8) 0.5489(6) 0.7044(4) 0.028(3) Uani 1 1 d . . .
C188 C 0.2422(9) 0.5432(6) 0.7209(5) 0.038(4) Uani 1 1 d . . .
H18C H 0.1916 0.5580 0.6981 0.046 Uiso 1 1 calc R . .
H18D H 0.2450 0.5699 0.7466 0.046 Uiso 1 1 calc R . .
C189 C 0.2195(9) 0.4798(7) 0.7334(5) 0.046(4) Uani 1 1 d . . .
H18E H 0.1717 0.4822 0.7518 0.055 Uiso 1 1 calc R . .
H18F H 0.1929 0.4573 0.7066 0.055 Uiso 1 1 calc R . .
C190 C 0.2958(12) 0.4457(8) 0.7563(6) 0.066(5) Uani 1 1 d . . .
H19C H 0.2748 0.4047 0.7631 0.080 Uiso 1 1 calc R . .
H19D H 0.3210 0.4663 0.7841 0.080 Uiso 1 1 calc R . .
C191 C 0.3717(10) 0.4403(7) 0.7282(5) 0.047(4) Uani 1 1 d . . .
H19E H 0.4288 0.4251 0.7467 0.056 Uiso 1 1 calc R . .
H19F H 0.3522 0.4099 0.7050 0.056 Uiso 1 1 calc R . .
C192 C 0.2988(8) 0.6601(6) 0.6899(4) 0.029(3) Uani 1 1 d . . .
C193 C 0.2415(8) 0.6885(6) 0.6559(4) 0.033(3) Uani 1 1 d . . .
C194 C 0.1950(10) 0.7427(6) 0.6639(5) 0.038(4) Uani 1 1 d . . .
H194 H 0.1608 0.7645 0.6401 0.046 Uiso 1 1 calc R . .
C195 C 0.1984(9) 0.7639(6) 0.7051(4) 0.030(3) Uani 1 1 d . . .
H195 H 0.1632 0.7985 0.7099 0.036 Uiso 1 1 calc R . .
C196 C 0.2520(9) 0.7359(7) 0.7391(4) 0.039(4) Uani 1 1 d . . .
C197 C 0.3068(9) 0.6856(6) 0.7326(4) 0.028(3) Uani 1 1 d . . .
C198 C 0.3767(8) 0.6605(6) 0.7712(4) 0.033(3) Uani 1 1 d . . .
H19G H 0.3899 0.6176 0.7653 0.040 Uiso 1 1 calc R . .
H19H H 0.4350 0.6836 0.7734 0.040 Uiso 1 1 calc R . .
C199 C 0.3436(13) 0.6644(11) 0.8141(5) 0.093(8) Uani 1 1 d . . .
H19I H 0.3969 0.6751 0.8370 0.112 Uiso 1 1 calc R . .
H19J H 0.3225 0.6235 0.8212 0.112 Uiso 1 1 calc R . .
C200 C 0.2668(15) 0.7093(12) 0.8168(7) 0.108(9) Uani 1 1 d . . .
H20C H 0.2075 0.6872 0.8117 0.129 Uiso 1 1 calc R . .
H20D H 0.2759 0.7261 0.8467 0.129 Uiso 1 1 calc R . .
C201 C 0.2604(12) 0.7594(7) 0.7864(5) 0.048(4) Uani 1 1 d . . .
H20E H 0.3158 0.7853 0.7937 0.057 Uiso 1 1 calc R . .
H20F H 0.2059 0.7845 0.7888 0.057 Uiso 1 1 calc R . .
C202 C 0.1527(9) 0.6706(6) 0.5872(4) 0.031(3) Uani 1 1 d . . .
H202 H 0.1010 0.6816 0.5997 0.037 Uiso 1 1 calc R . .
C203 C 0.1394(9) 0.6582(7) 0.5424(4) 0.040(4) Uani 1 1 d . . .
C204 C 0.0594(10) 0.6588(8) 0.5093(4) 0.053(5) Uani 1 1 d . . .
H204 H -0.0006 0.6719 0.5120 0.063 Uiso 1 1 calc R . .
C205 C 0.0861(9) 0.6369(9) 0.4735(4) 0.054(5) Uani 1 1 d . . .
H205 H 0.0477 0.6282 0.4464 0.065 Uiso 1 1 calc R . .
C206 C 0.1802(10) 0.6294(8) 0.4838(5) 0.052(4) Uani 1 1 d . . .
H206 H 0.2164 0.6179 0.4629 0.062 Uiso 1 1 calc R . .
C207 C 0.6079(12) 0.8933(7) 0.7220(6) 0.059(5) Uani 1 1 d . . .
H20G H 0.6596 0.8656 0.7316 0.088 Uiso 1 1 calc R . .
H20H H 0.5828 0.9069 0.7474 0.088 Uiso 1 1 calc R . .
H20I H 0.6295 0.9285 0.7075 0.088 Uiso 1 1 calc R . .
C208 C 0.4204(12) 0.9094(8) 0.6677(6) 0.068(6) Uani 1 1 d . . .
H20J H 0.4439 0.9451 0.6544 0.103 Uiso 1 1 calc R . .
H20K H 0.3972 0.9218 0.6939 0.103 Uiso 1 1 calc R . .
H20L H 0.3704 0.8910 0.6469 0.103 Uiso 1 1 calc R . .
C209 C 0.4718(9) 0.7901(6) 0.7136(5) 0.037(4) Uani 1 1 d . . .
H20M H 0.4190 0.7707 0.6952 0.056 Uiso 1 1 calc R . .
H20N H 0.4527 0.8066 0.7397 0.056 Uiso 1 1 calc R . .
H20O H 0.5206 0.7600 0.7222 0.056 Uiso 1 1 calc R . .
C210 C 0.6928(14) 0.9103(9) 0.6183(6) 0.085(7) Uani 1 1 d . . .
H21A H 0.6737 0.9435 0.6357 0.127 Uiso 1 1 calc R . .
H21B H 0.7158 0.9273 0.5933 0.127 Uiso 1 1 calc R . .
H21C H 0.7417 0.8867 0.6363 0.127 Uiso 1 1 calc R . .
C211 C 0.5042(11) 0.9102(7) 0.5664(5) 0.057(5) Uani 1 1 d . . .
H21D H 0.4473 0.8870 0.5574 0.086 Uiso 1 1 calc R . .
H21E H 0.5264 0.9250 0.5406 0.086 Uiso 1 1 calc R . .
H21F H 0.4920 0.9449 0.5842 0.086 Uiso 1 1 calc R . .
C212 C 0.6354(12) 0.8052(7) 0.5606(5) 0.052(4) Uani 1 1 d . . .
H21G H 0.6802 0.7774 0.5773 0.078 Uiso 1 1 calc R . .
H21H H 0.6647 0.8277 0.5397 0.078 Uiso 1 1 calc R . .
H21I H 0.5832 0.7819 0.5450 0.078 Uiso 1 1 calc R . .
C213 C -0.0125(18) 0.4154(8) 0.6847(7) 0.148(11) Uani 1 1 d DU . .
H21J H 0.0339 0.4191 0.7113 0.221 Uiso 1 1 calc R . .
H21K H -0.0233 0.3724 0.6775 0.221 Uiso 1 1 calc R . .
H21L H -0.0701 0.4342 0.6893 0.221 Uiso 1 1 calc R . .
C214 C 0.0205(8) 0.4463(5) 0.6486(4) 0.072(5) Uani 1 1 d GDU . .
C215 C 0.0026(7) 0.5078(5) 0.6410(4) 0.058(5) Uani 1 1 d GDU . .
H215 H -0.0324 0.5296 0.6586 0.069 Uiso 1 1 calc R . .
C216 C 0.0360(9) 0.5373(5) 0.6078(4) 0.090(7) Uani 1 1 d GU . .
H216 H 0.0238 0.5793 0.6026 0.108 Uiso 1 1 calc R . .
C217 C 0.0872(9) 0.5054(7) 0.5820(4) 0.100(7) Uani 1 1 d GU . .
H217 H 0.1101 0.5255 0.5593 0.120 Uiso 1 1 calc R . .
C218 C 0.1051(9) 0.4439(7) 0.5896(4) 0.093(7) Uani 1 1 d GU . .
H218 H 0.1401 0.4221 0.5720 0.111 Uiso 1 1 calc R . .
C219 C 0.0717(9) 0.4144(5) 0.6229(5) 0.102(8) Uani 1 1 d GDU . .
H219 H 0.0839 0.3724 0.6280 0.122 Uiso 1 1 calc R . .
C220 C 0.342(2) 0.9230(11) 0.7851(8) 0.142(12) Uani 1 1 d . . .
H22A H 0.3108 0.8864 0.7720 0.213 Uiso 1 1 calc R . .
H22B H 0.3943 0.9323 0.7709 0.213 Uiso 1 1 calc R . .
H22C H 0.2986 0.9571 0.7812 0.213 Uiso 1 1 calc R . .
C221 C 0.3762(11) 0.9123(6) 0.8336(3) 0.072(6) Uani 1 1 d G . .
C222 C 0.3144(8) 0.8926(5) 0.8594(5) 0.070(6) Uani 1 1 d G . .
H222 H 0.2524 0.8842 0.8465 0.084 Uiso 1 1 calc R . .
C223 C 0.3435(11) 0.8852(5) 0.9039(4) 0.081(7) Uani 1 1 d G . .
H223 H 0.3013 0.8717 0.9215 0.098 Uiso 1 1 calc R . .
C224 C 0.4343(12) 0.8975(6) 0.9227(4) 0.097(9) Uani 1 1 d G . .
H224 H 0.4542 0.8924 0.9532 0.117 Uiso 1 1 calc R . .
C225 C 0.4961(8) 0.9172(6) 0.8970(6) 0.090(7) Uani 1 1 d G . .
H225 H 0.5581 0.9255 0.9098 0.108 Uiso 1 1 calc R . .
C226 C 0.4670(10) 0.9246(5) 0.8524(6) 0.090(7) Uani 1 1 d G . .
H226 H 0.5092 0.9380 0.8348 0.108 Uiso 1 1 calc R . .
C227 C -0.098(2) 0.9592(14) 0.5722(11) 0.166(14) Uani 1 1 d . . .
H22D H -0.0693 0.9796 0.5502 0.250 Uiso 1 1 calc R . .
H22E H -0.1456 0.9855 0.5804 0.250 Uiso 1 1 calc R . .
H22F H -0.1259 0.9209 0.5604 0.250 Uiso 1 1 calc R . .
C228 C -0.0196(8) 0.9450(6) 0.6152(5) 0.079(7) Uani 1 1 d G . .
C229 C 0.0666(10) 0.9334(6) 0.6050(4) 0.070(6) Uani 1 1 d G . .
H229 H 0.0742 0.9329 0.5755 0.083 Uiso 1 1 calc R . .
C230 C 0.1415(7) 0.9227(6) 0.6381(6) 0.107(9) Uani 1 1 d G . .
H230 H 0.2003 0.9147 0.6311 0.128 Uiso 1 1 calc R . .
C231 C 0.1302(11) 0.9235(6) 0.6813(5) 0.098(8) Uani 1 1 d G . .
H231 H 0.1814 0.9161 0.7039 0.118 Uiso 1 1 calc R . .
C232 C 0.0440(14) 0.9350(6) 0.6915(4) 0.115(10) Uani 1 1 d G . .
H232 H 0.0363 0.9356 0.7210 0.138 Uiso 1 1 calc R . .
C233 C -0.0309(9) 0.9458(6) 0.6584(6) 0.116(11) Uani 1 1 d G . .
H233 H -0.0897 0.9537 0.6654 0.139 Uiso 1 1 calc R . .

loop_
_atom_site_aniso_label
_atom_site_aniso_U_11
_atom_site_aniso_U_22
_atom_site_aniso_U_33
_atom_site_aniso_U_23
_atom_site_aniso_U_13
_atom_site_aniso_U_12
Yb1 0.0288(3) 0.0325(3) 0.0297(3) 0.0026(3) 0.0054(2) 0.0031(3)
Yb2 0.0276(3) 0.0408(4) 0.0255(3) -0.0006(3) 0.0026(3) 0.0025(3)
Yb3 0.0324(3) 0.0351(3) 0.0283(3) 0.0021(3) 0.0064(3) 0.0056(3)
Yb4 0.0220(3) 0.0277(3) 0.0311(3) 0.0004(3) 0.0027(2) 0.0015(3)
Yb5 0.0224(3) 0.0401(4) 0.0282(3) -0.0061(3) 0.0022(2) -0.0014(3)
Yb6 0.0206(3) 0.0288(3) 0.0308(3) -0.0027(3) 0.0012(2) 0.0022(3)
Si1 0.047(3) 0.039(2) 0.037(2) 0.0039(19) 0.006(2) 0.014(2)
Si2 0.043(3) 0.036(2) 0.043(2) -0.0033(19) 0.010(2) 0.004(2)
Si3 0.033(2) 0.029(2) 0.038(2) -0.0038(18) 0.0027(18) 0.0052(17)
Si4 0.039(2) 0.026(2) 0.048(3) 0.0028(19) 0.005(2) 0.0031(18)
N1 0.022(6) 0.031(7) 0.042(7) 0.003(5) -0.005(5) -0.002(5)
N2 0.053(8) 0.036(7) 0.037(7) -0.003(6) -0.006(6) 0.004(6)
N3 0.030(6) 0.042(7) 0.032(6) 0.002(6) 0.000(5) -0.004(6)
N4 0.037(7) 0.038(7) 0.039(7) 0.006(6) -0.001(6) 0.018(6)
N5 0.020(6) 0.040(7) 0.039(7) 0.010(5) -0.007(5) 0.008(5)
N6 0.024(6) 0.035(7) 0.040(6) 0.009(5) 0.014(5) -0.001(5)
N7 0.033(6) 0.032(7) 0.021(5) -0.003(5) -0.006(5) 0.000(5)
N8 0.036(7) 0.026(6) 0.025(6) 0.001(5) 0.006(5) -0.002(5)
N9 0.027(6) 0.045(7) 0.037(7) -0.006(6) 0.009(5) 0.009(6)
N10 0.022(6) 0.031(6) 0.028(6) 0.014(5) -0.002(5) 0.003(5)
N11 0.030(6) 0.041(7) 0.027(6) 0.001(5) 0.006(5) 0.005(5)
N12 0.015(5) 0.043(7) 0.020(5) -0.002(5) 0.002(4) -0.001(5)
N13 0.042(7) 0.019(6) 0.032(6) -0.008(5) -0.004(5) 0.003(5)
N14 0.013(5) 0.050(8) 0.026(6) -0.004(6) -0.008(4) 0.008(5)
N15 0.045(7) 0.039(7) 0.023(6) -0.015(5) -0.003(5) -0.004(6)
N16 0.036(7) 0.033(7) 0.020(6) -0.008(5) -0.002(5) 0.005(5)
N17 0.020(6) 0.082(10) 0.025(6) 0.009(7) -0.002(5) -0.007(7)
N18 0.011(5) 0.040(7) 0.038(7) -0.002(5) 0.004(5) 0.013(5)
O1 0.031(5) 0.037(6) 0.022(4) -0.009(4) 0.010(4) -0.009(4)
O2 0.031(5) 0.043(6) 0.022(5) 0.005(4) 0.009(4) 0.019(4)
O3 0.024(5) 0.044(6) 0.038(5) 0.004(5) 0.012(4) 0.001(5)
O4 0.039(5) 0.036(6) 0.025(5) 0.010(4) 0.014(4) 0.006(5)
O5 0.033(5) 0.020(5) 0.029(5) 0.008(4) 0.000(4) -0.004(4)
O6 0.028(5) 0.032(5) 0.034(5) -0.002(4) 0.007(4) 0.004(4)
O7 0.023(4) 0.041(5) 0.027(4) -0.005(4) -0.001(4) 0.005(4)
O8 0.028(5) 0.045(6) 0.024(5) -0.006(4) -0.001(4) -0.002(4)
C1 0.029(7) 0.028(8) 0.029(7) 0.008(6) -0.003(6) -0.004(6)
C2 0.024(6) 0.025(7) 0.042(8) 0.020(7) 0.008(6) 0.005(6)
C3 0.032(8) 0.042(9) 0.036(8) 0.009(7) 0.012(7) 0.004(7)
C4 0.046(10) 0.051(10) 0.048(10) 0.017(8) -0.002(8) -0.016(8)
C5 0.026(8) 0.046(9) 0.045(9) 0.019(7) 0.015(7) 0.005(7)
C6 0.030(7) 0.039(8) 0.027(7) 0.008(7) -0.001(6) 0.008(7)
C7 0.048(10) 0.047(10) 0.052(10) 0.001(8) 0.023(8) 0.009(8)
C8 0.022(8) 0.115(16) 0.041(9) 0.005(10) -0.004(7) 0.002(9)
C9 0.080(14) 0.075(13) 0.049(11) 0.009(9) 0.036(10) 0.000(11)
C10 0.072(12) 0.065(12) 0.033(9) 0.009(8) 0.025(8) 0.002(10)
C11 0.030(7) 0.029(7) 0.020(6) 0.002(5) 0.004(6) 0.013(6)
C12 0.040(8) 0.018(7) 0.033(7) 0.009(6) 0.016(6) 0.014(6)
C13 0.056(10) 0.030(8) 0.055(10) -0.016(7) 0.025(8) 0.001(7)
C14 0.036(8) 0.038(9) 0.046(9) -0.003(7) -0.013(7) 0.016(7)
C15 0.019(7) 0.038(9) 0.049(9) -0.010(7) -0.021(7) 0.000(6)
C16 0.042(8) 0.021(7) 0.040(8) -0.008(6) 0.011(7) 0.010(6)
C17 0.044(9) 0.037(8) 0.025(7) 0.008(6) 0.004(6) 0.032(7)
C18 0.182(15) 0.179(15) 0.187(15) 0.004(5) 0.027(6) -0.004(5)
C19 0.103(16) 0.042(11) 0.068(13) 0.008(9) -0.043(12) 0.022(11)
C20 0.055(10) 0.056(12) 0.057(10) -0.001(9) -0.009(8) 0.022(9)
C21 0.064(11) 0.037(9) 0.044(9) -0.002(7) 0.026(8) 0.001(8)
C22 0.049(10) 0.033(9) 0.045(9) 0.005(7) 0.006(8) 0.001(7)
C23 0.058(10) 0.027(8) 0.042(9) -0.007(7) 0.015(8) 0.001(7)
C24 0.082(13) 0.038(10) 0.040(9) -0.003(8) 0.008(9) 0.014(9)
C25 0.057(11) 0.044(10) 0.039(9) 0.026(8) -0.010(8) 0.012(8)
C26 0.025(7) 0.049(8) 0.017(6) 0.011(6) 0.006(5) -0.013(7)
C27 0.051(9) 0.029(8) 0.057(9) 0.019(8) 0.027(8) 0.037(8)
C28 0.024(7) 0.050(9) 0.035(8) 0.002(7) -0.001(6) 0.015(7)
C29 0.049(10) 0.047(10) 0.036(9) 0.006(7) -0.001(7) 0.009(8)
C30 0.053(10) 0.059(11) 0.022(8) 0.018(7) 0.001(7) 0.000(8)
C31 0.032(8) 0.037(8) 0.036(8) -0.002(7) -0.015(7) 0.004(7)
C32 0.033(9) 0.045(10) 0.089(14) -0.012(9) -0.012(9) 0.018(8)
C33 0.029(9) 0.064(12) 0.070(12) -0.017(10) 0.005(8) 0.010(8)
C34 0.050(12) 0.089(15) 0.080(15) 0.022(12) -0.025(11) 0.011(11)
C35 0.075(13) 0.045(11) 0.061(12) -0.001(9) -0.016(10) -0.006(9)
C36 0.029(8) 0.040(8) 0.031(8) 0.010(6) -0.001(6) -0.012(6)
C37 0.032(8) 0.035(9) 0.050(9) 0.035(7) 0.003(7) 0.009(7)
C38 0.036(8) 0.020(7) 0.050(9) 0.005(6) 0.012(7) 0.001(6)
C39 0.041(9) 0.042(10) 0.073(12) -0.003(9) 0.023(9) 0.005(8)
C40 0.029(8) 0.030(8) 0.059(10) -0.002(7) 0.002(7) 0.011(6)
C41 0.027(7) 0.032(8) 0.053(9) 0.017(8) -0.006(6) 0.007(7)
C42 0.047(9) 0.054(11) 0.046(9) 0.009(8) 0.004(7) -0.001(8)
C43 0.086(14) 0.14(2) 0.077(14) -0.068(14) 0.068(12) -0.081(14)
C44 0.106(19) 0.13(2) 0.056(13) 0.022(13) -0.005(13) -0.004(16)
C45 0.058(11) 0.016(7) 0.075(12) -0.009(8) 0.006(9) -0.004(7)
C46 0.018(7) 0.079(12) 0.028(7) 0.002(8) 0.004(6) -0.002(7)
C47 0.048(9) 0.068(12) 0.021(7) 0.024(7) 0.010(7) 0.017(8)
C48 0.022(8) 0.066(11) 0.059(10) 0.002(9) 0.013(7) 0.022(8)
C49 0.048(10) 0.063(12) 0.047(10) -0.009(9) 0.000(8) 0.003(9)
C50 0.044(10) 0.070(12) 0.033(9) -0.001(8) 0.008(7) 0.003(9)
C51 0.034(8) 0.054(10) 0.011(6) -0.007(6) -0.003(5) 0.013(7)
C52 0.015(6) 0.056(10) 0.036(8) 0.020(7) 0.011(6) 0.006(6)
C53 0.019(7) 0.056(10) 0.035(8) 0.012(7) 0.009(6) 0.006(7)
C54 0.068(12) 0.052(11) 0.027(8) -0.011(7) 0.000(8) 0.010(9)
C55 0.024(8) 0.081(12) 0.024(8) -0.016(8) -0.008(6) 0.022(8)
C56 0.047(10) 0.062(11) 0.044(10) -0.031(8) -0.014(8) -0.004(9)
C57 0.045(8) 0.057(8) 0.070(8) -0.003(7) 0.002(7) -0.004(7)
C58 0.057(8) 0.057(8) 0.084(9) -0.011(7) 0.004(7) 0.007(7)
C59 0.076(9) 0.072(9) 0.087(10) -0.011(8) 0.003(8) -0.009(8)
C60 0.057(11) 0.036(10) 0.089(14) -0.030(9) -0.003(10) -0.014(8)
C61 0.029(8) 0.046(10) 0.050(9) -0.019(8) -0.006(7) 0.007(7)
C62 0.034(7) 0.016(6) 0.031(7) 0.004(5) 0.016(6) 0.003(6)
C63 0.032(8) 0.045(9) 0.045(9) -0.002(7) 0.007(7) -0.002(7)
C64 0.032(8) 0.052(10) 0.059(11) 0.018(8) 0.002(8) 0.030(8)
C65 0.034(9) 0.053(10) 0.050(10) 0.018(8) 0.005(7) 0.007(7)
C66 0.036(8) 0.051(9) 0.016(7) 0.008(6) -0.012(6) 0.020(7)
C67 0.059(11) 0.071(12) 0.027(8) -0.005(8) -0.019(7) 0.009(10)
C68 0.080(14) 0.072(14) 0.035(9) 0.003(9) -0.027(9) 0.007(11)
C69 0.121(19) 0.12(2) 0.022(9) 0.006(10) -0.005(10) 0.046(15)
C70 0.059(12) 0.079(14) 0.060(12) 0.014(10) -0.021(10) 0.022(10)
C71 0.032(8) 0.038(9) 0.041(8) -0.007(7) -0.004(7) 0.001(6)
C72 0.021(7) 0.044(8) 0.045(8) -0.005(7) 0.018(6) 0.008(6)
C73 0.025(7) 0.076(12) 0.029(7) -0.005(8) 0.017(6) 0.005(8)
C74 0.049(9) 0.091(13) 0.024(7) 0.013(9) 0.031(7) 0.002(10)
C75 0.033(8) 0.090(14) 0.029(8) -0.003(9) 0.000(6) 0.003(9)
C76 0.025(7) 0.055(10) 0.031(8) 0.005(7) 0.008(6) 0.004(7)
C77 0.033(8) 0.014(7) 0.038(8) -0.003(6) -0.008(6) 0.010(6)
C78 0.058(10) 0.035(9) 0.030(8) -0.017(7) -0.007(7) 0.009(8)
C79 0.026(7) 0.034(8) 0.051(9) -0.003(7) 0.013(7) 0.002(6)
C80 0.041(9) 0.037(8) 0.036(8) -0.001(7) 0.019(7) 0.016(7)
C81 0.021(7) 0.037(9) 0.056(10) -0.003(7) -0.008(7) 0.013(6)
C82 0.038(9) 0.073(12) 0.030(8) -0.029(8) 0.001(7) 0.000(8)
C83 0.045(9) 0.066(11) 0.025(8) -0.020(7) -0.010(7) 0.003(8)
C84 0.044(10) 0.066(12) 0.082(13) -0.041(11) 0.006(9) 0.004(9)
C85 0.047(10) 0.062(11) 0.034(8) -0.011(8) 0.005(7) 0.022(8)
C86 0.033(8) 0.036(9) 0.023(7) -0.008(6) -0.008(6) 0.003(6)
C87 0.033(8) 0.060(10) 0.014(6) 0.000(6) 0.009(6) 0.004(7)
C88 0.043(9) 0.034(8) 0.044(8) 0.008(7) 0.014(7) 0.017(7)
C89 0.019(7) 0.045(9) 0.032(8) -0.001(7) -0.005(6) -0.003(6)
C90 0.028(8) 0.076(12) 0.024(7) 0.001(8) -0.006(6) -0.007(8)
C91 0.054(10) 0.035(8) 0.017(7) -0.004(6) 0.003(7) -0.010(7)
C92 0.055(10) 0.054(11) 0.036(9) -0.023(8) 0.015(8) -0.015(8)
C93 0.079(14) 0.061(12) 0.065(13) -0.008(10) 0.013(11) -0.001(11)
C94 0.31(4) 0.076(18) 0.28(4) -0.07(2) -0.28(4) 0.08(2)
C95 0.021(7) 0.077(12) 0.045(9) -0.018(9) -0.003(7) -0.002(8)
C96 0.028(8) 0.037(8) 0.025(7) 0.007(6) -0.006(6) 0.016(6)
C97 0.033(8) 0.040(9) 0.038(8) 0.011(7) 0.003(7) -0.005(7)
C98 0.059(12) 0.049(11) 0.078(13) 0.015(10) -0.007(10) -0.011(9)
C99 0.062(12) 0.064(12) 0.053(11) 0.003(9) -0.005(9) -0.029(10)
C100 0.057(11) 0.068(12) 0.033(9) 0.011(8) 0.005(8) -0.012(9)
C101 0.087(14) 0.072(13) 0.042(10) -0.014(9) -0.007(10) 0.032(11)
C102 0.067(12) 0.045(10) 0.040(9) 0.016(8) -0.007(8) 0.018(8)
C103 0.031(9) 0.089(14) 0.059(11) 0.004(10) 0.006(8) 0.001(9)
C104 0.052(11) 0.052(12) 0.102(16) -0.041(11) -0.010(11) -0.009(9)
C105 0.049(10) 0.056(11) 0.081(13) 0.016(10) 0.026(10) 0.009(9)
C106 0.026(8) 0.040(9) 0.060(10) 0.003(8) 0.011(7) 0.010(7)
C107 0.034(7) 0.019(7) 0.034(7) -0.002(6) -0.002(6) 0.003(6)
C108 0.024(7) 0.053(9) 0.017(6) -0.002(6) -0.007(5) -0.013(7)
C109 0.029(5) 0.024(5) 0.024(4) 0.010(4) 0.006(4) -0.001(4)
C110 0.038(8) 0.016(7) 0.042(8) -0.018(6) 0.009(7) -0.014(6)
C111 0.027(5) 0.032(5) 0.030(5) 0.001(4) 0.001(4) -0.013(4)
C112 0.037(7) 0.022(7) 0.020(6) -0.009(5) 0.000(6) 0.006(6)
C113 0.035(8) 0.055(11) 0.030(7) 0.003(7) -0.006(6) -0.005(7)
C114 0.042(8) 0.060(11) 0.027(7) 0.003(7) -0.022(6) -0.003(8)
C115 0.032(8) 0.053(10) 0.039(9) -0.010(7) 0.003(7) -0.015(7)
C116 0.038(8) 0.023(7) 0.059(10) -0.013(7) 0.016(7) -0.024(6)
C117 0.015(6) 0.032(8) 0.036(8) 0.005(6) 0.006(6) -0.003(6)
C118 0.023(6) 0.025(7) 0.018(6) 0.004(5) 0.004(5) 0.006(5)
C119 0.038(8) 0.027(8) 0.052(9) 0.017(7) 0.012(7) -0.002(6)
C120 0.040(9) 0.072(13) 0.030(8) 0.010(8) 0.009(7) 0.025(8)
C121 0.033(8) 0.036(8) 0.029(7) 0.008(6) 0.001(6) 0.002(6)
C122 0.030(7) 0.040(9) 0.024(7) 0.002(6) -0.004(6) 0.007(6)
C123 0.032(8) 0.033(8) 0.050(9) -0.007(7) 0.025(7) -0.005(6)
C124 0.098(15) 0.068(13) 0.057(11) -0.021(10) 0.045(11) -0.033(11)
C125 0.13(2) 0.091(17) 0.072(14) -0.033(12) 0.070(14) -0.022(15)
C126 0.046(10) 0.067(12) 0.056(10) -0.021(9) 0.025(8) -0.004(9)
C127 0.036(8) 0.023(8) 0.058(10) 0.017(7) -0.004(8) -0.006(6)
C128 0.030(8) 0.027(8) 0.065(11) -0.004(7) 0.012(8) 0.008(6)
C129 0.053(10) 0.021(8) 0.069(12) 0.006(7) 0.012(9) -0.007(7)
C130 0.049(10) 0.041(10) 0.079(13) -0.003(9) 0.015(10) 0.002(8)
C131 0.027(8) 0.044(9) 0.032(8) -0.003(7) 0.007(6) 0.007(7)
C132 0.019(6) 0.048(9) 0.028(7) 0.013(7) -0.001(5) 0.018(7)
C133 0.022(4) 0.028(5) 0.031(4) -0.004(4) 0.001(4) 0.010(4)
C134 0.033(8) 0.045(9) 0.042(9) -0.002(7) 0.006(7) -0.006(7)
C135 0.016(7) 0.033(8) 0.048(9) -0.001(7) 0.006(6) -0.007(6)
C136 0.035(9) 0.049(10) 0.043(9) -0.005(8) -0.002(7) 0.002(7)
C137 0.024(7) 0.050(9) 0.029(8) 0.017(7) 0.008(6) 0.007(7)
C138 0.042(9) 0.057(11) 0.037(9) -0.010(8) -0.005(7) 0.007(8)
C139 0.046(10) 0.064(12) 0.070(12) -0.039(10) 0.025(9) -0.004(9)
C140 0.044(10) 0.058(11) 0.094(14) -0.063(11) 0.014(10) -0.021(8)
C141 0.017(7) 0.047(9) 0.049(9) -0.012(7) 0.018(7) 0.002(6)
C142 0.022(4) 0.020(4) 0.020(4) -0.013(4) 0.001(4) 0.001(4)
C143 0.026(7) 0.039(8) 0.018(6) -0.003(6) 0.013(5) -0.007(6)
C144 0.033(8) 0.015(7) 0.045(9) -0.011(6) 0.003(7) -0.005(6)
C145 0.038(8) 0.034(8) 0.042(9) -0.018(7) 0.014(7) 0.003(7)
C146 0.024(7) 0.038(8) 0.034(8) 0.006(6) 0.007(6) -0.002(6)
C147 0.028(7) 0.026(7) 0.024(6) -0.009(6) 0.009(5) 0.000(6)
C148 0.035(8) 0.058(10) 0.016(6) -0.010(6) -0.011(6) 0.003(7)
C149 0.053(9) 0.054(10) 0.030(7) 0.006(7) 0.025(7) 0.009(8)
C150 0.066(13) 0.095(16) 0.053(12) 0.008(11) 0.002(10) -0.016(12)
C151 0.052(10) 0.051(10) 0.027(8) 0.007(7) 0.011(7) 0.006(8)
C152 0.004(5) 0.055(9) 0.025(7) -0.013(6) 0.002(5) 0.003(6)
C153 0.023(6) 0.035(7) 0.021(6) -0.004(6) 0.000(5) 0.001(6)
C154 0.027(7) 0.032(8) 0.050(9) -0.007(7) -0.004(6) 0.009(6)
C155 0.035(9) 0.054(10) 0.036(8) -0.002(8) -0.001(7) 0.027(8)
C156 0.035(8) 0.049(9) 0.025(7) 0.009(7) 0.002(6) 0.000(7)
C157 0.015(7) 0.065(10) 0.030(8) 0.001(7) 0.001(6) -0.002(7)
C158 0.017(7) 0.041(8) 0.021(7) 0.011(6) -0.001(5) 0.010(6)
C159 0.057(11) 0.054(10) 0.017(7) 0.003(7) 0.004(7) -0.029(9)
C160 0.034(8) 0.065(10) 0.018(7) 0.002(7) 0.019(6) 0.002(7)
C161 0.017(7) 0.032(8) 0.056(10) 0.017(7) 0.006(7) -0.003(6)
C162 0.030(8) 0.046(9) 0.029(8) 0.000(7) -0.007(6) 0.000(7)
C163 0.058(11) 0.063(11) 0.033(8) 0.001(8) 0.013(8) 0.023(9)
C164 0.071(13) 0.101(16) 0.039(10) -0.014(10) -0.015(9) 0.039(12)
C165 0.10(2) 0.41(5) 0.046(14) 0.00(2) 0.003(13) 0.16(3)
C166 0.056(11) 0.051(10) 0.053(10) 0.033(8) -0.006(9) 0.027(9)
C167 0.032(7) 0.039(8) 0.030(7) -0.009(7) 0.007(6) 0.006(7)
C168 0.028(7) 0.045(9) 0.021(7) -0.011(6) 0.001(6) -0.002(6)
C169 0.027(7) 0.043(9) 0.039(8) -0.009(7) -0.003(6) 0.009(7)
C170 0.045(10) 0.070(12) 0.030(8) 0.007(8) 0.005(7) -0.015(9)
C171 0.022(7) 0.050(10) 0.036(8) -0.004(7) 0.006(6) 0.004(7)
C172 0.024(7) 0.035(8) 0.035(8) -0.001(6) -0.003(6) 0.003(6)
C173 0.064(12) 0.065(12) 0.039(9) 0.005(9) 0.015(9) 0.010(9)
C174 0.048(11) 0.075(13) 0.093(15) 0.043(12) 0.018(11) 0.015(10)
C175 0.047(10) 0.082(13) 0.048(10) 0.026(9) 0.026(8) -0.016(9)
C176 0.042(10) 0.090(14) 0.045(10) 0.003(9) 0.026(8) -0.011(10)
C177 0.036(8) 0.054(10) 0.029(8) -0.024(7) -0.005(7) 0.000(7)
C178 0.040(8) 0.031(8) 0.019(7) 0.009(6) 0.000(6) -0.016(6)
C179 0.052(10) 0.038(9) 0.055(10) -0.008(8) 0.007(8) -0.029(8)
C180 0.066(12) 0.064(12) 0.045(10) -0.003(9) 0.017(9) -0.024(10)
C181 0.042(9) 0.055(10) 0.041(9) -0.008(8) 0.021(7) -0.026(8)
C182 0.020(4) 0.028(5) 0.025(4) -0.007(4) -0.002(4) -0.003(4)
C183 0.032(8) 0.024(7) 0.035(8) 0.003(6) 0.001(6) -0.005(6)
C184 0.024(7) 0.059(11) 0.037(8) 0.003(8) 0.004(6) -0.002(7)
C185 0.013(7) 0.052(9) 0.040(8) -0.004(7) -0.001(6) 0.012(6)
C186 0.037(8) 0.029(8) 0.030(8) -0.010(6) 0.006(6) -0.001(6)
C187 0.018(6) 0.036(8) 0.029(7) -0.014(6) -0.001(6) -0.006(6)
C188 0.039(9) 0.029(8) 0.046(9) -0.004(7) 0.005(7) 0.003(7)
C189 0.029(8) 0.059(10) 0.057(10) 0.029(8) 0.029(8) 0.018(7)
C190 0.056(12) 0.060(12) 0.085(14) 0.024(10) 0.017(11) -0.003(9)
C191 0.044(9) 0.037(9) 0.063(11) 0.009(8) 0.017(8) -0.011(7)
C192 0.011(6) 0.038(8) 0.031(7) -0.002(6) -0.012(5) 0.003(6)
C193 0.019(7) 0.040(9) 0.037(8) 0.002(7) 0.000(6) -0.015(6)
C194 0.042(9) 0.028(8) 0.045(9) -0.007(6) 0.011(7) 0.004(6)
C195 0.033(8) 0.029(8) 0.028(7) -0.006(6) 0.005(6) -0.004(6)
C196 0.033(8) 0.051(10) 0.036(8) -0.013(7) 0.018(7) 0.000(7)
C197 0.037(8) 0.028(7) 0.016(6) -0.010(5) 0.001(6) -0.019(6)
C198 0.023(7) 0.043(9) 0.033(7) 0.003(6) 0.001(6) 0.008(6)
C199 0.077(13) 0.17(2) 0.034(9) 0.007(11) 0.002(9) 0.078(14)
C200 0.089(16) 0.15(3) 0.075(14) -0.016(17) -0.006(13) 0.042(17)
C201 0.076(12) 0.038(9) 0.036(9) -0.022(7) 0.027(8) -0.003(8)
C202 0.022(7) 0.035(8) 0.041(8) 0.004(6) 0.020(6) 0.010(6)
C203 0.016(7) 0.056(10) 0.039(8) 0.005(7) -0.014(6) 0.001(6)
C204 0.038(9) 0.088(13) 0.025(8) 0.022(8) -0.014(7) 0.003(9)
C205 0.037(8) 0.110(14) 0.010(6) -0.005(9) -0.009(6) 0.006(10)
C206 0.047(9) 0.069(11) 0.038(8) -0.008(9) 0.005(7) 0.001(10)
C207 0.079(13) 0.026(9) 0.070(12) -0.016(8) 0.013(10) -0.007(8)
C208 0.062(12) 0.075(13) 0.067(13) -0.012(10) 0.009(10) 0.030(10)
C209 0.035(8) 0.031(8) 0.045(9) -0.017(7) 0.004(7) -0.011(6)
C210 0.093(16) 0.076(14) 0.069(13) 0.011(11) -0.025(12) -0.038(12)
C211 0.057(11) 0.056(11) 0.061(11) 0.023(9) 0.021(9) 0.033(9)
C212 0.078(13) 0.042(10) 0.045(10) 0.008(8) 0.031(9) 0.004(9)
C213 0.141(14) 0.148(14) 0.149(14) 0.002(9) 0.015(9) 0.002(9)
C214 0.059(8) 0.077(9) 0.075(9) -0.005(8) 0.000(7) -0.008(7)
C215 0.051(8) 0.043(7) 0.072(8) -0.020(7) -0.007(7) -0.003(6)
C216 0.090(10) 0.100(10) 0.081(10) 0.000(8) 0.015(8) 0.002(8)
C217 0.085(10) 0.096(11) 0.116(11) -0.024(9) 0.010(8) 0.015(8)
C218 0.080(10) 0.096(10) 0.099(10) -0.017(8) 0.008(8) 0.000(8)
C219 0.098(11) 0.100(11) 0.104(11) -0.021(9) 0.011(8) 0.014(8)
C220 0.24(4) 0.065(17) 0.14(3) -0.012(17) 0.07(3) 0.01(2)
C221 0.093(16) 0.069(14) 0.045(11) -0.012(10) -0.011(11) 0.039(12)
C222 0.058(12) 0.055(12) 0.103(17) -0.019(11) 0.032(12) 0.009(10)
C223 0.15(2) 0.050(12) 0.046(11) -0.020(9) 0.017(13) -0.017(13)
C224 0.12(2) 0.055(13) 0.095(17) -0.033(12) -0.049(16) 0.029(13)
C225 0.084(17) 0.073(16) 0.11(2) 0.024(14) 0.012(16) 0.006(13)
C226 0.102(19) 0.040(11) 0.13(2) 0.027(13) 0.035(17) 0.036(12)
C227 0.13(3) 0.14(3) 0.21(4) 0.00(3) -0.01(3) 0.05(2)
C228 0.047(11) 0.041(11) 0.15(2) -0.042(12) 0.020(13) 0.004(9)
C229 0.053(12) 0.072(13) 0.089(15) -0.031(12) 0.026(11) 0.001(10)
C230 0.09(2) 0.079(17) 0.16(3) 0.026(18) 0.07(2) 0.019(14)
C231 0.078(17) 0.054(14) 0.16(3) -0.009(15) 0.006(17) 0.019(12)
C232 0.11(2) 0.048(14) 0.20(3) 0.023(17) 0.07(2) 0.016(14)
C233 0.11(2) 0.071(16) 0.20(3) -0.043(18) 0.11(2) 0.016(14)

loop_
_atom_type_symbol
_atom_type_description
_atom_type_scat_dispersion_real
_atom_type_scat_dispersion_imag
_atom_type_scat_source
C C 0.0033 0.0016 'International Tables Vol C Tables 4.2.6.8 and 6.1.1.4'
H H 0.0000 0.0000 'International Tables Vol C Tables 4.2.6.8 and 6.1.1.4'
N N 0.0061 0.0033 'International Tables Vol C Tables 4.2.6.8 and 6.1.1.4'
O O 0.0106 0.0060 'International Tables Vol C Tables 4.2.6.8 and 6.1.1.4'
Si Si 0.0817 0.0704 'International Tables Vol C Tables 4.2.6.8 and 6.1.1.4'
Yb Yb -0.3850 5.5486 'International Tables Vol C Tables 4.2.6.8 and 6.1.1.4'

loop_
_geom_angle_atom_site_label_1
_geom_angle_atom_site_label_2
_geom_angle_atom_site_label_3
_geom_angle
_geom_angle_site_symmetry_1
_geom_angle_site_symmetry_3
_geom_angle_publ_flag
O1 Yb1 N2 134.6(4) . . ?
O1 Yb1 O2 69.1(3) . . ?
N2 Yb1 O2 99.2(4) . . ?
O1 Yb1 N4 124.2(3) . . ?
N2 Yb1 N4 85.1(4) . . ?
O2 Yb1 N4 155.2(4) . . ?
O1 Yb1 N3 117.1(4) . . ?
N2 Yb1 N3 105.0(4) . . ?
O2 Yb1 N3 85.7(3) . . ?
N4 Yb1 N3 69.7(4) . . ?
O1 Yb1 N1 78.7(3) . . ?
N2 Yb1 N1 72.7(4) . . ?
O2 Yb1 N1 124.2(3) . . ?
N4 Yb1 N1 80.4(4) . . ?
N3 Yb1 N1 150.1(4) . . ?
O1 Yb1 C2 31.9(3) . . ?
N2 Yb1 C2 154.2(4) . . ?
O2 Yb1 C2 92.2(4) . . ?
N4 Yb1 C2 94.2(4) . . ?
N3 Yb1 C2 98.8(4) . . ?
N1 Yb1 C2 81.8(4) . . ?
O1 Yb1 C27 95.0(3) . . ?
N2 Yb1 C27 78.7(4) . . ?
O2 Yb1 C27 26.1(3) . . ?
N4 Yb1 C27 136.2(4) . . ?
N3 Yb1 C27 75.7(4) . . ?
N1 Yb1 C27 130.7(4) . . ?
C2 Yb1 C27 117.3(4) . . ?
O1 Yb1 C22 121.8(4) . . ?
N2 Yb1 C22 24.0(4) . . ?
O2 Yb1 C22 115.9(4) . . ?
N4 Yb1 C22 76.8(4) . . ?
N3 Yb1 C22 121.1(4) . . ?
N1 Yb1 C22 49.5(4) . . ?
C2 Yb1 C22 131.2(4) . . ?
C27 Yb1 C22 100.1(4) . . ?
O1 Yb1 C3 49.7(3) . . ?
N2 Yb1 C3 173.8(4) . . ?
O2 Yb1 C3 86.5(3) . . ?
N4 Yb1 C3 88.8(4) . . ?
N3 Yb1 C3 73.1(4) . . ?
N1 Yb1 C3 105.9(4) . . ?
C2 Yb1 C3 26.0(4) . . ?
C27 Yb1 C3 106.1(4) . . ?
C22 Yb1 C3 152.9(4) . . ?
O1 Yb1 C21 100.0(4) . . ?
N2 Yb1 C21 50.0(4) . . ?
O2 Yb1 C21 125.5(3) . . ?
N4 Yb1 C21 75.7(4) . . ?
N3 Yb1 C21 139.1(4) . . ?
N1 Yb1 C21 23.3(4) . . ?
C2 Yb1 C21 104.8(4) . . ?
C27 Yb1 C21 119.5(4) . . ?
C22 Yb1 C21 26.4(4) . . ?
C3 Yb1 C21 127.9(4) . . ?
O1 Yb1 C1 49.8(3) . . ?
N2 Yb1 C1 132.6(4) . . ?
O2 Yb1 C1 117.0(3) . . ?
N4 Yb1 C1 74.7(4) . . ?
N3 Yb1 C1 107.2(3) . . ?
N1 Yb1 C1 62.0(3) . . ?
C2 Yb1 C1 26.1(4) . . ?
C27 Yb1 C1 142.8(3) . . ?
C22 Yb1 C1 108.7(4) . . ?
C3 Yb1 C1 44.7(4) . . ?
C21 Yb1 C1 83.2(4) . . ?
N8 Yb2 O4 135.1(4) . . ?
N8 Yb2 O3 99.0(4) . . ?
O4 Yb2 O3 70.6(3) . . ?
N8 Yb2 N6 84.2(4) . . ?
O4 Yb2 N6 124.1(4) . . ?
O3 Yb2 N6 154.5(3) . . ?
N8 Yb2 N5 104.4(4) . . ?
O4 Yb2 N5 117.0(3) . . ?
O3 Yb2 N5 83.8(3) . . ?
N6 Yb2 N5 71.0(4) . . ?
N8 Yb2 N7 72.7(4) . . ?
O4 Yb2 N7 77.7(3) . . ?
O3 Yb2 N7 123.7(3) . . ?
N6 Yb2 N7 81.6(4) . . ?
N5 Yb2 N7 152.5(4) . . ?
N8 Yb2 C77 152.2(4) . . ?
O4 Yb2 C77 31.9(4) . . ?
O3 Yb2 C77 94.9(4) . . ?
N6 Yb2 C77 93.5(4) . . ?
N5 Yb2 C77 100.9(4) . . ?
N7 Yb2 C77 79.6(4) . . ?
N8 Yb2 C78 171.0(4) . . ?
O4 Yb2 C78 50.8(4) . . ?
O3 Yb2 C78 89.5(4) . . ?
N6 Yb2 C78 86.8(4) . . ?
N5 Yb2 C78 73.4(4) . . ?
N7 Yb2 C78 105.0(4) . . ?
C77 Yb2 C78 27.6(4) . . ?
N8 Yb2 C52 78.0(4) . . ?
O4 Yb2 C52 96.5(3) . . ?
O3 Yb2 C52 26.2(3) . . ?
N6 Yb2 C52 135.2(4) . . ?
N5 Yb2 C52 74.2(4) . . ?
N7 Yb2 C52 129.6(3) . . ?
C77 Yb2 C52 120.3(4) . . ?
C78 Yb2 C52 109.3(4) . . ?
N8 Yb2 C97 25.0(4) . . ?
O4 Yb2 C97 122.1(3) . . ?
O3 Yb2 C97 117.4(4) . . ?
N6 Yb2 C97 74.7(4) . . ?
N5 Yb2 C97 120.8(4) . . ?
N7 Yb2 C97 49.1(4) . . ?
C77 Yb2 C97 128.1(4) . . ?
C78 Yb2 C97 149.5(4) . . ?
C52 Yb2 C97 100.9(4) . . ?
N8 Yb2 C96 50.5(4) . . ?
O4 Yb2 C96 99.0(3) . . ?
O3 Yb2 C96 125.3(3) . . ?
N6 Yb2 C96 76.0(4) . . ?
N5 Yb2 C96 140.6(4) . . ?
N7 Yb2 C96 22.8(4) . . ?
C77 Yb2 C96 102.0(4) . . ?
C78 Yb2 C96 125.9(4) . . ?
C52 Yb2 C96 119.0(4) . . ?
C97 Yb2 C96 26.3(3) . . ?
N8 Yb2 C76 130.2(4) . . ?
O4 Yb2 C76 49.1(3) . . ?
O3 Yb2 C76 118.4(3) . . ?
N6 Yb2 C76 75.6(4) . . ?
N5 Yb2 C76 110.8(4) . . ?
N7 Yb2 C76 59.7(4) . . ?
C77 Yb2 C76 25.4(4) . . ?
C78 Yb2 C76 45.7(4) . . ?
C52 Yb2 C76 144.6(4) . . ?
C97 Yb2 C76 105.2(4) . . ?
C96 Yb2 C76 80.3(4) . . ?
N9 Yb3 O1 96.1(4) . . ?
N9 Yb3 O4 93.9(4) . . ?
O1 Yb3 O4 170.0(3) . . ?
N9 Yb3 O2 130.4(4) . . ?
O1 Yb3 O2 72.1(3) . . ?
O4 Yb3 O2 101.4(3) . . ?
N9 Yb3 O3 127.8(4) . . ?
O1 Yb3 O3 99.9(3) . . ?
O4 Yb3 O3 73.6(3) . . ?
O2 Yb3 O3 101.8(3) . . ?
N9 Yb3 Si2 27.2(3) . . ?
O1 Yb3 Si2 107.0(2) . . ?
O4 Yb3 Si2 82.2(3) . . ?
O2 Yb3 Si2 109.0(3) . . ?
O3 Yb3 Si2 143.9(2) . . ?
N9 Yb3 Si1 27.3(3) . . ?
O1 Yb3 Si1 84.3(2) . . ?
O4 Yb3 Si1 104.7(2) . . ?
O2 Yb3 Si1 146.0(2) . . ?
O3 Yb3 Si1 106.1(2) . . ?
Si2 Yb3 Si1 54.53(11) . . ?
N9 Yb3 Yb2 120.0(3) . . ?
O1 Yb3 Yb2 135.2(2) . . ?
O4 Yb3 Yb2 36.8(2) . . ?
O2 Yb3 Yb2 98.7(2) . . ?
O3 Yb3 Yb2 37.6(2) . . ?
Si2 Yb3 Yb2 117.20(8) . . ?
Si1 Yb3 Yb2 115.26(8) . . ?
N9 Yb3 Yb1 122.4(3) . . ?
O1 Yb3 Yb1 35.8(2) . . ?
O4 Yb3 Yb1 136.1(2) . . ?
O2 Yb3 Yb1 37.1(2) . . ?
O3 Yb3 Yb1 97.6(2) . . ?
Si2 Yb3 Yb1 118.35(8) . . ?
Si1 Yb3 Yb1 118.89(7) . . ?
Yb2 Yb3 Yb1 117.57(2) . . ?
O6 Yb4 N11 97.6(3) . . ?
O6 Yb4 O5 70.5(3) . . ?
N11 Yb4 O5 131.3(3) . . ?
O6 Yb4 N13 154.9(4) . . ?
N11 Yb4 N13 88.4(4) . . ?
O5 Yb4 N13 122.5(3) . . ?
O6 Yb4 N10 125.9(3) . . ?
N11 Yb4 N10 73.9(4) . . ?
O5 Yb4 N10 76.4(3) . . ?
N13 Yb4 N10 79.2(4) . . ?
O6 Yb4 N12 82.9(3) . . ?
N11 Yb4 N12 105.9(4) . . ?
O5 Yb4 N12 118.4(3) . . ?
N13 Yb4 N12 72.0(4) . . ?
N10 Yb4 N12 151.2(3) . . ?
O6 Yb4 C108 91.3(3) . . ?
N11 Yb4 C108 154.0(4) . . ?
O5 Yb4 C108 31.6(3) . . ?
N13 Yb4 C108 93.8(4) . . ?
N10 Yb4 C108 81.1(4) . . ?
N12 Yb4 C108 99.4(4) . . ?
O6 Yb4 C133 26.1(3) . . ?
N11 Yb4 C133 76.3(4) . . ?
O5 Yb4 C133 95.9(3) . . ?
N13 Yb4 C133 138.0(3) . . ?
N10 Yb4 C133 130.7(4) . . ?
N12 Yb4 C133 75.0(3) . . ?
C108 Yb4 C133 116.9(4) . . ?
O6 Yb4 C128 116.3(4) . . ?
N11 Yb4 C128 25.1(4) . . ?
O5 Yb4 C128 119.1(3) . . ?
N13 Yb4 C128 77.9(4) . . ?
N10 Yb4 C128 49.9(4) . . ?
N12 Yb4 C128 122.5(4) . . ?
C108 Yb4 C128 130.9(4) . . ?
C133 Yb4 C128 99.1(4) . . ?
O6 Yb4 C109 84.6(3) . . ?
N11 Yb4 C109 177.7(4) . . ?
O5 Yb4 C109 50.2(3) . . ?
N13 Yb4 C109 89.3(3) . . ?
N10 Yb4 C109 105.5(3) . . ?
N12 Yb4 C109 73.5(3) . . ?
C108 Yb4 C109 26.1(3) . . ?
C133 Yb4 C109 105.7(3) . . ?
C128 Yb4 C109 153.7(4) . . ?
O6 Yb4 C127 127.3(3) . . ?
N11 Yb4 C127 51.4(4) . . ?
O5 Yb4 C127 97.7(3) . . ?
N13 Yb4 C127 75.0(4) . . ?
N10 Yb4 C127 23.4(4) . . ?
N12 Yb4 C127 140.3(4) . . ?
C108 Yb4 C127 104.3(4) . . ?
C133 Yb4 C127 119.5(4) . . ?
C128 Yb4 C127 26.7(4) . . ?
C109 Yb4 C127 127.7(4) . . ?
O6 Yb4 C152 106.7(3) . . ?
N11 Yb4 C152 104.5(4) . . ?
O5 Yb4 C152 124.1(3) . . ?
N13 Yb4 C152 48.3(4) . . ?
N10 Yb4 C152 127.3(3) . . ?
N12 Yb4 C152 23.9(3) . . ?
C108 Yb4 C152 96.1(4) . . ?
C133 Yb4 C152 97.7(3) . . ?
C128 Yb4 C152 111.7(4) . . ?
C109 Yb4 C152 74.0(3) . . ?
C127 Yb4 C152 120.8(4) . . ?
O7 Yb5 N15 133.4(4) . . ?
O7 Yb5 O8 71.3(3) . . ?
N15 Yb5 O8 97.9(4) . . ?
O7 Yb5 N17 122.1(4) . . ?
N15 Yb5 N17 87.2(5) . . ?
O8 Yb5 N17 154.7(3) . . ?
O7 Yb5 N16 115.7(3) . . ?
N15 Yb5 N16 107.2(4) . . ?
O8 Yb5 N16 82.9(3) . . ?
N17 Yb5 N16 72.0(4) . . ?
O7 Yb5 N14 77.0(3) . . ?
N15 Yb5 N14 73.9(4) . . ?
O8 Yb5 N14 125.9(3) . . ?
N17 Yb5 N14 79.3(3) . . ?
N16 Yb5 N14 151.1(3) . . ?
O7 Yb5 C158 31.7(3) . . ?
N15 Yb5 C158 152.9(4) . . ?
O8 Yb5 C158 94.0(4) . . ?
N17 Yb5 C158 92.4(4) . . ?
N16 Yb5 C158 98.3(4) . . ?
N14 Yb5 C158 79.4(4) . . ?
O7 Yb5 C183 96.8(3) . . ?
N15 Yb5 C183 76.7(4) . . ?
O8 Yb5 C183 26.0(3) . . ?
N17 Yb5 C183 137.1(4) . . ?
N16 Yb5 C183 75.4(4) . . ?
N14 Yb5 C183 131.0(3) . . ?
C158 Yb5 C183 119.5(4) . . ?
O7 Yb5 C159 51.2(4) . . ?
N15 Yb5 C159 173.0(4) . . ?
O8 Yb5 C159 88.6(4) . . ?
N17 Yb5 C159 85.9(5) . . ?
N16 Yb5 C159 71.0(4) . . ?
N14 Yb5 C159 104.2(4) . . ?
C158 Yb5 C159 27.3(4) . . ?
C183 Yb5 C159 109.0(4) . . ?
O7 Yb5 C178 121.3(3) . . ?
N15 Yb5 C178 24.9(3) . . ?
O8 Yb5 C178 116.9(3) . . ?
N17 Yb5 C178 76.4(4) . . ?
N16 Yb5 C178 122.9(4) . . ?
N14 Yb5 C178 50.4(4) . . ?
C158 Yb5 C178 129.6(4) . . ?
C183 Yb5 C178 99.6(3) . . ?
C159 Yb5 C178 151.0(3) . . ?
O7 Yb5 C202 122.2(3) . . ?
N15 Yb5 C202 104.4(4) . . ?
O8 Yb5 C202 105.7(3) . . ?
N17 Yb5 C202 49.2(4) . . ?
N16 Yb5 C202 22.8(3) . . ?
N14 Yb5 C202 128.3(3) . . ?
C158 Yb5 C202 95.5(4) . . ?
C183 Yb5 C202 96.5(4) . . ?
C159 Yb5 C202 71.2(4) . . ?
C178 Yb5 C202 111.3(4) . . ?
O7 Yb5 C177 99.1(3) . . ?
N15 Yb5 C177 50.5(4) . . ?
O8 Yb5 C177 126.7(3) . . ?
N17 Yb5 C177 75.2(4) . . ?
N16 Yb5 C177 141.1(4) . . ?
N14 Yb5 C177 24.1(4) . . ?
C158 Yb5 C177 103.3(4) . . ?
C183 Yb5 C177 118.9(4) . . ?
C159 Yb5 C177 126.7(4) . . ?
C178 Yb5 C177 26.3(3) . . ?
C202 Yb5 C177 121.9(4) . . ?
N18 Yb6 O6 127.2(3) . . ?
N18 Yb6 O7 95.0(4) . . ?
O6 Yb6 O7 99.2(3) . . ?
N18 Yb6 O5 95.7(4) . . ?
O6 Yb6 O5 73.9(3) . . ?
O7 Yb6 O5 169.3(3) . . ?
N18 Yb6 O8 130.0(4) . . ?
O6 Yb6 O8 102.8(3) . . ?
O7 Yb6 O8 73.8(3) . . ?
O5 Yb6 O8 99.5(3) . . ?
N18 Yb6 Si4 27.7(3) . . ?
O6 Yb6 Si4 105.8(2) . . ?
O7 Yb6 Si4 81.5(3) . . ?
O5 Yb6 Si4 108.0(2) . . ?
O8 Yb6 Si4 144.7(2) . . ?
N18 Yb6 Si3 26.8(3) . . ?
O6 Yb6 Si3 143.1(2) . . ?
O7 Yb6 Si3 106.7(2) . . ?
O5 Yb6 Si3 83.2(2) . . ?
O8 Yb6 Si3 109.3(2) . . ?
Si4 Yb6 Si3 54.49(10) . . ?
N18 Yb6 Yb5 120.5(3) . . ?
O6 Yb6 Yb5 99.7(2) . . ?
O7 Yb6 Yb5 36.8(2) . . ?
O5 Yb6 Yb5 135.1(2) . . ?
O8 Yb6 Yb5 37.3(2) . . ?
Si4 Yb6 Yb5 116.32(8) . . ?
Si3 Yb6 Yb5 116.82(7) . . ?
N18 Yb6 Yb4 121.0(3) . . ?
O6 Yb6 Yb4 36.9(2) . . ?
O7 Yb6 Yb4 133.9(2) . . ?
O5 Yb6 Yb4 37.6(2) . . ?
O8 Yb6 Yb4 98.6(2) . . ?
Si4 Yb6 Yb4 116.65(8) . . ?
Si3 Yb6 Yb4 118.30(7) . . ?
Yb5 Yb6 Yb4 118.49(2) . . ?
N9 Si1 C101 113.1(7) . . ?
N9 Si1 C102 113.9(6) . . ?
C101 Si1 C102 106.7(8) . . ?
N9 Si1 C103 106.9(7) . . ?
C101 Si1 C103 107.8(8) . . ?
C102 Si1 C103 108.1(7) . . ?
N9 Si1 Yb3 34.9(4) . . ?
C101 Si1 Yb3 126.2(6) . . ?
C102 Si1 Yb3 124.8(5) . . ?
C103 Si1 Yb3 72.0(5) . . ?
N9 Si2 C104 112.1(7) . . ?
N9 Si2 C106 107.5(6) . . ?
C104 Si2 C106 109.5(8) . . ?
N9 Si2 C105 113.2(7) . . ?
C104 Si2 C105 110.0(8) . . ?
C106 Si2 C105 104.1(7) . . ?
N9 Si2 Yb3 35.9(4) . . ?
C104 Si2 Yb3 123.9(6) . . ?
C106 Si2 Yb3 71.7(5) . . ?
C105 Si2 Yb3 124.4(6) . . ?
N18 Si3 C209 107.4(6) . . ?
N18 Si3 C208 114.6(7) . . ?
C209 Si3 C208 107.9(8) . . ?
N18 Si3 C207 113.8(7) . . ?
C209 Si3 C207 107.3(7) . . ?
C208 Si3 C207 105.6(8) . . ?
N18 Si3 Yb6 34.1(4) . . ?
C209 Si3 Yb6 73.3(4) . . ?
C208 Si3 Yb6 129.0(6) . . ?
C207 Si3 Yb6 123.1(5) . . ?
N18 Si4 C210 114.5(7) . . ?
N18 Si4 C211 114.0(6) . . ?
C210 Si4 C211 105.8(9) . . ?
N18 Si4 C212 108.7(6) . . ?
C210 Si4 C212 105.0(9) . . ?
C211 Si4 C212 108.4(8) . . ?
N18 Si4 Yb6 35.8(4) . . ?
C210 Si4 Yb6 128.1(6) . . ?
C211 Si4 Yb6 124.4(6) . . ?
C212 Si4 Yb6 72.9(5) . . ?
C21 N1 C12 117.8(12) . . ?
C21 N1 Yb1 112.4(10) . . ?
C12 N1 Yb1 129.7(9) . . ?
C25 N2 C22 104.7(13) . . ?
C25 N2 Yb1 137.6(11) . . ?
C22 N2 Yb1 113.4(9) . . ?
C46 N3 C37 116.7(11) . . ?
C46 N3 Yb1 117.7(9) . . ?
C37 N3 Yb1 124.5(9) . . ?
C50 N4 C47 104.1(12) . . ?
C50 N4 Yb1 139.8(11) . . ?
C47 N4 Yb1 116.0(9) . . ?
C71 N5 C62 115.3(10) . . ?
C71 N5 Yb2 116.5(8) . . ?
C62 N5 Yb2 126.6(8) . . ?
C75 N6 C72 102.4(10) . . ?
C75 N6 Yb2 141.3(9) . . ?
C72 N6 Yb2 115.9(8) . . ?
C96 N7 C87 117.1(11) . . ?
C96 N7 Yb2 111.5(8) . . ?
C87 N7 Yb2 131.2(9) . . ?
C100 N8 C97 105.2(12) . . ?
C100 N8 Yb2 135.7(10) . . ?
C97 N8 Yb2 111.6(9) . . ?
Si2 N9 Si1 125.3(7) . . ?
Si2 N9 Yb3 116.9(6) . . ?
Si1 N9 Yb3 117.7(6) . . ?
C127 N10 C118 117.3(11) . . ?
C127 N10 Yb4 110.3(10) . . ?
C118 N10 Yb4 132.2(8) . . ?
C131 N11 C128 103.2(12) . . ?
C131 N11 Yb4 143.4(10) . . ?
C128 N11 Yb4 110.1(9) . . ?
C152 N12 C143 117.1(10) . . ?
C152 N12 Yb4 110.4(8) . . ?
C143 N12 Yb4 129.9(8) . . ?
C156 N13 C153 108.2(11) . . ?
C156 N13 Yb4 138.2(10) . . ?
C153 N13 Yb4 113.6(8) . . ?
C177 N14 C168 118.3(11) . . ?
C177 N14 Yb5 109.1(9) . . ?
C168 N14 Yb5 132.6(9) . . ?
C181 N15 C178 105.5(11) . . ?
C181 N15 Yb5 139.1(10) . . ?
C178 N15 Yb5 111.2(9) . . ?
C202 N16 C193 117.3(11) . . ?
C202 N16 Yb5 112.7(8) . . ?
C193 N16 Yb5 128.8(8) . . ?
C206 N17 C203 102.3(11) . . ?
C206 N17 Yb5 142.2(10) . . ?
C203 N17 Yb5 115.1(8) . . ?
Si4 N18 Si3 124.4(7) . . ?
Si4 N18 Yb6 116.5(5) . . ?
Si3 N18 Yb6 119.1(6) . . ?
C2 O1 Yb3 141.2(8) . . ?
C2 O1 Yb1 86.0(7) . . ?
Yb3 O1 Yb1 109.6(3) . . ?
C27 O2 Yb3 141.8(7) . . ?
C27 O2 Yb1 106.9(7) . . ?
Yb3 O2 Yb1 107.6(3) . . ?
C52 O3 Yb3 142.3(7) . . ?
C52 O3 Yb2 106.9(7) . . ?
Yb3 O3 Yb2 106.5(4) . . ?
C77 O4 Yb3 145.1(8) . . ?
C77 O4 Yb2 85.5(7) . . ?
Yb3 O4 Yb2 107.8(4) . . ?
C108 O5 Yb6 135.7(8) . . ?
C108 O5 Yb4 86.9(7) . . ?
Yb6 O5 Yb4 106.6(3) . . ?
C133 O6 Yb6 138.6(7) . . ?
C133 O6 Yb4 107.3(7) . . ?
Yb6 O6 Yb4 107.8(4) . . ?
C158 O7 Yb6 137.8(8) . . ?
C158 O7 Yb5 88.7(7) . . ?
Yb6 O7 Yb5 107.6(4) . . ?
C183 O8 Yb6 141.5(8) . . ?
C183 O8 Yb5 107.6(7) . . ?
Yb6 O8 Yb5 106.6(4) . . ?
C6 C1 C2 121.9(11) . . ?
C6 C1 C11 118.6(11) . . ?
C2 C1 C11 119.5(11) . . ?
C6 C1 Yb1 116.2(8) . . ?
C2 C1 Yb1 52.8(7) . . ?
C11 C1 Yb1 101.3(7) . . ?
O1 C2 C3 121.1(12) . . ?
O1 C2 C1 121.7(12) . . ?
C3 C2 C1 116.6(12) . . ?
O1 C2 Yb1 62.1(6) . . ?
C3 C2 Yb1 100.1(8) . . ?
C1 C2 Yb1 101.2(9) . . ?
C4 C3 C2 122.3(14) . . ?
C4 C3 Yb1 118.7(10) . . ?
C2 C3 Yb1 53.9(7) . . ?
C4 C3 H3 118.9 . . ?
C2 C3 H3 118.9 . . ?
Yb1 C3 H3 96.5 . . ?
C3 C4 C5 120.4(14) . . ?
C3 C4 H4 119.8 . . ?
C5 C4 H4 119.8 . . ?
C6 C5 C4 119.2(13) . . ?
C6 C5 C10 120.7(13) . . ?
C4 C5 C10 120.1(13) . . ?
C5 C6 C1 119.3(12) . . ?
C5 C6 C7 121.0(12) . . ?
C1 C6 C7 119.7(12) . . ?
C8 C7 C6 115.5(13) . . ?
C8 C7 H7A 108.4 . . ?
C6 C7 H7A 108.4 . . ?
C8 C7 H7B 108.4 . . ?
C6 C7 H7B 108.4 . . ?
H7A C7 H7B 107.5 . . ?
C7 C8 C9 111.1(15) . . ?
C7 C8 H8A 109.4 . . ?
C9 C8 H8A 109.4 . . ?
C7 C8 H8B 109.4 . . ?
C9 C8 H8B 109.4 . . ?
H8A C8 H8B 108.0 . . ?
C10 C9 C8 110.5(14) . . ?
C10 C9 H9A 109.6 . . ?
C8 C9 H9A 109.6 . . ?
C10 C9 H9B 109.6 . . ?
C8 C9 H9B 109.6 . . ?
H9A C9 H9B 108.1 . . ?
C9 C10 C5 113.5(14) . . ?
C9 C10 H10A 108.9 . . ?
C5 C10 H10A 108.9 . . ?
C9 C10 H10B 108.9 . . ?
C5 C10 H10B 108.9 . . ?
H10A C10 H10B 107.7 . . ?
C16 C11 C12 122.9(13) . . ?
C16 C11 C1 117.8(12) . . ?
C12 C11 C1 119.2(11) . . ?
N1 C12 C11 122.2(12) . . ?
N1 C12 C13 124.0(12) . . ?
C11 C12 C13 113.8(12) . . ?
C14 C13 C12 122.6(14) . . ?
C14 C13 H13 118.7 . . ?
C12 C13 H13 118.7 . . ?
C15 C14 C13 121.3(14) . . ?
C15 C14 H14 119.4 . . ?
C13 C14 H14 119.4 . . ?
C14 C15 C16 120.1(13) . . ?
C14 C15 C20 121.2(13) . . ?
C16 C15 C20 118.6(13) . . ?
C11 C16 C15 118.8(13) . . ?
C11 C16 C17 118.5(13) . . ?
C15 C16 C17 122.7(13) . . ?
C18 C17 C16 113(2) . . ?
C18 C17 H17A 109.2 . . ?
C16 C17 H17A 109.0 . . ?
C18 C17 H17B 108.7 . . ?
C16 C17 H17B 109.0 . . ?
H17A C17 H17B 107.8 . . ?
C19 C18 C17 127(3) . . ?
C19 C18 H18A 105.3 . . ?
C17 C18 H18A 105.3 . . ?
C19 C18 H18B 105.7 . . ?
C17 C18 H18B 105.6 . . ?
H18A C18 H18B 106.0 . . ?
C18 C19 C20 117(2) . . ?
C18 C19 H19A 107.8 . . ?
C20 C19 H19A 108.0 . . ?
C18 C19 H19B 108.3 . . ?
C20 C19 H19B 108.1 . . ?
H19A C19 H19B 107.3 . . ?
C19 C20 C15 117.0(14) . . ?
C19 C20 H20A 108.1 . . ?
C15 C20 H20A 108.0 . . ?
C19 C20 H20B 108.0 . . ?
C15 C20 H20B 108.0 . . ?
H20A C20 H20B 107.3 . . ?
N1 C21 C22 118.7(15) . . ?
N1 C21 Yb1 44.3(7) . . ?
C22 C21 Yb1 74.8(9) . . ?
N1 C21 H21 120.7 . . ?
C22 C21 H21 120.7 . . ?
Yb1 C21 H21 163.5 . . ?
N2 C22 C23 112.7(14) . . ?
N2 C22 C21 120.5(14) . . ?
C23 C22 C21 126.7(15) . . ?
N2 C22 Yb1 42.6(7) . . ?
C23 C22 Yb1 151.2(11) . . ?
C21 C22 Yb1 78.9(9) . . ?
C22 C23 C24 105.2(14) . . ?
C22 C23 H23 127.4 . . ?
C24 C23 H23 127.4 . . ?
C23 C24 C25 105.6(14) . . ?
C23 C24 H24 127.2 . . ?
C25 C24 H24 127.2 . . ?
N2 C25 C24 111.7(14) . . ?
N2 C25 H25 124.1 . . ?
C24 C25 H25 124.1 . . ?
C27 C26 C31 118.1(12) . . ?
C27 C26 C36 122.4(13) . . ?
C31 C26 C36 119.3(11) . . ?
C26 C27 O2 121.6(13) . . ?
C26 C27 C28 120.7(12) . . ?
O2 C27 C28 117.4(13) . . ?
C26 C27 Yb1 101.9(8) . . ?
O2 C27 Yb1 47.0(6) . . ?
C28 C27 Yb1 113.7(10) . . ?
C29 C28 C27 121.0(13) . . ?
C29 C28 H28 119.5 . . ?
C27 C28 H28 119.5 . . ?
C30 C29 C28 118.2(15) . . ?
C30 C29 H29 120.9 . . ?
C28 C29 H29 120.9 . . ?
C31 C30 C29 121.8(14) . . ?
C31 C30 C35 120.8(14) . . ?
C29 C30 C35 117.0(14) . . ?
C30 C31 C26 119.6(13) . . ?
C30 C31 C32 122.5(14) . . ?
C26 C31 C32 117.9(13) . . ?
C31 C32 C33 113.2(14) . . ?
C31 C32 H32A 108.9 . . ?
C33 C32 H32A 108.9 . . ?
C31 C32 H32B 108.9 . . ?
C33 C32 H32B 108.9 . . ?
H32A C32 H32B 107.8 . . ?
C34 C33 C32 107.2(14) . . ?
C34 C33 H33A 110.3 . . ?
C32 C33 H33A 110.3 . . ?
C34 C33 H33B 110.3 . . ?
C32 C33 H33B 110.3 . . ?
H33A C33 H33B 108.5 . . ?
C33 C34 C35 113.1(15) . . ?
C33 C34 H34A 109.0 . . ?
C35 C34 H34A 109.0 . . ?
C33 C34 H34B 108.9 . . ?
C35 C34 H34B 108.9 . . ?
H34A C34 H34B 107.8 . . ?
C34 C35 C30 111.9(14) . . ?
C34 C35 H35A 109.2 . . ?
C30 C35 H35A 109.2 . . ?
C34 C35 H35B 109.2 . . ?
C30 C35 H35B 109.2 . . ?
H35A C35 H35B 107.9 . . ?
C41 C36 C37 122.6(13) . . ?
C41 C36 C26 119.0(12) . . ?
C37 C36 C26 118.3(12) . . ?
C36 C37 C38 118.3(15) . . ?
C36 C37 N3 123.8(12) . . ?
C38 C37 N3 117.9(13) . . ?
C39 C38 C37 119.6(15) . . ?
C39 C38 H38 120.2 . . ?
C37 C38 H38 120.2 . . ?
C38 C39 C40 122.9(15) . . ?
C38 C39 H39 118.5 . . ?
C40 C39 H39 118.5 . . ?
C39 C40 C41 116.2(14) . . ?
C39 C40 C45 120.3(14) . . ?
C41 C40 C45 123.5(14) . . ?
C36 C41 C40 120.3(13) . . ?
C36 C41 C42 122.3(13) . . ?
C40 C41 C42 117.3(13) . . ?
C43 C42 C41 114.4(13) . . ?
C43 C42 H42A 108.7 . . ?
C41 C42 H42A 108.7 . . ?
C43 C42 H42B 108.7 . . ?
C41 C42 H42B 108.7 . . ?
H42A C42 H42B 107.6 . . ?
C44 C43 C42 117.9(16) . . ?
C44 C43 H43A 107.8 . . ?
C42 C43 H43A 107.8 . . ?
C44 C43 H43B 107.8 . . ?
C42 C43 H43B 107.8 . . ?
H43A C43 H43B 107.2 . . ?
C43 C44 C45 116.5(18) . . ?
C43 C44 H44A 108.2 . . ?
C45 C44 H44A 108.2 . . ?
C43 C44 H44B 108.2 . . ?
C45 C44 H44B 108.2 . . ?
H44A C44 H44B 107.3 . . ?
C44 C45 C40 114.5(15) . . ?
C44 C45 H45A 108.6 . . ?
C40 C45 H45A 108.6 . . ?
C44 C45 H45B 108.6 . . ?
C40 C45 H45B 108.6 . . ?
H45A C45 H45B 107.6 . . ?
N3 C46 C47 119.2(12) . . ?
N3 C46 Yb1 40.9(6) . . ?
C47 C46 Yb1 78.3(8) . . ?
N3 C46 H46 120.4 . . ?
C47 C46 H46 120.4 . . ?
Yb1 C46 H46 161.3 . . ?
C48 C47 N4 110.4(14) . . ?
C48 C47 C46 132.0(15) . . ?
N4 C47 C46 117.4(12) . . ?
C48 C47 Yb1 151.3(12) . . ?
N4 C47 Yb1 41.0(7) . . ?
C46 C47 Yb1 76.4(8) . . ?
C47 C48 C49 107.2(14) . . ?
C47 C48 H48 126.4 . . ?
C49 C48 H48 126.4 . . ?
C50 C49 C48 105.5(15) . . ?
C50 C49 H49 127.3 . . ?
C48 C49 H49 127.3 . . ?
N4 C50 C49 112.6(15) . . ?
N4 C50 H50 123.7 . . ?
C49 C50 H50 123.7 . . ?
C52 C51 C56 115.4(13) . . ?
C52 C51 C61 122.5(13) . . ?
C56 C51 C61 121.7(12) . . ?
O3 C52 C53 117.4(11) . . ?
O3 C52 C51 120.7(12) . . ?
C53 C52 C51 121.8(14) . . ?
O3 C52 Yb2 46.9(6) . . ?
C53 C52 Yb2 113.3(9) . . ?
C51 C52 Yb2 103.1(8) . . ?
C54 C53 C52 121.0(14) . . ?
C54 C53 H53 119.5 . . ?
C52 C53 H53 119.5 . . ?
C53 C54 C55 120.2(14) . . ?
C53 C54 H54 119.9 . . ?
C55 C54 H54 119.9 . . ?
C54 C55 C56 118.1(13) . . ?
C54 C55 C60 126.6(13) . . ?
C56 C55 C60 115.3(12) . . ?
C55 C56 C51 122.6(11) . . ?
C55 C56 C57 113.1(13) . . ?
C51 C56 C57 123.5(14) . . ?
C56 C57 C58 114.1(14) . . ?
C56 C57 H57A 108.7 . . ?
C58 C57 H57A 108.7 . . ?
C56 C57 H57B 108.7 . . ?
C58 C57 H57B 108.7 . . ?
H57A C57 H57B 107.6 . . ?
C59 C58 C57 110.1(14) . . ?
C59 C58 H58A 109.6 . . ?
C57 C58 H58A 109.6 . . ?
C59 C58 H58B 109.6 . . ?
C57 C58 H58B 109.6 . . ?
H58A C58 H58B 108.2 . . ?
C60 C59 C58 112.2(14) . . ?
C60 C59 H59A 109.2 . . ?
C58 C59 H59A 109.2 . . ?
C60 C59 H59B 109.2 . . ?
C58 C59 H59B 109.2 . . ?
H59A C59 H59B 107.9 . . ?
C55 C60 C59 112.1(13) . . ?
C55 C60 H60A 109.2 . . ?
C59 C60 H60A 109.2 . . ?
C55 C60 H60B 109.2 . . ?
C59 C60 H60B 109.2 . . ?
H60A C60 H60B 107.9 . . ?
C66 C61 C62 118.6(13) . . ?
C66 C61 C51 120.4(13) . . ?
C62 C61 C51 120.9(13) . . ?
C63 C62 C61 119.1(13) . . ?
C63 C62 N5 121.9(12) . . ?
C61 C62 N5 119.0(11) . . ?
C62 C63 C64 122.5(14) . . ?
C62 C63 H63 118.7 . . ?
C64 C63 H63 118.7 . . ?
C63 C64 C65 119.8(14) . . ?
C63 C64 H64 120.1 . . ?
C65 C64 H64 120.1 . . ?
C64 C65 C66 119.9(13) . . ?
C64 C65 C70 118.4(14) . . ?
C66 C65 C70 121.5(15) . . ?
C65 C66 C61 120.0(13) . . ?
C65 C66 C67 118.8(12) . . ?
C61 C66 C67 121.1(12) . . ?
C68 C67 C66 113.4(14) . . ?
C68 C67 H67A 108.9 . . ?
C66 C67 H67A 108.9 . . ?
C68 C67 H67B 108.9 . . ?
C66 C67 H67B 108.9 . . ?
H67A C67 H67B 107.7 . . ?
C67 C68 C69 113.5(15) . . ?
C67 C68 H68A 108.9 . . ?
C69 C68 H68A 108.9 . . ?
C67 C68 H68B 108.9 . . ?
C69 C68 H68B 108.9 . . ?
H68A C68 H68B 107.7 . . ?
C70 C69 C68 113.0(17) . . ?
C70 C69 H69A 109.0 . . ?
C68 C69 H69A 109.0 . . ?
C70 C69 H69B 109.0 . . ?
C68 C69 H69B 109.0 . . ?
H69A C69 H69B 107.8 . . ?
C69 C70 C65 116.0(15) . . ?
C69 C70 H70A 108.3 . . ?
C65 C70 H70A 108.3 . . ?
C69 C70 H70B 108.3 . . ?
C65 C70 H70B 108.3 . . ?
H70A C70 H70B 107.4 . . ?
N5 C71 C72 118.2(12) . . ?
N5 C71 Yb2 41.4(6) . . ?
C72 C71 Yb2 76.8(8) . . ?
N5 C71 H71 120.9 . . ?
C72 C71 H71 120.9 . . ?
Yb2 C71 H71 162.3 . . ?
C73 C72 C71 131.7(12) . . ?
C73 C72 N6 110.0(12) . . ?
C71 C72 N6 118.3(12) . . ?
C73 C72 Yb2 150.4(9) . . ?
C71 C72 Yb2 77.8(8) . . ?
N6 C72 Yb2 40.6(6) . . ?
C74 C73 C72 109.0(11) . . ?
C74 C73 H73 125.5 . . ?
C72 C73 H73 125.5 . . ?
C73 C74 C75 104.6(11) . . ?
C73 C74 H74 127.7 . . ?
C75 C74 H74 127.7 . . ?
N6 C75 C74 113.9(12) . . ?
N6 C75 H75 123.1 . . ?
C74 C75 H75 123.1 . . ?
C77 C76 C81 121.0(12) . . ?
C77 C76 C86 120.2(12) . . ?
C81 C76 C86 118.7(12) . . ?
C77 C76 Yb2 51.3(7) . . ?
C81 C76 Yb2 114.0(9) . . ?
C86 C76 Yb2 103.0(9) . . ?
O4 C77 C78 118.2(12) . . ?
O4 C77 C76 122.1(11) . . ?
C78 C77 C76 118.7(13) . . ?
O4 C77 Yb2 62.6(6) . . ?
C78 C77 Yb2 94.8(9) . . ?
C76 C77 Yb2 103.4(9) . . ?
C77 C78 C79 119.8(13) . . ?
C77 C78 Yb2 57.6(7) . . ?
C79 C78 Yb2 116.7(10) . . ?
C77 C78 H78 120.1 . . ?
C79 C78 H78 120.1 . . ?
Yb2 C78 H78 94.9 . . ?
C80 C79 C78 121.5(13) . . ?
C80 C79 H79 119.3 . . ?
C78 C79 H79 119.3 . . ?
C79 C80 C81 120.2(13) . . ?
C79 C80 C85 118.1(12) . . ?
C81 C80 C85 121.7(13) . . ?
C80 C81 C76 118.4(13) . . ?
C80 C81 C82 121.4(13) . . ?
C76 C81 C82 120.2(12) . . ?
C81 C82 C83 114.4(12) . . ?
C81 C82 H82A 108.7 . . ?
C83 C82 H82A 108.7 . . ?
C81 C82 H82B 108.7 . . ?
C83 C82 H82B 108.7 . . ?
H82A C82 H82B 107.6 . . ?
C82 C83 C84 112.5(14) . . ?
C82 C83 H83A 109.1 . . ?
C84 C83 H83A 109.1 . . ?
C82 C83 H83B 109.1 . . ?
C84 C83 H83B 109.1 . . ?
H83A C83 H83B 107.8 . . ?
C85 C84 C83 108.9(12) . . ?
C85 C84 H84A 109.9 . . ?
C83 C84 H84A 109.9 . . ?
C85 C84 H84B 109.9 . . ?
C83 C84 H84B 109.9 . . ?
H84A C84 H84B 108.3 . . ?
C84 C85 C80 111.4(12) . . ?
C84 C85 H85A 109.4 . . ?
C80 C85 H85A 109.4 . . ?
C84 C85 H85B 109.3 . . ?
C80 C85 H85B 109.3 . . ?
H85A C85 H85B 108.0 . . ?
C91 C86 C87 119.9(13) . . ?
C91 C86 C76 120.4(13) . . ?
C87 C86 C76 119.6(12) . . ?
C88 C87 C86 117.7(14) . . ?
C88 C87 N7 122.8(13) . . ?
C86 C87 N7 119.4(12) . . ?
C89 C88 C87 122.0(14) . . ?
C89 C88 H88 119.0 . . ?
C87 C88 H88 119.0 . . ?
C88 C89 C90 120.4(14) . . ?
C88 C89 H89 119.8 . . ?
C90 C89 H89 119.8 . . ?
C91 C90 C89 119.4(14) . . ?
C91 C90 C95 119.7(15) . . ?
C89 C90 C95 120.8(14) . . ?
C90 C91 C86 119.7(14) . . ?
C90 C91 C92 118.4(14) . . ?
C86 C91 C92 121.8(13) . . ?
C93 C92 C91 118.1(15) . . ?
C93 C92 H92A 107.8 . . ?
C91 C92 H92A 107.8 . . ?
C93 C92 H92B 107.8 . . ?
C91 C92 H92B 107.8 . . ?
H92A C92 H92B 107.1 . . ?
C94 C93 C92 114.4(17) . . ?
C94 C93 H93A 108.7 . . ?
C92 C93 H93A 108.7 . . ?
C94 C93 H93B 108.7 . . ?
C92 C93 H93B 108.6 . . ?
H93A C93 H93B 107.6 . . ?
C95 C94 C93 130.0(19) . . ?
C95 C94 H94A 104.8 . . ?
C93 C94 H94A 104.8 . . ?
C95 C94 H94B 104.8 . . ?
C93 C94 H94B 104.8 . . ?
H94A C94 H94B 105.8 . . ?
C94 C95 C90 116.1(15) . . ?
C94 C95 H95A 108.3 . . ?
C90 C95 H95A 108.3 . . ?
C94 C95 H95B 108.3 . . ?
C90 C95 H95B 108.3 . . ?
H95A C95 H95B 107.4 . . ?
N7 C96 C97 120.3(12) . . ?
N7 C96 Yb2 45.7(6) . . ?
C97 C96 Yb2 74.9(8) . . ?
N7 C96 H96 119.8 . . ?
C97 C96 H96 119.8 . . ?
Yb2 C96 H96 164.8 . . ?
N8 C97 C96 119.7(12) . . ?
N8 C97 C98 109.4(13) . . ?
C96 C97 C98 130.7(14) . . ?
N8 C97 Yb2 43.4(6) . . ?
C96 C97 Yb2 78.8(8) . . ?
C98 C97 Yb2 145.7(11) . . ?
C97 C98 C99 106.0(16) . . ?
C97 C98 H98 127.0 . . ?
C99 C98 H98 127.0 . . ?
C100 C99 C98 105.3(15) . . ?
C100 C99 H99 127.3 . . ?
C98 C99 H99 127.3 . . ?
N8 C100 C99 114.0(14) . . ?
N8 C100 H100 123.0 . . ?
C99 C100 H100 123.0 . . ?
Si1 C101 H10C 109.5 . . ?
Si1 C101 H10D 109.5 . . ?
H10C C101 H10D 109.5 . . ?
Si1 C101 H10E 109.5 . . ?
H10C C101 H10E 109.5 . . ?
H10D C101 H10E 109.5 . . ?
Si1 C102 H10F 109.5 . . ?
Si1 C102 H10G 109.5 . . ?
H10F C102 H10G 109.5 . . ?
Si1 C102 H10H 109.5 . . ?
H10F C102 H10H 109.5 . . ?
H10G C102 H10H 109.5 . . ?
Si1 C103 H10I 109.5 . . ?
Si1 C103 H10J 109.5 . . ?
H10I C103 H10J 109.5 . . ?
Si1 C103 H10K 109.5 . . ?
H10I C103 H10K 109.5 . . ?
H10J C103 H10K 109.5 . . ?
Si2 C104 H10L 109.5 . . ?
Si2 C104 H10M 109.5 . . ?
H10L C104 H10M 109.5 . . ?
Si2 C104 H10N 109.5 . . ?
H10L C104 H10N 109.5 . . ?
H10M C104 H10N 109.5 . . ?
Si2 C105 H10O 109.5 . . ?
Si2 C105 H10P 109.5 . . ?
H10O C105 H10P 109.5 . . ?
Si2 C105 H10Q 109.5 . . ?
H10O C105 H10Q 109.5 . . ?
H10P C105 H10Q 109.5 . . ?
Si2 C106 H10R 109.5 . . ?
Si2 C106 H10S 109.5 . . ?
H10R C106 H10S 109.5 . . ?
Si2 C106 H10T 109.5 . . ?
H10R C106 H10T 109.5 . . ?
H10S C106 H10T 109.5 . . ?
C108 C107 C112 115.7(11) . . ?
C108 C107 C117 122.6(11) . . ?
C112 C107 C117 121.7(11) . . ?
C108 C107 Yb4 54.2(7) . . ?
C112 C107 Yb4 113.5(8) . . ?
C117 C107 Yb4 101.6(8) . . ?
C109 C108 O5 121.5(11) . . ?
C109 C108 C107 120.3(11) . . ?
O5 C108 C107 116.6(11) . . ?
C109 C108 Yb4 96.1(9) . . ?
O5 C108 Yb4 61.6(6) . . ?
C107 C108 Yb4 99.4(9) . . ?
C108 C109 C110 123.2(12) . . ?
C108 C109 Yb4 57.8(8) . . ?
C110 C109 Yb4 121.8(8) . . ?
C108 C109 H109 118.4 . . ?
C110 C109 H109 118.4 . . ?
Yb4 C109 H109 90.3 . . ?
C109 C110 C111 117.7(12) . . ?
C109 C110 H110 121.2 . . ?
C111 C110 H110 121.2 . . ?
C112 C111 C110 119.8(12) . . ?
C112 C111 C116 122.8(12) . . ?
C110 C111 C116 117.4(12) . . ?
C111 C112 C107 122.7(11) . . ?
C111 C112 C113 119.7(11) . . ?
C107 C112 C113 117.5(11) . . ?
C114 C113 C112 112.3(11) . . ?
C114 C113 H11A 109.2 . . ?
C112 C113 H11A 109.2 . . ?
C114 C113 H11B 109.2 . . ?
C112 C113 H11B 109.2 . . ?
H11A C113 H11B 107.9 . . ?
C113 C114 C115 111.3(12) . . ?
C113 C114 H11C 109.4 . . ?
C115 C114 H11C 109.4 . . ?
C113 C114 H11D 109.4 . . ?
C115 C114 H11D 109.4 . . ?
H11C C114 H11D 108.0 . . ?
C116 C115 C114 107.9(11) . . ?
C116 C115 H11E 110.1 . . ?
C114 C115 H11E 110.1 . . ?
C116 C115 H11F 110.1 . . ?
C114 C115 H11F 110.1 . . ?
H11E C115 H11F 108.4 . . ?
C111 C116 C115 113.6(11) . . ?
C111 C116 H11G 108.8 . . ?
C115 C116 H11G 108.8 . . ?
C111 C116 H11H 108.8 . . ?
C115 C116 H11H 108.8 . . ?
H11G C116 H11H 107.7 . . ?
C118 C117 C107 124.0(12) . . ?
C118 C117 C122 117.3(11) . . ?
C107 C117 C122 118.7(11) . . ?
C119 C118 C117 122.0(12) . . ?
C119 C118 N10 121.0(12) . . ?
C117 C118 N10 116.9(11) . . ?
C118 C119 C120 119.6(14) . . ?
C118 C119 H119 120.2 . . ?
C120 C119 H119 120.2 . . ?
C121 C120 C119 120.7(15) . . ?
C121 C120 H120 119.7 . . ?
C119 C120 H120 119.7 . . ?
C120 C121 C122 122.3(14) . . ?
C120 C121 C126 118.3(13) . . ?
C122 C121 C126 119.5(13) . . ?
C121 C122 C117 117.5(12) . . ?
C121 C122 C123 122.0(12) . . ?
C117 C122 C123 120.5(11) . . ?
C124 C123 C122 111.8(12) . . ?
C124 C123 H12A 109.3 . . ?
C122 C123 H12A 109.3 . . ?
C124 C123 H12B 109.3 . . ?
C122 C123 H12B 109.3 . . ?
H12A C123 H12B 107.9 . . ?
C125 C124 C123 114.1(15) . . ?
C125 C124 H12C 108.7 . . ?
C123 C124 H12C 108.7 . . ?
C125 C124 H12D 108.7 . . ?
C123 C124 H12D 108.7 . . ?
H12C C124 H12D 107.6 . . ?
C126 C125 C124 111.8(17) . . ?
C126 C125 H12E 109.2 . . ?
C124 C125 H12E 109.3 . . ?
C126 C125 H12F 109.2 . . ?
C124 C125 H12F 109.3 . . ?
H12E C125 H12F 107.9 . . ?
C125 C126 C121 113.9(14) . . ?
C125 C126 H12G 108.8 . . ?
C121 C126 H12G 108.8 . . ?
C125 C126 H12H 108.8 . . ?
C121 C126 H12H 108.8 . . ?
H12G C126 H12H 107.7 . . ?
N10 C127 C128 121.0(14) . . ?
N10 C127 Yb4 46.3(7) . . ?
C128 C127 Yb4 75.5(9) . . ?
N10 C127 H127 119.5 . . ?
C128 C127 H127 119.5 . . ?
Yb4 C127 H127 163.0 . . ?
N11 C128 C129 111.3(14) . . ?
N11 C128 C127 121.4(13) . . ?
C129 C128 C127 127.3(15) . . ?
N11 C128 Yb4 44.8(7) . . ?
C129 C128 Yb4 153.9(12) . . ?
C127 C128 Yb4 77.8(8) . . ?
C128 C129 C130 104.7(14) . . ?
C128 C129 H129 127.7 . . ?
C130 C129 H129 127.7 . . ?
C131 C130 C129 107.2(15) . . ?
C131 C130 H130 126.4 . . ?
C129 C130 H130 126.4 . . ?
C130 C131 N11 113.6(14) . . ?
C130 C131 H131 123.2 . . ?
N11 C131 H131 123.2 . . ?
C133 C132 C137 117.5(13) . . ?
C133 C132 C142 121.0(12) . . ?
C137 C132 C142 121.0(11) . . ?
O6 C133 C132 121.4(12) . . ?
O6 C133 C134 117.0(11) . . ?
C132 C133 C134 121.5(12) . . ?
O6 C133 Yb4 46.7(5) . . ?
C132 C133 Yb4 103.9(8) . . ?
C134 C133 Yb4 114.9(9) . . ?
C135 C134 C133 117.4(13) . . ?
C135 C134 H134 121.3 . . ?
C133 C134 H134 121.3 . . ?
C136 C135 C134 122.7(13) . . ?
C136 C135 H135 118.6 . . ?
C134 C135 H135 118.6 . . ?
C135 C136 C137 119.3(14) . . ?
C135 C136 C141 118.9(13) . . ?
C137 C136 C141 121.7(13) . . ?
C136 C137 C132 121.0(13) . . ?
C136 C137 C138 121.1(13) . . ?
C132 C137 C138 117.9(13) . . ?
C137 C138 C139 111.3(13) . . ?
C137 C138 H13A 109.4 . . ?
C139 C138 H13A 109.4 . . ?
C137 C138 H13B 109.4 . . ?
C139 C138 H13B 109.4 . . ?
H13A C138 H13B 108.0 . . ?
C140 C139 C138 108.3(13) . . ?
C140 C139 H13C 110.0 . . ?
C138 C139 H13C 110.0 . . ?
C140 C139 H13D 110.0 . . ?
C138 C139 H13D 110.0 . . ?
H13C C139 H13D 108.4 . . ?
C141 C140 C139 109.8(14) . . ?
C141 C140 H14A 109.7 . . ?
C139 C140 H14A 109.7 . . ?
C141 C140 H14B 109.7 . . ?
C139 C140 H14B 109.7 . . ?
H14A C140 H14B 108.2 . . ?
C140 C141 C136 112.8(12) . . ?
C140 C141 H14C 109.0 . . ?
C136 C141 H14C 109.0 . . ?
C140 C141 H14D 109.0 . . ?
C136 C141 H14D 109.0 . . ?
H14C C141 H14D 107.8 . . ?
C147 C142 C143 116.0(11) . . ?
C147 C142 C132 120.6(10) . . ?
C143 C142 C132 123.3(11) . . ?
C144 C143 N12 121.4(12) . . ?
C144 C143 C142 119.9(12) . . ?
N12 C143 C142 118.6(11) . . ?
C145 C144 C143 121.3(13) . . ?
C145 C144 H144 119.4 . . ?
C143 C144 H144 119.4 . . ?
C144 C145 C146 122.1(14) . . ?
C144 C145 H145 119.0 . . ?
C146 C145 H145 118.9 . . ?
C145 C146 C147 117.4(12) . . ?
C145 C146 C151 123.3(13) . . ?
C147 C146 C151 119.2(12) . . ?
C146 C147 C142 123.2(11) . . ?
C146 C147 C148 114.5(12) . . ?
C142 C147 C148 122.4(11) . . ?
C149 C148 C147 111.4(11) . . ?
C149 C148 H14E 109.3 . . ?
C147 C148 H14E 109.3 . . ?
C149 C148 H14F 109.3 . . ?
C147 C148 H14F 109.3 . . ?
H14E C148 H14F 108.0 . . ?
C150 C149 C148 115.5(13) . . ?
C150 C149 H14G 108.4 . . ?
C148 C149 H14G 108.4 . . ?
C150 C149 H14H 108.4 . . ?
C148 C149 H14H 108.4 . . ?
H14G C149 H14H 107.5 . . ?
C149 C150 C151 114.2(14) . . ?
C149 C150 H15A 108.7 . . ?
C151 C150 H15A 108.7 . . ?
C149 C150 H15B 108.7 . . ?
C151 C150 H15B 108.7 . . ?
H15A C150 H15B 107.6 . . ?
C150 C151 C146 111.3(13) . . ?
C150 C151 H15C 109.4 . . ?
C146 C151 H15C 109.4 . . ?
C150 C151 H15D 109.4 . . ?
C146 C151 H15D 109.4 . . ?
H15C C151 H15D 108.0 . . ?
C153 C152 N12 123.6(11) . . ?
C153 C152 Yb4 78.3(7) . . ?
N12 C152 Yb4 45.7(6) . . ?
C153 C152 H152 118.2 . . ?
N12 C152 H152 118.2 . . ?
Yb4 C152 H152 162.5 . . ?
C152 C153 N13 119.7(11) . . ?
C152 C153 C154 131.2(12) . . ?
N13 C153 C154 109.1(11) . . ?
C152 C153 Yb4 76.9(7) . . ?
N13 C153 Yb4 42.9(6) . . ?
C154 C153 Yb4 152.0(9) . . ?
C155 C154 C153 107.0(12) . . ?
C155 C154 H154 126.5 . . ?
C153 C154 H154 126.5 . . ?
C154 C155 C156 108.3(12) . . ?
C154 C155 H155 125.9 . . ?
C156 C155 H155 125.9 . . ?
N13 C156 C155 107.5(12) . . ?
N13 C156 H156 126.3 . . ?
C155 C156 H156 126.3 . . ?
C162 C157 C158 117.2(12) . . ?
C162 C157 C167 120.4(12) . . ?
C158 C157 C167 122.3(11) . . ?
O7 C158 C159 119.5(11) . . ?
O7 C158 C157 118.4(11) . . ?
C159 C158 C157 119.6(12) . . ?
O7 C158 Yb5 59.6(6) . . ?
C159 C158 Yb5 93.4(9) . . ?
C157 C158 Yb5 101.4(9) . . ?
C160 C159 C158 122.2(12) . . ?
C160 C159 Yb5 121.9(10) . . ?
C158 C159 Yb5 59.3(8) . . ?
C160 C159 H159 118.9 . . ?
C158 C159 H159 118.9 . . ?
Yb5 C159 H159 88.9 . . ?
C159 C160 C161 118.9(13) . . ?
C159 C160 H160 120.5 . . ?
C161 C160 H160 120.5 . . ?
C160 C161 C162 121.4(12) . . ?
C160 C161 C166 118.5(13) . . ?
C162 C161 C166 120.0(13) . . ?
C161 C162 C157 120.5(12) . . ?
C161 C162 C163 121.8(12) . . ?
C157 C162 C163 117.5(13) . . ?
C164 C163 C162 114.7(13) . . ?
C164 C163 H16A 108.6 . . ?
C162 C163 H16A 108.6 . . ?
C164 C163 H16B 108.6 . . ?
C162 C163 H16B 108.6 . . ?
H16A C163 H16B 107.6 . . ?
C165 C164 C163 121.2(16) . . ?
C165 C164 H16C 107.1 . . ?
C163 C164 H16C 107.0 . . ?
C165 C164 H16D 107.0 . . ?
C163 C164 H16D 107.0 . . ?
H16C C164 H16D 106.8 . . ?
C164 C165 C166 121(2) . . ?
C164 C165 H16E 107.2 . . ?
C166 C165 H16E 107.2 . . ?
C164 C165 H16F 107.1 . . ?
C166 C165 H16F 107.1 . . ?
H16E C165 H16F 106.8 . . ?
C165 C166 C161 114.8(15) . . ?
C165 C166 H16G 108.5 . . ?
C161 C166 H16G 108.6 . . ?
C165 C166 H16H 108.6 . . ?
C161 C166 H16H 108.6 . . ?
H16G C166 H16H 107.5 . . ?
C172 C167 C168 117.9(12) . . ?
C172 C167 C157 122.3(13) . . ?
C168 C167 C157 119.8(13) . . ?
N14 C168 C169 123.2(13) . . ?
N14 C168 C167 119.2(12) . . ?
C169 C168 C167 117.6(13) . . ?
C170 C169 C168 121.0(15) . . ?
C170 C169 H169 119.5 . . ?
C168 C169 H169 119.5 . . ?
C171 C170 C169 121.2(16) . . ?
C171 C170 H170 119.4 . . ?
C169 C170 H170 119.4 . . ?
C170 C171 C172 120.3(15) . . ?
C170 C171 C176 120.3(14) . . ?
C172 C171 C176 119.4(14) . . ?
C171 C172 C167 121.8(14) . . ?
C171 C172 C173 117.4(13) . . ?
C167 C172 C173 120.8(13) . . ?
C172 C173 C174 113.2(14) . . ?
C172 C173 H17C 108.9 . . ?
C174 C173 H17C 108.9 . . ?
C172 C173 H17D 108.9 . . ?
C174 C173 H17D 108.9 . . ?
H17C C173 H17D 107.7 . . ?
C175 C174 C173 116.8(15) . . ?
C175 C174 H17E 108.1 . . ?
C173 C174 H17E 108.1 . . ?
C175 C174 H17F 108.1 . . ?
C173 C174 H17F 108.1 . . ?
H17E C174 H17F 107.3 . . ?
C174 C175 C176 116.8(13) . . ?
C174 C175 H17G 108.1 . . ?
C176 C175 H17G 108.1 . . ?
C174 C175 H17H 108.1 . . ?
C176 C175 H17H 108.1 . . ?
H17G C175 H17H 107.3 . . ?
C175 C176 C171 111.2(12) . . ?
C175 C176 H17I 109.4 . . ?
C171 C176 H17I 109.4 . . ?
C175 C176 H17J 109.4 . . ?
C171 C176 H17J 109.4 . . ?
H17I C176 H17J 108.0 . . ?
N14 C177 C178 120.5(12) . . ?
N14 C177 Yb5 46.8(6) . . ?
C178 C177 Yb5 74.0(8) . . ?
N14 C177 H177 119.8 . . ?
C178 C177 H177 119.8 . . ?
Yb5 C177 H177 165.4 . . ?
C179 C178 N15 110.2(12) . . ?
C179 C178 C177 128.2(13) . . ?
N15 C178 C177 121.5(12) . . ?
C179 C178 Yb5 150.1(11) . . ?
N15 C178 Yb5 43.9(7) . . ?
C177 C178 Yb5 79.7(8) . . ?
C178 C179 C180 105.8(14) . . ?
C178 C179 H179 127.1 . . ?
C180 C179 H179 127.1 . . ?
C181 C180 C179 106.6(15) . . ?
C181 C180 H180 126.7 . . ?
C179 C180 H180 126.7 . . ?
N15 C181 C180 111.8(14) . . ?
N15 C181 H181 124.1 . . ?
C180 C181 H181 124.1 . . ?
C183 C182 C187 117.4(12) . . ?
C183 C182 C192 121.1(12) . . ?
C187 C182 C192 121.5(11) . . ?
O8 C183 C182 120.5(12) . . ?
O8 C183 C184 118.1(12) . . ?
C182 C183 C184 121.4(12) . . ?
O8 C183 Yb5 46.3(5) . . ?
C182 C183 Yb5 104.8(8) . . ?
C184 C183 Yb5 115.6(9) . . ?
C185 C184 C183 118.5(13) . . ?
C185 C184 H184 120.7 . . ?
C183 C184 H184 120.7 . . ?
C184 C185 C186 123.0(13) . . ?
C184 C185 H185 118.5 . . ?
C186 C185 H185 118.5 . . ?
C185 C186 C187 116.9(13) . . ?
C185 C186 C191 121.2(13) . . ?
C187 C186 C191 121.9(13) . . ?
C182 C187 C186 121.7(12) . . ?
C182 C187 C188 119.0(12) . . ?
C186 C187 C188 119.3(12) . . ?
C187 C188 C189 114.7(11) . . ?
C187 C188 H18C 108.6 . . ?
C189 C188 H18C 108.6 . . ?
C187 C188 H18D 108.6 . . ?
C189 C188 H18D 108.6 . . ?
H18C C188 H18D 107.6 . . ?
C190 C189 C188 115.1(14) . . ?
C190 C189 H18E 108.5 . . ?
C188 C189 H18E 108.5 . . ?
C190 C189 H18F 108.5 . . ?
C188 C189 H18F 108.5 . . ?
H18E C189 H18F 107.5 . . ?
C189 C190 C191 109.9(14) . . ?
C189 C190 H19C 109.7 . . ?
C191 C190 H19C 109.7 . . ?
C189 C190 H19D 109.7 . . ?
C191 C190 H19D 109.7 . . ?
H19C C190 H19D 108.2 . . ?
C186 C191 C190 113.8(13) . . ?
C186 C191 H19E 108.8 . . ?
C190 C191 H19E 108.8 . . ?
C186 C191 H19F 108.8 . . ?
C190 C191 H19F 108.8 . . ?
H19E C191 H19F 107.7 . . ?
C193 C192 C197 118.3(12) . . ?
C193 C192 C182 124.9(12) . . ?
C197 C192 C182 116.7(11) . . ?
C192 C193 N16 121.2(13) . . ?
C192 C193 C194 119.4(13) . . ?
N16 C193 C194 119.1(12) . . ?
C195 C194 C193 121.3(14) . . ?
C195 C194 H194 119.4 . . ?
C193 C194 H194 119.4 . . ?
C196 C195 C194 120.1(13) . . ?
C196 C195 H195 119.9 . . ?
C194 C195 H195 119.9 . . ?
C195 C196 C197 121.0(12) . . ?
C195 C196 C201 122.1(13) . . ?
C197 C196 C201 116.8(13) . . ?
C196 C197 C192 119.3(12) . . ?
C196 C197 C198 119.4(11) . . ?
C192 C197 C198 121.2(11) . . ?
C199 C198 C197 113.3(11) . . ?
C199 C198 H19G 108.9 . . ?
C197 C198 H19G 108.9 . . ?
C199 C198 H19H 108.9 . . ?
C197 C198 H19H 108.9 . . ?
H19G C198 H19H 107.7 . . ?
C198 C199 C200 116.8(15) . . ?
C198 C199 H19I 108.1 . . ?
C200 C199 H19I 108.1 . . ?
C198 C199 H19J 108.1 . . ?
C200 C199 H19J 108.1 . . ?
H19I C199 H19J 107.3 . . ?
C201 C200 C199 114.8(19) . . ?
C201 C200 H20C 108.6 . . ?
C199 C200 H20C 108.6 . . ?
C201 C200 H20D 108.5 . . ?
C199 C200 H20D 108.5 . . ?
H20C C200 H20D 107.5 . . ?
C200 C201 C196 110.9(14) . . ?
C200 C201 H20E 109.5 . . ?
C196 C201 H20E 109.5 . . ?
C200 C201 H20F 109.4 . . ?
C196 C201 H20F 109.5 . . ?
H20E C201 H20F 108.0 . . ?
N16 C202 C203 122.4(11) . . ?
N16 C202 Yb5 44.4(6) . . ?
C203 C202 Yb5 78.0(7) . . ?
N16 C202 H202 118.8 . . ?
C203 C202 H202 118.8 . . ?
Yb5 C202 H202 163.0 . . ?
N17 C203 C202 117.2(11) . . ?
N17 C203 C204 110.6(13) . . ?
C202 C203 C204 132.1(14) . . ?
N17 C203 Yb5 41.3(6) . . ?
C202 C203 Yb5 76.2(7) . . ?
C204 C203 Yb5 151.6(11) . . ?
C205 C204 C203 105.7(14) . . ?
C205 C204 H204 127.1 . . ?
C203 C204 H204 127.1 . . ?
C204 C205 C206 106.7(12) . . ?
C204 C205 H205 126.7 . . ?
C206 C205 H205 126.7 . . ?
N17 C206 C205 114.3(13) . . ?
N17 C206 H206 122.8 . . ?
C205 C206 H206 122.8 . . ?
Si3 C207 H20G 109.5 . . ?
Si3 C207 H20H 109.5 . . ?
H20G C207 H20H 109.5 . . ?
Si3 C207 H20I 109.5 . . ?
H20G C207 H20I 109.5 . . ?
H20H C207 H20I 109.5 . . ?
Si3 C208 H20J 109.5 . . ?
Si3 C208 H20K 109.5 . . ?
H20J C208 H20K 109.5 . . ?
Si3 C208 H20L 109.5 . . ?
H20J C208 H20L 109.5 . . ?
H20K C208 H20L 109.5 . . ?
Si3 C209 H20M 109.5 . . ?
Si3 C209 H20N 109.5 . . ?
H20M C209 H20N 109.5 . . ?
Si3 C209 H20O 109.5 . . ?
H20M C209 H20O 109.5 . . ?
H20N C209 H20O 109.5 . . ?
Si4 C210 H21A 109.5 . . ?
Si4 C210 H21B 109.5 . . ?
H21A C210 H21B 109.5 . . ?
Si4 C210 H21C 109.5 . . ?
H21A C210 H21C 109.5 . . ?
H21B C210 H21C 109.5 . . ?
Si4 C211 H21D 109.5 . . ?
Si4 C211 H21E 109.5 . . ?
H21D C211 H21E 109.5 . . ?
Si4 C211 H21F 109.5 . . ?
H21D C211 H21F 109.5 . . ?
H21E C211 H21F 109.5 . . ?
Si4 C212 H21G 109.5 . . ?
Si4 C212 H21H 109.5 . . ?
H21G C212 H21H 109.5 . . ?
Si4 C212 H21I 109.5 . . ?
H21G C212 H21I 109.5 . . ?
H21H C212 H21I 109.5 . . ?
C214 C213 H21J 109.5 . . ?
C214 C213 H21K 109.5 . . ?
H21J C213 H21K 109.5 . . ?
C214 C213 H21L 109.5 . . ?
H21J C213 H21L 109.5 . . ?
H21K C213 H21L 109.5 . . ?
C215 C214 C219 120.0 . . ?
C215 C214 C213 120.1(4) . . ?
C219 C214 C213 119.9(4) . . ?
C216 C215 C214 120.0 . . ?
C216 C215 H215 120.0 . . ?
C214 C215 H215 120.0 . . ?
C217 C216 C215 120.0 . . ?
C217 C216 H216 120.0 . . ?
C215 C216 H216 120.0 . . ?
C216 C217 C218 120.0 . . ?
C216 C217 H217 120.0 . . ?
C218 C217 H217 120.0 . . ?
C217 C218 C219 120.0 . . ?
C217 C218 H218 120.0 . . ?
C219 C218 H218 120.0 . . ?
C218 C219 C214 120.0 . . ?
C218 C219 H219 120.0 . . ?
C214 C219 H219 120.0 . . ?
C221 C220 H22A 109.5 . . ?
C221 C220 H22B 109.5 . . ?
H22A C220 H22B 109.5 . . ?
C221 C220 H22C 109.5 . . ?
H22A C220 H22C 109.5 . . ?
H22B C220 H22C 109.5 . . ?
C222 C221 C226 120.0 . . ?
C222 C221 C220 119.2(16) . . ?
C226 C221 C220 120.7(16) . . ?
C223 C222 C221 120.0 . . ?
C223 C222 H222 120.0 . . ?
C221 C222 H222 120.0 . . ?
C222 C223 C224 120.0 . . ?
C222 C223 H223 120.0 . . ?
C224 C223 H223 120.0 . . ?
C225 C224 C223 120.0 . . ?
C225 C224 H224 120.0 . . ?
C223 C224 H224 120.0 . . ?
C224 C225 C226 120.0 . . ?
C224 C225 H225 120.0 . . ?
C226 C225 H225 120.0 . . ?
C225 C226 C221 120.0 . . ?
C225 C226 H226 120.0 . . ?
C221 C226 H226 120.0 . . ?
C228 C227 H22D 109.5 . . ?
C228 C227 H22E 109.5 . . ?
H22D C227 H22E 109.5 . . ?
C228 C227 H22F 109.5 . . ?
H22D C227 H22F 109.5 . . ?
H22E C227 H22F 109.5 . . ?
C229 C228 C233 120.0 . . ?
C229 C228 C227 112.8(16) . . ?
C233 C228 C227 127.1(16) . . ?
C228 C229 C230 120.0 . . ?
C228 C229 H229 120.0 . . ?
C230 C229 H229 120.0 . . ?
C231 C230 C229 120.0 . . ?
C231 C230 H230 120.0 . . ?
C229 C230 H230 120.0 . . ?
C230 C231 C232 120.0 . . ?
C230 C231 H231 120.0 . . ?
C232 C231 H231 120.0 . . ?
C231 C232 C233 120.0 . . ?
C231 C232 H232 120.0 . . ?
C233 C232 H232 120.0 . . ?
C232 C233 C228 120.0 . . ?
C232 C233 H233 120.0 . . ?
C228 C233 H233 120.0 . . ?

loop_
_geom_bond_atom_site_label_1
_geom_bond_atom_site_label_2
_geom_bond_distance
_geom_bond_site_symmetry_2
_geom_bond_publ_flag
Yb1 O1 2.266(9) . ?
Yb1 N2 2.276(12) . ?
Yb1 O2 2.309(8) . ?
Yb1 N4 2.342(12) . ?
Yb1 N3 2.357(10) . ?
Yb1 N1 2.370(10) . ?
Yb1 C2 2.559(12) . ?
Yb1 C27 3.021(14) . ?
Yb1 C22 3.084(15) . ?
Yb1 C3 3.118(14) . ?
Yb1 C21 3.136(17) . ?
Yb1 C1 3.152(12) . ?
Yb2 N8 2.267(11) . ?
Yb2 O4 2.274(9) . ?
Yb2 O3 2.302(8) . ?
Yb2 N6 2.303(10) . ?
Yb2 N5 2.367(10) . ?
Yb2 N7 2.397(9) . ?
Yb2 C77 2.554(12) . ?
Yb2 C78 3.013(14) . ?
Yb2 C52 3.016(14) . ?
Yb2 C97 3.068(14) . ?
Yb2 C96 3.118(12) . ?
Yb2 C76 3.185(15) . ?
Yb3 N9 2.174(12) . ?
Yb3 O1 2.198(8) . ?
Yb3 O4 2.202(8) . ?
Yb3 O2 2.210(8) . ?
Yb3 O3 2.211(9) . ?
Yb3 Si2 3.309(4) . ?
Yb3 Si1 3.360(4) . ?
Yb4 O6 2.285(9) . ?
Yb4 N11 2.294(12) . ?
Yb4 O5 2.309(8) . ?
Yb4 N13 2.343(11) . ?
Yb4 N10 2.379(10) . ?
Yb4 N12 2.393(10) . ?
Yb4 C108 2.622(15) . ?
Yb4 C133 3.000(12) . ?
Yb4 C128 3.056(14) . ?
Yb4 C109 3.081(12) . ?
Yb4 C127 3.087(14) . ?
Yb4 C152 3.136(11) . ?
Yb5 O7 2.272(9) . ?
Yb5 N15 2.283(12) . ?
Yb5 O8 2.286(8) . ?
Yb5 N17 2.301(10) . ?
Yb5 N16 2.380(11) . ?
Yb5 N14 2.421(10) . ?
Yb5 C158 2.634(13) . ?
Yb5 C183 3.012(13) . ?
Yb5 C159 3.057(16) . ?
Yb5 C178 3.068(14) . ?
Yb5 C202 3.135(12) . ?
Yb5 C177 3.140(13) . ?
Yb6 N18 2.162(11) . ?
Yb6 O6 2.202(8) . ?
Yb6 O7 2.206(8) . ?
Yb6 O5 2.212(8) . ?
Yb6 O8 2.219(9) . ?
Yb6 Si4 3.306(4) . ?
Yb6 Si3 3.367(4) . ?
Si1 N9 1.742(12) . ?
Si1 C101 1.849(16) . ?
Si1 C102 1.870(15) . ?
Si1 C103 1.904(17) . ?
Si2 N9 1.697(12) . ?
Si2 C104 1.844(17) . ?
Si2 C106 1.884(14) . ?
Si2 C105 1.892(16) . ?
Si3 N18 1.736(11) . ?
Si3 C209 1.861(14) . ?
Si3 C208 1.879(16) . ?
Si3 C207 1.882(16) . ?
Si4 N18 1.717(12) . ?
Si4 C210 1.847(17) . ?
Si4 C211 1.865(15) . ?
Si4 C212 1.886(15) . ?
N1 C21 1.341(17) . ?
N1 C12 1.403(16) . ?
N2 C25 1.342(17) . ?
N2 C22 1.364(18) . ?
N3 C46 1.312(15) . ?
N3 C37 1.435(18) . ?
N4 C50 1.348(17) . ?
N4 C47 1.395(18) . ?
N5 C71 1.342(17) . ?
N5 C62 1.438(15) . ?
N6 C75 1.379(16) . ?
N6 C72 1.417(15) . ?
N7 C96 1.300(16) . ?
N7 C87 1.432(16) . ?
N8 C100 1.339(18) . ?
N8 C97 1.394(16) . ?
N10 C127 1.306(16) . ?
N10 C118 1.451(15) . ?
N11 C131 1.347(16) . ?
N11 C128 1.380(18) . ?
N12 C152 1.358(14) . ?
N12 C143 1.389(15) . ?
N13 C156 1.362(16) . ?
N13 C153 1.373(15) . ?
N14 C177 1.359(17) . ?
N14 C168 1.397(16) . ?
N15 C181 1.324(18) . ?
N15 C178 1.383(16) . ?
N16 C202 1.319(16) . ?
N16 C193 1.418(16) . ?
N17 C206 1.334(16) . ?
N17 C203 1.394(17) . ?
O1 C2 1.357(13) . ?
O2 C27 1.390(15) . ?
O3 C52 1.391(16) . ?
O4 C77 1.355(15) . ?
O5 C108 1.374(14) . ?
O6 C133 1.381(14) . ?
O7 C158 1.384(13) . ?
O8 C183 1.387(14) . ?
C1 C6 1.404(16) . ?
C1 C2 1.412(17) . ?
C1 C11 1.537(17) . ?
C2 C3 1.389(18) . ?
C3 C4 1.357(18) . ?
C3 H3 0.9500 . ?
C4 C5 1.43(2) . ?
C4 H4 0.9500 . ?
C5 C6 1.367(18) . ?
C5 C10 1.547(18) . ?
C6 C7 1.507(18) . ?
C7 C8 1.495(19) . ?
C7 H7A 0.9900 . ?
C7 H7B 0.9900 . ?
C8 C9 1.51(2) . ?
C8 H8A 0.9900 . ?
C8 H8B 0.9900 . ?
C9 C10 1.50(2) . ?
C9 H9A 0.9900 . ?
C9 H9B 0.9900 . ?
C10 H10A 0.9900 . ?
C10 H10B 0.9900 . ?
C11 C16 1.383(17) . ?
C11 C12 1.420(17) . ?
C12 C13 1.422(19) . ?
C13 C14 1.373(19) . ?
C13 H13 0.9500 . ?
C14 C15 1.34(2) . ?
C14 H14 0.9500 . ?
C15 C16 1.400(18) . ?
C15 C20 1.537(18) . ?
C16 C17 1.487(18) . ?
C17 C18 1.40(3) . ?
C17 H17A 0.9900 . ?
C17 H17B 0.9900 . ?
C18 C19 1.38(3) . ?
C18 H18A 0.9900 . ?
C18 H18B 0.9900 . ?
C19 C20 1.46(2) . ?
C19 H19A 0.9900 . ?
C19 H19B 0.9900 . ?
C20 H20A 0.9900 . ?
C20 H20B 0.9900 . ?
C21 C22 1.42(2) . ?
C21 H21 0.9500 . ?
C22 C23 1.393(19) . ?
C23 C24 1.39(2) . ?
C23 H23 0.9500 . ?
C24 C25 1.42(2) . ?
C24 H24 0.9500 . ?
C25 H25 0.9500 . ?
C26 C27 1.365(18) . ?
C26 C31 1.447(18) . ?
C26 C36 1.537(17) . ?
C27 C28 1.41(2) . ?
C28 C29 1.393(18) . ?
C28 H28 0.9500 . ?
C29 C30 1.39(2) . ?
C29 H29 0.9500 . ?
C30 C31 1.38(2) . ?
C30 C35 1.54(2) . ?
C31 C32 1.518(19) . ?
C32 C33 1.55(2) . ?
C32 H32A 0.9900 . ?
C32 H32B 0.9900 . ?
C33 C34 1.49(2) . ?
C33 H33A 0.9900 . ?
C33 H33B 0.9900 . ?
C34 C35 1.53(2) . ?
C34 H34A 0.9900 . ?
C34 H34B 0.9900 . ?
C35 H35A 0.9900 . ?
C35 H35B 0.9900 . ?
C36 C41 1.356(19) . ?
C36 C37 1.373(18) . ?
C37 C38 1.420(17) . ?
C38 C39 1.36(2) . ?
C38 H38 0.9500 . ?
C39 C40 1.40(2) . ?
C39 H39 0.9500 . ?
C40 C41 1.444(19) . ?
C40 C45 1.504(19) . ?
C41 C42 1.547(18) . ?
C42 C43 1.51(2) . ?
C42 H42A 0.9900 . ?
C42 H42B 0.9900 . ?
C43 C44 1.43(2) . ?
C43 H43A 0.9900 . ?
C43 H43B 0.9900 . ?
C44 C45 1.44(2) . ?
C44 H44A 0.9900 . ?
C44 H44B 0.9900 . ?
C45 H45A 0.9900 . ?
C45 H45B 0.9900 . ?
C46 C47 1.400(19) . ?
C46 H46 0.9500 . ?
C47 C48 1.367(19) . ?
C48 C49 1.39(2) . ?
C48 H48 0.9500 . ?
C49 C50 1.38(2) . ?
C49 H49 0.9500 . ?
C50 H50 0.9500 . ?
C51 C52 1.404(17) . ?
C51 C56 1.443(19) . ?
C51 C61 1.464(18) . ?
C52 C53 1.394(18) . ?
C53 C54 1.38(2) . ?
C53 H53 0.9500 . ?
C54 C55 1.40(2) . ?
C54 H54 0.9500 . ?
C55 C56 1.41(2) . ?
C55 C60 1.531(9) . ?
C56 C57 1.543(9) . ?
C57 C58 1.558(9) . ?
C57 H57A 0.9900 . ?
C57 H57B 0.9900 . ?
C58 C59 1.549(9) . ?
C58 H58A 0.9900 . ?
C58 H58B 0.9900 . ?
C59 C60 1.545(10) . ?
C59 H59A 0.9900 . ?
C59 H59B 0.9900 . ?
C60 H60A 0.9900 . ?
C60 H60B 0.9900 . ?
C61 C66 1.411(18) . ?
C61 C62 1.414(18) . ?
C62 C63 1.363(17) . ?
C63 C64 1.370(19) . ?
C63 H63 0.9500 . ?
C64 C65 1.37(2) . ?
C64 H64 0.9500 . ?
C65 C66 1.396(18) . ?
C65 C70 1.53(2) . ?
C66 C67 1.498(18) . ?
C67 C68 1.472(18) . ?
C67 H67A 0.9900 . ?
C67 H67B 0.9900 . ?
C68 C69 1.49(2) . ?
C68 H68A 0.9900 . ?
C68 H68B 0.9900 . ?
C69 C70 1.42(2) . ?
C69 H69A 0.9900 . ?
C69 H69B 0.9900 . ?
C70 H70A 0.9900 . ?
C70 H70B 0.9900 . ?
C71 C72 1.403(18) . ?
C71 H71 0.9500 . ?
C72 C73 1.398(16) . ?
C73 C74 1.370(18) . ?
C73 H73 0.9500 . ?
C74 C75 1.400(17) . ?
C74 H74 0.9500 . ?
C75 H75 0.9500 . ?
C76 C77 1.402(18) . ?
C76 C81 1.422(19) . ?
C76 C86 1.489(17) . ?
C77 C78 1.400(18) . ?
C78 C79 1.415(19) . ?
C78 H78 0.9500 . ?
C79 C80 1.356(19) . ?
C79 H79 0.9500 . ?
C80 C81 1.419(18) . ?
C80 C85 1.549(18) . ?
C81 C82 1.490(19) . ?
C82 C83 1.500(19) . ?
C82 H82A 0.9900 . ?
C82 H82B 0.9900 . ?
C83 C84 1.56(2) . ?
C83 H83A 0.9900 . ?
C83 H83B 0.9900 . ?
C84 C85 1.52(2) . ?
C84 H84A 0.9900 . ?
C84 H84B 0.9900 . ?
C85 H85A 0.9900 . ?
C85 H85B 0.9900 . ?
C86 C91 1.415(17) . ?
C86 C87 1.420(19) . ?
C87 C88 1.388(18) . ?
C88 C89 1.349(18) . ?
C88 H88 0.9500 . ?
C89 C90 1.413(19) . ?
C89 H89 0.9500 . ?
C90 C91 1.371(19) . ?
C90 C95 1.516(19) . ?
C91 C92 1.51(2) . ?
C92 C93 1.46(2) . ?
C92 H92A 0.9900 . ?
C92 H92B 0.9900 . ?
C93 C94 1.38(2) . ?
C93 H93A 0.9900 . ?
C93 H93B 0.9900 . ?
C94 C95 1.32(2) . ?
C94 H94A 0.9900 . ?
C94 H94B 0.9900 . ?
C95 H95A 0.9900 . ?
C95 H95B 0.9900 . ?
C96 C97 1.408(18) . ?
C96 H96 0.9500 . ?
C97 C98 1.41(2) . ?
C98 C99 1.42(2) . ?
C98 H98 0.9500 . ?
C99 C100 1.37(2) . ?
C99 H99 0.9500 . ?
C100 H100 0.9500 . ?
C101 H10C 0.9800 . ?
C101 H10D 0.9800 . ?
C101 H10E 0.9800 . ?
C102 H10F 0.9800 . ?
C102 H10G 0.9800 . ?
C102 H10H 0.9800 . ?
C103 H10I 0.9800 . ?
C103 H10J 0.9800 . ?
C103 H10K 0.9800 . ?
C104 H10L 0.9800 . ?
C104 H10M 0.9800 . ?
C104 H10N 0.9800 . ?
C105 H10O 0.9800 . ?
C105 H10P 0.9800 . ?
C105 H10Q 0.9800 . ?
C106 H10R 0.9800 . ?
C106 H10S 0.9800 . ?
C106 H10T 0.9800 . ?
C107 C108 1.432(16) . ?
C107 C112 1.438(16) . ?
C107 C117 1.463(17) . ?
C108 C109 1.365(17) . ?
C109 C110 1.397(17) . ?
C109 H109 0.9500 . ?
C110 C111 1.409(18) . ?
C110 H110 0.9500 . ?
C111 C112 1.378(17) . ?
C111 C116 1.522(17) . ?
C112 C113 1.560(16) . ?
C113 C114 1.514(17) . ?
C113 H11A 0.9900 . ?
C113 H11B 0.9900 . ?
C114 C115 1.52(2) . ?
C114 H11C 0.9900 . ?
C114 H11D 0.9900 . ?
C115 C116 1.523(19) . ?
C115 H11E 0.9900 . ?
C115 H11F 0.9900 . ?
C116 H11G 0.9900 . ?
C116 H11H 0.9900 . ?
C117 C118 1.418(17) . ?
C117 C122 1.468(17) . ?
C118 C119 1.376(17) . ?
C119 C120 1.378(19) . ?
C119 H119 0.9500 . ?
C120 C121 1.38(2) . ?
C120 H120 0.9500 . ?
C121 C122 1.393(18) . ?
C121 C126 1.542(19) . ?
C122 C123 1.510(18) . ?
C123 C124 1.503(19) . ?
C123 H12A 0.9900 . ?
C123 H12B 0.9900 . ?
C124 C125 1.48(2) . ?
C124 H12C 0.9900 . ?
C124 H12D 0.9900 . ?
C125 C126 1.44(2) . ?
C125 H12E 0.9900 . ?
C125 H12F 0.9900 . ?
C126 H12G 0.9900 . ?
C126 H12H 0.9900 . ?
C127 C128 1.42(2) . ?
C127 H127 0.9500 . ?
C128 C129 1.387(18) . ?
C129 C130 1.39(2) . ?
C129 H129 0.9500 . ?
C130 C131 1.33(2) . ?
C130 H130 0.9500 . ?
C131 H131 0.9500 . ?
C132 C133 1.401(16) . ?
C132 C137 1.427(19) . ?
C132 C142 1.477(18) . ?
C133 C134 1.436(18) . ?
C134 C135 1.389(18) . ?
C134 H134 0.9500 . ?
C135 C136 1.383(18) . ?
C135 H135 0.9500 . ?
C136 C137 1.40(2) . ?
C136 C141 1.512(19) . ?
C137 C138 1.544(19) . ?
C138 C139 1.552(19) . ?
C138 H13A 0.9900 . ?
C138 H13B 0.9900 . ?
C139 C140 1.53(2) . ?
C139 H13C 0.9900 . ?
C139 H13D 0.9900 . ?
C140 C141 1.490(19) . ?
C140 H14A 0.9900 . ?
C140 H14B 0.9900 . ?
C141 H14C 0.9900 . ?
C141 H14D 0.9900 . ?
C142 C147 1.414(16) . ?
C142 C143 1.442(15) . ?
C143 C144 1.371(17) . ?
C144 C145 1.366(19) . ?
C144 H144 0.9500 . ?
C145 C146 1.381(18) . ?
C145 H145 0.9500 . ?
C146 C147 1.391(17) . ?
C146 C151 1.510(18) . ?
C147 C148 1.532(15) . ?
C148 C149 1.508(16) . ?
C148 H14E 0.9900 . ?
C148 H14F 0.9900 . ?
C149 C150 1.50(2) . ?
C149 H14G 0.9900 . ?
C149 H14H 0.9900 . ?
C150 C151 1.51(2) . ?
C150 H15A 0.9900 . ?
C150 H15B 0.9900 . ?
C151 H15C 0.9900 . ?
C151 H15D 0.9900 . ?
C152 C153 1.352(16) . ?
C152 H152 0.9500 . ?
C153 C154 1.417(16) . ?
C154 C155 1.349(19) . ?
C154 H154 0.9500 . ?
C155 C156 1.441(18) . ?
C155 H155 0.9500 . ?
C156 H156 0.9500 . ?
C157 C162 1.429(18) . ?
C157 C158 1.434(17) . ?
C157 C167 1.477(17) . ?
C158 C159 1.405(19) . ?
C159 C160 1.37(2) . ?
C159 H159 0.9500 . ?
C160 C161 1.389(18) . ?
C160 H160 0.9500 . ?
C161 C162 1.398(19) . ?
C161 C166 1.539(18) . ?
C162 C163 1.515(18) . ?
C163 C164 1.49(2) . ?
C163 H16A 0.9900 . ?
C163 H16B 0.9900 . ?
C164 C165 1.36(3) . ?
C164 H16C 0.9900 . ?
C164 H16D 0.9900 . ?
C165 C166 1.47(2) . ?
C165 H16E 0.9900 . ?
C165 H16F 0.9900 . ?
C166 H16G 0.9900 . ?
C166 H16H 0.9900 . ?
C167 C172 1.398(18) . ?
C167 C168 1.445(19) . ?
C168 C169 1.407(17) . ?
C169 C170 1.373(19) . ?
C169 H169 0.9500 . ?
C170 C171 1.35(2) . ?
C170 H170 0.9500 . ?
C171 C172 1.367(18) . ?
C171 C176 1.54(2) . ?
C172 C173 1.51(2) . ?
C173 C174 1.52(2) . ?
C173 H17C 0.9900 . ?
C173 H17D 0.9900 . ?
C174 C175 1.45(2) . ?
C174 H17E 0.9900 . ?
C174 H17F 0.9900 . ?
C175 C176 1.50(2) . ?
C175 H17G 0.9900 . ?
C175 H17H 0.9900 . ?
C176 H17I 0.9900 . ?
C176 H17J 0.9900 . ?
C177 C178 1.414(19) . ?
C177 H177 0.9500 . ?
C178 C179 1.378(18) . ?
C179 C180 1.39(2) . ?
C179 H179 0.9500 . ?
C180 C181 1.38(2) . ?
C180 H180 0.9500 . ?
C181 H181 0.9500 . ?
C182 C183 1.407(17) . ?
C182 C187 1.418(17) . ?
C182 C192 1.467(16) . ?
C183 C184 1.416(18) . ?
C184 C185 1.383(19) . ?
C184 H184 0.9500 . ?
C185 C186 1.401(18) . ?
C185 H185 0.9500 . ?
C186 C187 1.433(17) . ?
C186 C191 1.476(18) . ?
C187 C188 1.496(17) . ?
C188 C189 1.504(19) . ?
C188 H18C 0.9900 . ?
C188 H18D 0.9900 . ?
C189 C190 1.43(2) . ?
C189 H18E 0.9900 . ?
C189 H18F 0.9900 . ?
C190 C191 1.55(2) . ?
C190 H19C 0.9900 . ?
C190 H19D 0.9900 . ?
C191 H19E 0.9900 . ?
C191 H19F 0.9900 . ?
C192 C193 1.383(17) . ?
C192 C197 1.432(16) . ?
C193 C194 1.422(18) . ?
C194 C195 1.359(17) . ?
C194 H194 0.9500 . ?
C195 C196 1.354(18) . ?
C195 H195 0.9500 . ?
C196 C197 1.407(18) . ?
C196 C201 1.547(17) . ?
C197 C198 1.539(16) . ?
C198 C199 1.511(19) . ?
C198 H19G 0.9900 . ?
C198 H19H 0.9900 . ?
C199 C200 1.52(2) . ?
C199 H19I 0.9900 . ?
C199 H19J 0.9900 . ?
C200 C201 1.45(3) . ?
C200 H20C 0.9900 . ?
C200 H20D 0.9900 . ?
C201 H20E 0.9900 . ?
C201 H20F 0.9900 . ?
C202 C203 1.403(18) . ?
C202 H202 0.9500 . ?
C203 C204 1.422(17) . ?
C204 C205 1.341(19) . ?
C204 H204 0.9500 . ?
C205 C206 1.378(18) . ?
C205 H205 0.9500 . ?
C206 H206 0.9500 . ?
C207 H20G 0.9800 . ?
C207 H20H 0.9800 . ?
C207 H20I 0.9800 . ?
C208 H20J 0.9800 . ?
C208 H20K 0.9800 . ?
C208 H20L 0.9800 . ?
C209 H20M 0.9800 . ?
C209 H20N 0.9800 . ?
C209 H20O 0.9800 . ?
C210 H21A 0.9800 . ?
C210 H21B 0.9800 . ?
C210 H21C 0.9800 . ?
C211 H21D 0.9800 . ?
C211 H21E 0.9800 . ?
C211 H21F 0.9800 . ?
C212 H21G 0.9800 . ?
C212 H21H 0.9800 . ?
C212 H21I 0.9800 . ?
C213 C214 1.473(10) . ?
C213 H21J 0.9800 . ?
C213 H21K 0.9800 . ?
C213 H21L 0.9800 . ?
C214 C215 1.3900 . ?
C214 C219 1.3900 . ?
C215 C216 1.3900 . ?
C215 H215 0.9500 . ?
C216 C217 1.3900 . ?
C216 H216 0.9500 . ?
C217 C218 1.3900 . ?
C217 H217 0.9500 . ?
C218 C219 1.3900 . ?
C218 H218 0.9500 . ?
C219 H219 0.9500 . ?
C220 C221 1.53(3) . ?
C220 H22A 0.9800 . ?
C220 H22B 0.9800 . ?
C220 H22C 0.9800 . ?
C221 C222 1.3900 . ?
C221 C226 1.3900 . ?
C222 C223 1.3900 . ?
C222 H222 0.9500 . ?
C223 C224 1.3900 . ?
C223 H223 0.9500 . ?
C224 C225 1.3900 . ?
C224 H224 0.9500 . ?
C225 C226 1.3900 . ?
C225 H225 0.9500 . ?
C226 H226 0.9500 . ?
C227 C228 1.64(3) . ?
C227 H22D 0.9800 . ?
C227 H22E 0.9800 . ?
C227 H22F 0.9800 . ?
C228 C229 1.3900 . ?
C228 C233 1.3900 . ?
C229 C230 1.3900 . ?
C229 H229 0.9500 . ?
C230 C231 1.3900 . ?
C230 H230 0.9500 . ?
C231 C232 1.3900 . ?
C231 H231 0.9500 . ?
C232 C233 1.3900 . ?
C232 H232 0.9500 . ?
C233 H233 0.9500 . ?

loop_
_geom_torsion_atom_site_label_1
_geom_torsion_atom_site_label_2
_geom_torsion_atom_site_label_3
_geom_torsion_atom_site_label_4
_geom_torsion
_geom_torsion_site_symmetry_1
_geom_torsion_site_symmetry_2
_geom_torsion_site_symmetry_3
_geom_torsion_site_symmetry_4
_geom_torsion_publ_flag
N8 Yb2 Yb3 N9 -179.6(5) . . . . ?
O4 Yb2 Yb3 N9 50.2(5) . . . . ?
O3 Yb2 Yb3 N9 -114.2(5) . . . . ?
N6 Yb2 Yb3 N9 19.0(8) . . . . ?
N5 Yb2 Yb3 N9 -62.6(4) . . . . ?
N7 Yb2 Yb3 N9 105.9(4) . . . . ?
C77 Yb2 Yb3 N9 31.5(5) . . . . ?
C78 Yb2 Yb3 N9 2.7(4) . . . . ?
C52 Yb2 Yb3 N9 -123.0(4) . . . . ?
C97 Yb2 Yb3 N9 152.0(5) . . . . ?
C96 Yb2 Yb3 N9 124.8(4) . . . . ?
C76 Yb2 Yb3 N9 47.6(4) . . . . ?
N8 Yb2 Yb3 O1 -40.5(4) . . . . ?
O4 Yb2 Yb3 O1 -170.7(5) . . . . ?
O3 Yb2 Yb3 O1 24.9(5) . . . . ?
N6 Yb2 Yb3 O1 158.2(8) . . . . ?
N5 Yb2 Yb3 O1 76.6(4) . . . . ?
N7 Yb2 Yb3 O1 -115.0(4) . . . . ?
C77 Yb2 Yb3 O1 170.7(4) . . . . ?
C78 Yb2 Yb3 O1 141.8(4) . . . . ?
C52 Yb2 Yb3 O1 16.1(4) . . . . ?
C97 Yb2 Yb3 O1 -68.8(5) . . . . ?
C96 Yb2 Yb3 O1 -96.1(4) . . . . ?
C76 Yb2 Yb3 O1 -173.3(4) . . . . ?
N8 Yb2 Yb3 O4 130.2(5) . . . . ?
O3 Yb2 Yb3 O4 -164.4(5) . . . . ?
N6 Yb2 Yb3 O4 -31.1(8) . . . . ?
N5 Yb2 Yb3 O4 -112.7(5) . . . . ?
N7 Yb2 Yb3 O4 55.7(5) . . . . ?
C77 Yb2 Yb3 O4 -18.6(5) . . . . ?
C78 Yb2 Yb3 O4 -47.5(5) . . . . ?
C52 Yb2 Yb3 O4 -173.2(5) . . . . ?
C97 Yb2 Yb3 O4 101.8(5) . . . . ?
C96 Yb2 Yb3 O4 74.6(5) . . . . ?
C76 Yb2 Yb3 O4 -2.6(4) . . . . ?
N8 Yb2 Yb3 O2 32.8(4) . . . . ?
O4 Yb2 Yb3 O2 -97.4(4) . . . . ?
O3 Yb2 Yb3 O2 98.2(4) . . . . ?
N6 Yb2 Yb3 O2 -128.6(7) . . . . ?
N5 Yb2 Yb3 O2 149.8(4) . . . . ?
N7 Yb2 Yb3 O2 -41.7(3) . . . . ?
C77 Yb2 Yb3 O2 -116.1(4) . . . . ?
C78 Yb2 Yb3 O2 -144.9(4) . . . . ?
C52 Yb2 Yb3 O2 89.4(4) . . . . ?
C97 Yb2 Yb3 O2 4.4(4) . . . . ?
C96 Yb2 Yb3 O2 -22.8(4) . . . . ?
C76 Yb2 Yb3 O2 -100.0(3) . . . . ?
N8 Yb2 Yb3 O3 -65.4(5) . . . . ?
O4 Yb2 Yb3 O3 164.4(5) . . . . ?
N6 Yb2 Yb3 O3 133.3(8) . . . . ?
N5 Yb2 Yb3 O3 51.7(5) . . . . ?
N7 Yb2 Yb3 O3 -139.9(5) . . . . ?
C77 Yb2 Yb3 O3 145.8(5) . . . . ?
C78 Yb2 Yb3 O3 116.9(5) . . . . ?
C52 Yb2 Yb3 O3 -8.8(5) . . . . ?
C97 Yb2 Yb3 O3 -93.8(5) . . . . ?
C96 Yb2 Yb3 O3 -121.0(5) . . . . ?
C76 Yb2 Yb3 O3 161.8(5) . . . . ?
N8 Yb2 Yb3 Si2 149.5(3) . . . . ?
O4 Yb2 Yb3 Si2 19.3(4) . . . . ?
O3 Yb2 Yb3 Si2 -145.1(4) . . . . ?
N6 Yb2 Yb3 Si2 -11.9(7) . . . . ?
N5 Yb2 Yb3 Si2 -93.5(3) . . . . ?
N7 Yb2 Yb3 Si2 75.0(3) . . . . ?
C77 Yb2 Yb3 Si2 0.6(3) . . . . ?
C78 Yb2 Yb3 Si2 -28.3(3) . . . . ?
C52 Yb2 Yb3 Si2 -153.9(3) . . . . ?
C97 Yb2 Yb3 Si2 121.1(3) . . . . ?
C96 Yb2 Yb3 Si2 93.9(3) . . . . ?
C76 Yb2 Yb3 Si2 16.7(3) . . . . ?
N8 Yb2 Yb3 Si1 -149.1(3) . . . . ?
O4 Yb2 Yb3 Si1 80.6(4) . . . . ?
O3 Yb2 Yb3 Si1 -83.8(4) . . . . ?
N6 Yb2 Yb3 Si1 49.5(7) . . . . ?
N5 Yb2 Yb3 Si1 -32.1(3) . . . . ?
N7 Yb2 Yb3 Si1 136.4(3) . . . . ?
C77 Yb2 Yb3 Si1 62.0(3) . . . . ?
C78 Yb2 Yb3 Si1 33.1(3) . . . . ?
C52 Yb2 Yb3 Si1 -92.5(3) . . . . ?
C97 Yb2 Yb3 Si1 -177.5(3) . . . . ?
C96 Yb2 Yb3 Si1 155.3(3) . . . . ?
C76 Yb2 Yb3 Si1 78.0(3) . . . . ?
N8 Yb2 Yb3 Yb1 -1.0(3) . . . . ?
O4 Yb2 Yb3 Yb1 -131.3(4) . . . . ?
O3 Yb2 Yb3 Yb1 64.3(4) . . . . ?
N6 Yb2 Yb3 Yb1 -162.4(7) . . . . ?
N5 Yb2 Yb3 Yb1 116.0(3) . . . . ?
N7 Yb2 Yb3 Yb1 -75.6(3) . . . . ?
C77 Yb2 Yb3 Yb1 -149.9(3) . . . . ?
C78 Yb2 Yb3 Yb1 -178.8(3) . . . . ?
C52 Yb2 Yb3 Yb1 55.6(3) . . . . ?
C97 Yb2 Yb3 Yb1 -29.4(3) . . . . ?
C96 Yb2 Yb3 Yb1 -56.6(3) . . . . ?
C76 Yb2 Yb3 Yb1 -133.9(2) . . . . ?
O1 Yb1 Yb3 N9 48.3(5) . . . . ?
N2 Yb1 Yb3 N9 178.7(5) . . . . ?
O2 Yb1 Yb3 N9 -115.6(5) . . . . ?
N4 Yb1 Yb3 N9 18.1(8) . . . . ?
N3 Yb1 Yb3 N9 -63.0(4) . . . . ?
N1 Yb1 Yb3 N9 103.8(4) . . . . ?
C2 Yb1 Yb3 N9 27.7(5) . . . . ?
C27 Yb1 Yb3 N9 -123.9(5) . . . . ?
C22 Yb1 Yb3 N9 151.5(5) . . . . ?
C3 Yb1 Yb3 N9 -0.1(4) . . . . ?
C21 Yb1 Yb3 N9 123.6(5) . . . . ?
C1 Yb1 Yb3 N9 43.3(4) . . . . ?
N2 Yb1 Yb3 O1 130.3(5) . . . . ?
O2 Yb1 Yb3 O1 -163.9(5) . . . . ?
N4 Yb1 Yb3 O1 -30.2(8) . . . . ?
N3 Yb1 Yb3 O1 -111.3(5) . . . . ?
N1 Yb1 Yb3 O1 55.5(5) . . . . ?
C2 Yb1 Yb3 O1 -20.7(5) . . . . ?
C27 Yb1 Yb3 O1 -172.3(5) . . . . ?
C22 Yb1 Yb3 O1 103.2(5) . . . . ?
C3 Yb1 Yb3 O1 -48.4(5) . . . . ?
C21 Yb1 Yb3 O1 75.2(5) . . . . ?
C1 Yb1 Yb3 O1 -5.0(4) . . . . ?
O1 Yb1 Yb3 O4 -170.7(5) . . . . ?
N2 Yb1 Yb3 O4 -40.3(5) . . . . ?
O2 Yb1 Yb3 O4 25.4(5) . . . . ?
N4 Yb1 Yb3 O4 159.2(8) . . . . ?
N3 Yb1 Yb3 O4 78.1(4) . . . . ?
N1 Yb1 Yb3 O4 -115.2(4) . . . . ?
C2 Yb1 Yb3 O4 168.7(5) . . . . ?
C27 Yb1 Yb3 O4 17.1(5) . . . . ?
C22 Yb1 Yb3 O4 -67.5(5) . . . . ?
C3 Yb1 Yb3 O4 140.9(4) . . . . ?
C21 Yb1 Yb3 O4 -95.4(4) . . . . ?
C1 Yb1 Yb3 O4 -175.7(4) . . . . ?
O1 Yb1 Yb3 O2 163.9(5) . . . . ?
N2 Yb1 Yb3 O2 -65.7(5) . . . . ?
N4 Yb1 Yb3 O2 133.8(8) . . . . ?
N3 Yb1 Yb3 O2 52.7(5) . . . . ?
N1 Yb1 Yb3 O2 -140.6(5) . . . . ?
C2 Yb1 Yb3 O2 143.3(5) . . . . ?
C27 Yb1 Yb3 O2 -8.3(5) . . . . ?
C22 Yb1 Yb3 O2 -92.8(5) . . . . ?
C3 Yb1 Yb3 O2 115.5(5) . . . . ?
C21 Yb1 Yb3 O2 -120.8(5) . . . . ?
C1 Yb1 Yb3 O2 158.9(5) . . . . ?
O1 Yb1 Yb3 O3 -96.5(4) . . . . ?
N2 Yb1 Yb3 O3 33.9(4) . . . . ?
O2 Yb1 Yb3 O3 99.6(5) . . . . ?
N4 Yb1 Yb3 O3 -126.7(8) . . . . ?
N3 Yb1 Yb3 O3 152.2(4) . . . . ?
N1 Yb1 Yb3 O3 -41.0(4) . . . . ?
C2 Yb1 Yb3 O3 -117.1(4) . . . . ?
C27 Yb1 Yb3 O3 91.3(4) . . . . ?
C22 Yb1 Yb3 O3 6.7(4) . . . . ?
C3 Yb1 Yb3 O3 -144.9(4) . . . . ?
C21 Yb1 Yb3 O3 -21.2(4) . . . . ?
C1 Yb1 Yb3 O3 -101.5(3) . . . . ?
O1 Yb1 Yb3 Si2 79.6(4) . . . . ?
N2 Yb1 Yb3 Si2 -150.0(3) . . . . ?
O2 Yb1 Yb3 Si2 -84.3(4) . . . . ?
N4 Yb1 Yb3 Si2 49.5(7) . . . . ?
N3 Yb1 Yb3 Si2 -31.7(3) . . . . ?
N1 Yb1 Yb3 Si2 135.1(3) . . . . ?
C2 Yb1 Yb3 Si2 59.0(3) . . . . ?
C27 Yb1 Yb3 Si2 -92.6(4) . . . . ?
C22 Yb1 Yb3 Si2 -177.2(3) . . . . ?
C3 Yb1 Yb3 Si2 31.2(3) . . . . ?
C21 Yb1 Yb3 Si2 154.9(3) . . . . ?
C1 Yb1 Yb3 Si2 74.6(2) . . . . ?
O1 Yb1 Yb3 Si1 16.7(4) . . . . ?
N2 Yb1 Yb3 Si1 147.1(3) . . . . ?
O2 Yb1 Yb3 Si1 -147.2(4) . . . . ?
N4 Yb1 Yb3 Si1 -13.5(7) . . . . ?
N3 Yb1 Yb3 Si1 -94.6(3) . . . . ?
N1 Yb1 Yb3 Si1 72.2(3) . . . . ?
C2 Yb1 Yb3 Si1 -3.9(3) . . . . ?
C27 Yb1 Yb3 Si1 -155.5(4) . . . . ?
C22 Yb1 Yb3 Si1 119.9(3) . . . . ?
C3 Yb1 Yb3 Si1 -31.7(3) . . . . ?
C21 Yb1 Yb3 Si1 92.0(3) . . . . ?
C1 Yb1 Yb3 Si1 11.7(2) . . . . ?
O1 Yb1 Yb3 Yb2 -130.2(4) . . . . ?
N2 Yb1 Yb3 Yb2 0.1(3) . . . . ?
O2 Yb1 Yb3 Yb2 65.9(4) . . . . ?
N4 Yb1 Yb3 Yb2 -160.4(7) . . . . ?
N3 Yb1 Yb3 Yb2 118.5(3) . . . . ?
N1 Yb1 Yb3 Yb2 -74.7(3) . . . . ?
C2 Yb1 Yb3 Yb2 -150.8(3) . . . . ?
C27 Yb1 Yb3 Yb2 57.6(4) . . . . ?
C22 Yb1 Yb3 Yb2 -27.0(3) . . . . ?
C3 Yb1 Yb3 Yb2 -178.6(3) . . . . ?
C21 Yb1 Yb3 Yb2 -54.9(3) . . . . ?
C1 Yb1 Yb3 Yb2 -135.2(2) . . . . ?
O7 Yb5 Yb6 N18 51.8(5) . . . . ?
N15 Yb5 Yb6 N18 179.2(5) . . . . ?
O8 Yb5 Yb6 N18 -117.3(5) . . . . ?
N17 Yb5 Yb6 N18 16.2(7) . . . . ?
N16 Yb5 Yb6 N18 -62.2(4) . . . . ?
N14 Yb5 Yb6 N18 102.3(4) . . . . ?
C158 Yb5 Yb6 N18 29.7(5) . . . . ?
C183 Yb5 Yb6 N18 -126.2(4) . . . . ?
C159 Yb5 Yb6 N18 0.7(4) . . . . ?
C178 Yb5 Yb6 N18 151.1(4) . . . . ?
C202 Yb5 Yb6 N18 -48.1(4) . . . . ?
C177 Yb5 Yb6 N18 122.8(4) . . . . ?
O7 Yb5 Yb6 O6 -92.5(4) . . . . ?
N15 Yb5 Yb6 O6 34.9(4) . . . . ?
O8 Yb5 Yb6 O6 98.4(4) . . . . ?
N17 Yb5 Yb6 O6 -128.1(7) . . . . ?
N16 Yb5 Yb6 O6 153.4(3) . . . . ?
N14 Yb5 Yb6 O6 -42.1(4) . . . . ?
C158 Yb5 Yb6 O6 -114.6(4) . . . . ?
C183 Yb5 Yb6 O6 89.5(4) . . . . ?
C159 Yb5 Yb6 O6 -143.6(4) . . . . ?
C178 Yb5 Yb6 O6 6.8(4) . . . . ?
C202 Yb5 Yb6 O6 167.5(4) . . . . ?
C177 Yb5 Yb6 O6 -21.5(4) . . . . ?
N15 Yb5 Yb6 O7 127.4(5) . . . . ?
O8 Yb5 Yb6 O7 -169.1(5) . . . . ?
N17 Yb5 Yb6 O7 -35.6(7) . . . . ?
N16 Yb5 Yb6 O7 -114.1(4) . . . . ?
N14 Yb5 Yb6 O7 50.4(4) . . . . ?
C158 Yb5 Yb6 O7 -22.1(5) . . . . ?
C183 Yb5 Yb6 O7 -178.0(5) . . . . ?
C159 Yb5 Yb6 O7 -51.1(5) . . . . ?
C178 Yb5 Yb6 O7 99.3(4) . . . . ?
C202 Yb5 Yb6 O7 -100.0(5) . . . . ?
C177 Yb5 Yb6 O7 71.0(5) . . . . ?
O7 Yb5 Yb6 O5 -169.3(5) . . . . ?
N15 Yb5 Yb6 O5 -41.9(5) . . . . ?
O8 Yb5 Yb6 O5 21.6(5) . . . . ?
N17 Yb5 Yb6 O5 155.1(7) . . . . ?
N16 Yb5 Yb6 O5 76.6(4) . . . . ?
N14 Yb5 Yb6 O5 -118.9(4) . . . . ?
C158 Yb5 Yb6 O5 168.6(4) . . . . ?
C183 Yb5 Yb6 O5 12.7(4) . . . . ?
C159 Yb5 Yb6 O5 139.6(4) . . . . ?
C178 Yb5 Yb6 O5 -70.0(4) . . . . ?
C202 Yb5 Yb6 O5 90.7(4) . . . . ?
C177 Yb5 Yb6 O5 -98.3(4) . . . . ?
O7 Yb5 Yb6 O8 169.1(5) . . . . ?
N15 Yb5 Yb6 O8 -63.5(5) . . . . ?
N17 Yb5 Yb6 O8 133.5(7) . . . . ?
N16 Yb5 Yb6 O8 55.1(5) . . . . ?
N14 Yb5 Yb6 O8 -140.5(5) . . . . ?
C158 Yb5 Yb6 O8 147.0(5) . . . . ?
C183 Yb5 Yb6 O8 -8.9(5) . . . . ?
C159 Yb5 Yb6 O8 118.0(5) . . . . ?
C178 Yb5 Yb6 O8 -91.6(5) . . . . ?
C202 Yb5 Yb6 O8 69.1(5) . . . . ?
C177 Yb5 Yb6 O8 -119.9(5) . . . . ?
O7 Yb5 Yb6 Si4 20.6(4) . . . . ?
N15 Yb5 Yb6 Si4 148.0(3) . . . . ?
O8 Yb5 Yb6 Si4 -148.5(4) . . . . ?
N17 Yb5 Yb6 Si4 -15.0(6) . . . . ?
N16 Yb5 Yb6 Si4 -93.5(3) . . . . ?
N14 Yb5 Yb6 Si4 71.0(3) . . . . ?
C158 Yb5 Yb6 Si4 -1.5(3) . . . . ?
C183 Yb5 Yb6 Si4 -157.4(3) . . . . ?
C159 Yb5 Yb6 Si4 -30.5(3) . . . . ?
C178 Yb5 Yb6 Si4 119.9(3) . . . . ?
C202 Yb5 Yb6 Si4 -79.4(3) . . . . ?
C177 Yb5 Yb6 Si4 91.6(3) . . . . ?
O7 Yb5 Yb6 Si3 82.2(4) . . . . ?
N15 Yb5 Yb6 Si3 -150.4(3) . . . . ?
O8 Yb5 Yb6 Si3 -86.9(4) . . . . ?
N17 Yb5 Yb6 Si3 46.6(6) . . . . ?
N16 Yb5 Yb6 Si3 -31.9(3) . . . . ?
N14 Yb5 Yb6 Si3 132.6(3) . . . . ?
C158 Yb5 Yb6 Si3 60.1(3) . . . . ?
C183 Yb5 Yb6 Si3 -95.8(3) . . . . ?
C159 Yb5 Yb6 Si3 31.0(3) . . . . ?
C178 Yb5 Yb6 Si3 -178.5(3) . . . . ?
C202 Yb5 Yb6 Si3 -17.8(3) . . . . ?
C177 Yb5 Yb6 Si3 153.2(3) . . . . ?
O7 Yb5 Yb6 Yb4 -126.3(4) . . . . ?
N15 Yb5 Yb6 Yb4 1.1(3) . . . . ?
O8 Yb5 Yb6 Yb4 64.5(4) . . . . ?
N17 Yb5 Yb6 Yb4 -161.9(6) . . . . ?
N16 Yb5 Yb6 Yb4 119.6(3) . . . . ?
N14 Yb5 Yb6 Yb4 -75.9(3) . . . . ?
C158 Yb5 Yb6 Yb4 -148.4(3) . . . . ?
C183 Yb5 Yb6 Yb4 55.7(3) . . . . ?
C159 Yb5 Yb6 Yb4 -177.5(3) . . . . ?
C178 Yb5 Yb6 Yb4 -27.0(3) . . . . ?
C202 Yb5 Yb6 Yb4 133.7(3) . . . . ?
C177 Yb5 Yb6 Yb4 -55.3(3) . . . . ?
O6 Yb4 Yb6 N18 -112.0(5) . . . . ?
N11 Yb4 Yb6 N18 -178.8(5) . . . . ?
O5 Yb4 Yb6 N18 53.8(5) . . . . ?
N13 Yb4 Yb6 N18 20.9(8) . . . . ?
N10 Yb4 Yb6 N18 104.8(4) . . . . ?
N12 Yb4 Yb6 N18 -62.0(4) . . . . ?
C108 Yb4 Yb6 N18 30.0(5) . . . . ?
C133 Yb4 Yb6 N18 -123.2(4) . . . . ?
C128 Yb4 Yb6 N18 153.5(5) . . . . ?
C109 Yb4 Yb6 N18 1.7(4) . . . . ?
C127 Yb4 Yb6 N18 124.8(5) . . . . ?
C152 Yb4 Yb6 N18 -46.4(4) . . . . ?
N11 Yb4 Yb6 O6 -66.8(5) . . . . ?
O5 Yb4 Yb6 O6 165.9(5) . . . . ?
N13 Yb4 Yb6 O6 132.9(8) . . . . ?
N10 Yb4 Yb6 O6 -143.2(5) . . . . ?
N12 Yb4 Yb6 O6 50.0(5) . . . . ?
C108 Yb4 Yb6 O6 142.0(5) . . . . ?
C133 Yb4 Yb6 O6 -11.2(5) . . . . ?
C128 Yb4 Yb6 O6 -94.5(5) . . . . ?
C109 Yb4 Yb6 O6 113.7(4) . . . . ?
C127 Yb4 Yb6 O6 -123.2(5) . . . . ?
C152 Yb4 Yb6 O6 65.7(5) . . . . ?
O6 Yb4 Yb6 O7 24.0(5) . . . . ?
N11 Yb4 Yb6 O7 -42.8(4) . . . . ?
O5 Yb4 Yb6 O7 -170.1(5) . . . . ?
N13 Yb4 Yb6 O7 156.9(8) . . . . ?
N10 Yb4 Yb6 O7 -119.2(4) . . . . ?
N12 Yb4 Yb6 O7 74.0(4) . . . . ?
C108 Yb4 Yb6 O7 166.0(5) . . . . ?
C133 Yb4 Yb6 O7 12.8(4) . . . . ?
C128 Yb4 Yb6 O7 -70.5(5) . . . . ?
C109 Yb4 Yb6 O7 137.8(4) . . . . ?
C127 Yb4 Yb6 O7 -99.2(4) . . . . ?
C152 Yb4 Yb6 O7 89.7(4) . . . . ?
O6 Yb4 Yb6 O5 -165.9(5) . . . . ?
N11 Yb4 Yb6 O5 127.3(4) . . . . ?
N13 Yb4 Yb6 O5 -32.9(8) . . . . ?
N10 Yb4 Yb6 O5 50.9(4) . . . . ?
N12 Yb4 Yb6 O5 -115.9(4) . . . . ?
C108 Yb4 Yb6 O5 -23.8(5) . . . . ?
C133 Yb4 Yb6 O5 -177.0(4) . . . . ?
C128 Yb4 Yb6 O5 99.7(5) . . . . ?
C109 Yb4 Yb6 O5 -52.1(4) . . . . ?
C127 Yb4 Yb6 O5 70.9(5) . . . . ?
C152 Yb4 Yb6 O5 -100.2(4) . . . . ?
O6 Yb4 Yb6 O8 99.8(4) . . . . ?
N11 Yb4 Yb6 O8 33.0(4) . . . . ?
O5 Yb4 Yb6 O8 -94.4(4) . . . . ?
N13 Yb4 Yb6 O8 -127.3(7) . . . . ?
N10 Yb4 Yb6 O8 -43.4(3) . . . . ?
N12 Yb4 Yb6 O8 149.8(3) . . . . ?
C108 Yb4 Yb6 O8 -118.2(4) . . . . ?
C133 Yb4 Yb6 O8 88.6(4) . . . . ?
C128 Yb4 Yb6 O8 5.3(4) . . . . ?
C109 Yb4 Yb6 O8 -146.5(3) . . . . ?
C127 Yb4 Yb6 O8 -23.4(4) . . . . ?
C152 Yb4 Yb6 O8 165.4(3) . . . . ?
O6 Yb4 Yb6 Si4 -80.7(4) . . . . ?
N11 Yb4 Yb6 Si4 -147.5(3) . . . . ?
O5 Yb4 Yb6 Si4 85.2(3) . . . . ?
N13 Yb4 Yb6 Si4 52.3(7) . . . . ?
N10 Yb4 Yb6 Si4 136.1(3) . . . . ?
N12 Yb4 Yb6 Si4 -30.7(3) . . . . ?
C108 Yb4 Yb6 Si4 61.4(3) . . . . ?
C133 Yb4 Yb6 Si4 -91.8(3) . . . . ?
C128 Yb4 Yb6 Si4 -175.2(4) . . . . ?
C109 Yb4 Yb6 Si4 33.1(3) . . . . ?
C127 Yb4 Yb6 Si4 156.1(3) . . . . ?
C152 Yb4 Yb6 Si4 -15.0(3) . . . . ?
O6 Yb4 Yb6 Si3 -142.8(4) . . . . ?
N11 Yb4 Yb6 Si3 150.4(3) . . . . ?
O5 Yb4 Yb6 Si3 23.1(3) . . . . ?
N13 Yb4 Yb6 Si3 -9.8(7) . . . . ?
N10 Yb4 Yb6 Si3 74.0(3) . . . . ?
N12 Yb4 Yb6 Si3 -92.8(3) . . . . ?
C108 Yb4 Yb6 Si3 -0.7(3) . . . . ?
C133 Yb4 Yb6 Si3 -153.9(3) . . . . ?
C128 Yb4 Yb6 Si3 122.7(4) . . . . ?
C109 Yb4 Yb6 Si3 -29.0(3) . . . . ?
C127 Yb4 Yb6 Si3 94.0(3) . . . . ?
C152 Yb4 Yb6 Si3 -77.1(3) . . . . ?
O6 Yb4 Yb6 Yb5 66.1(4) . . . . ?
N11 Yb4 Yb6 Yb5 -0.7(3) . . . . ?
O5 Yb4 Yb6 Yb5 -128.0(3) . . . . ?
N13 Yb4 Yb6 Yb5 -160.9(7) . . . . ?
N10 Yb4 Yb6 Yb5 -77.1(3) . . . . ?
N12 Yb4 Yb6 Yb5 116.1(2) . . . . ?
C108 Yb4 Yb6 Yb5 -151.8(3) . . . . ?
C133 Yb4 Yb6 Yb5 55.0(3) . . . . ?
C128 Yb4 Yb6 Yb5 -28.3(3) . . . . ?
C109 Yb4 Yb6 Yb5 179.9(2) . . . . ?
C127 Yb4 Yb6 Yb5 -57.1(3) . . . . ?
C152 Yb4 Yb6 Yb5 131.8(3) . . . . ?
O1 Yb3 Si1 N9 115.2(7) . . . . ?
O4 Yb3 Si1 N9 -69.2(7) . . . . ?
O2 Yb3 Si1 N9 69.7(8) . . . . ?
O3 Yb3 Si1 N9 -146.0(7) . . . . ?
Si2 Yb3 Si1 N9 -0.3(6) . . . . ?
Yb2 Yb3 Si1 N9 -106.9(6) . . . . ?
Yb1 Yb3 Si1 N9 105.5(6) . . . . ?
N9 Yb3 Si1 C101 78.5(10) . . . . ?
O1 Yb3 Si1 C101 -166.3(8) . . . . ?
O4 Yb3 Si1 C101 9.3(8) . . . . ?
O2 Yb3 Si1 C101 148.2(9) . . . . ?
O3 Yb3 Si1 C101 -67.5(8) . . . . ?
Si2 Yb3 Si1 C101 78.2(8) . . . . ?
Yb2 Yb3 Si1 C101 -28.4(8) . . . . ?
Yb1 Yb3 Si1 C101 -176.0(8) . . . . ?
N9 Yb3 Si1 C102 -82.3(9) . . . . ?
O1 Yb3 Si1 C102 32.9(7) . . . . ?
O4 Yb3 Si1 C102 -151.6(7) . . . . ?
O2 Yb3 Si1 C102 -12.6(8) . . . . ?
O3 Yb3 Si1 C102 131.6(7) . . . . ?
Si2 Yb3 Si1 C102 -82.7(7) . . . . ?
Yb2 Yb3 Si1 C102 170.8(6) . . . . ?
Yb1 Yb3 Si1 C102 23.2(7) . . . . ?
N9 Yb3 Si1 C103 177.7(8) . . . . ?
O1 Yb3 Si1 C103 -67.0(6) . . . . ?
O4 Yb3 Si1 C103 108.5(6) . . . . ?
O2 Yb3 Si1 C103 -112.6(7) . . . . ?
O3 Yb3 Si1 C103 31.7(6) . . . . ?
Si2 Yb3 Si1 C103 177.4(5) . . . . ?
Yb2 Yb3 Si1 C103 70.9(5) . . . . ?
Yb1 Yb3 Si1 C103 -76.8(5) . . . . ?
O1 Yb3 Si2 N9 -69.5(7) . . . . ?
O4 Yb3 Si2 N9 114.7(7) . . . . ?
O2 Yb3 Si2 N9 -145.9(7) . . . . ?
O3 Yb3 Si2 N9 67.0(7) . . . . ?
Si1 Yb3 Si2 N9 0.3(6) . . . . ?
Yb2 Yb3 Si2 N9 103.2(6) . . . . ?
Yb1 Yb3 Si2 N9 -106.5(6) . . . . ?
N9 Yb3 Si2 C104 -81.0(10) . . . . ?
O1 Yb3 Si2 C104 -150.5(8) . . . . ?
O4 Yb3 Si2 C104 33.7(8) . . . . ?
O2 Yb3 Si2 C104 133.0(8) . . . . ?
O3 Yb3 Si2 C104 -14.1(9) . . . . ?
Si1 Yb3 Si2 C104 -80.7(8) . . . . ?
Yb2 Yb3 Si2 C104 22.2(8) . . . . ?
Yb1 Yb3 Si2 C104 172.5(7) . . . . ?
N9 Yb3 Si2 C106 177.3(8) . . . . ?
O1 Yb3 Si2 C106 107.8(5) . . . . ?
O4 Yb3 Si2 C106 -68.0(5) . . . . ?
O2 Yb3 Si2 C106 31.4(5) . . . . ?
O3 Yb3 Si2 C106 -115.7(6) . . . . ?
Si1 Yb3 Si2 C106 177.6(5) . . . . ?
Yb2 Yb3 Si2 C106 -79.5(5) . . . . ?
Yb1 Yb3 Si2 C106 70.8(5) . . . . ?
N9 Yb3 Si2 C105 82.5(9) . . . . ?
O1 Yb3 Si2 C105 13.0(7) . . . . ?
O4 Yb3 Si2 C105 -162.8(7) . . . . ?
O2 Yb3 Si2 C105 -63.4(7) . . . . ?
O3 Yb3 Si2 C105 149.5(7) . . . . ?
Si1 Yb3 Si2 C105 82.8(7) . . . . ?
Yb2 Yb3 Si2 C105 -174.3(7) . . . . ?
Yb1 Yb3 Si2 C105 -24.0(7) . . . . ?
O6 Yb6 Si3 N18 66.1(7) . . . . ?
O7 Yb6 Si3 N18 -66.8(6) . . . . ?
O5 Yb6 Si3 N18 117.3(6) . . . . ?
O8 Yb6 Si3 N18 -145.0(6) . . . . ?
Si4 Yb6 Si3 N18 -0.7(6) . . . . ?
Yb5 Yb6 Si3 N18 -105.1(6) . . . . ?
Yb4 Yb6 Si3 N18 103.3(6) . . . . ?
N18 Yb6 Si3 C209 175.8(8) . . . . ?
O6 Yb6 Si3 C209 -118.1(6) . . . . ?
O7 Yb6 Si3 C209 109.1(5) . . . . ?
O5 Yb6 Si3 C209 -66.9(5) . . . . ?
O8 Yb6 Si3 C209 30.8(5) . . . . ?
Si4 Yb6 Si3 C209 175.2(5) . . . . ?
Yb5 Yb6 Si3 C209 70.7(5) . . . . ?
Yb4 Yb6 Si3 C209 -80.8(5) . . . . ?
N18 Yb6 Si3 C208 76.0(10) . . . . ?
O6 Yb6 Si3 C208 142.1(9) . . . . ?
O7 Yb6 Si3 C208 9.3(9) . . . . ?
O5 Yb6 Si3 C208 -166.7(8) . . . . ?
O8 Yb6 Si3 C208 -69.0(8) . . . . ?
Si4 Yb6 Si3 C208 75.4(8) . . . . ?
Yb5 Yb6 Si3 C208 -29.1(8) . . . . ?
Yb4 Yb6 Si3 C208 179.4(8) . . . . ?
N18 Yb6 Si3 C207 -84.1(9) . . . . ?
O6 Yb6 Si3 C207 -18.1(8) . . . . ?
O7 Yb6 Si3 C207 -150.9(7) . . . . ?
O5 Yb6 Si3 C207 33.1(7) . . . . ?
O8 Yb6 Si3 C207 130.8(7) . . . . ?
Si4 Yb6 Si3 C207 -84.8(7) . . . . ?
Yb5 Yb6 Si3 C207 170.8(7) . . . . ?
Yb4 Yb6 Si3 C207 19.2(7) . . . . ?
O6 Yb6 Si4 N18 -144.4(6) . . . . ?
O7 Yb6 Si4 N18 118.3(6) . . . . ?
O5 Yb6 Si4 N18 -66.7(6) . . . . ?
O8 Yb6 Si4 N18 72.8(7) . . . . ?
Si3 Yb6 Si4 N18 0.6(6) . . . . ?
Yb5 Yb6 Si4 N18 106.0(6) . . . . ?
Yb4 Yb6 Si4 N18 -106.4(6) . . . . ?
N18 Yb6 Si4 C210 79.3(11) . . . . ?
O6 Yb6 Si4 C210 -65.1(10) . . . . ?
O7 Yb6 Si4 C210 -162.4(9) . . . . ?
O5 Yb6 Si4 C210 12.6(10) . . . . ?
O8 Yb6 Si4 C210 152.1(10) . . . . ?
Si3 Yb6 Si4 C210 79.9(9) . . . . ?
Yb5 Yb6 Si4 C210 -174.7(9) . . . . ?
Yb4 Yb6 Si4 C210 -27.2(9) . . . . ?
N18 Yb6 Si4 C211 -83.8(9) . . . . ?
O6 Yb6 Si4 C211 131.8(7) . . . . ?
O7 Yb6 Si4 C211 34.5(7) . . . . ?
O5 Yb6 Si4 C211 -150.5(7) . . . . ?
O8 Yb6 Si4 C211 -11.0(8) . . . . ?
Si3 Yb6 Si4 C211 -83.2(7) . . . . ?
Yb5 Yb6 Si4 C211 22.2(7) . . . . ?
Yb4 Yb6 Si4 C211 169.8(6) . . . . ?
N18 Yb6 Si4 C212 175.2(8) . . . . ?
O6 Yb6 Si4 C212 30.8(6) . . . . ?
O7 Yb6 Si4 C212 -66.5(6) . . . . ?
O5 Yb6 Si4 C212 108.6(6) . . . . ?
O8 Yb6 Si4 C212 -112.0(7) . . . . ?
Si3 Yb6 Si4 C212 175.8(6) . . . . ?
Yb5 Yb6 Si4 C212 -78.8(6) . . . . ?
Yb4 Yb6 Si4 C212 68.8(6) . . . . ?
O1 Yb1 N1 C21 156.0(10) . . . . ?
N2 Yb1 N1 C21 11.7(9) . . . . ?
O2 Yb1 N1 C21 101.2(10) . . . . ?
N4 Yb1 N1 C21 -76.0(10) . . . . ?
N3 Yb1 N1 C21 -78.3(12) . . . . ?
C2 Yb1 N1 C21 -171.7(10) . . . . ?
C27 Yb1 N1 C21 69.2(11) . . . . ?
C22 Yb1 N1 C21 4.7(9) . . . . ?
C3 Yb1 N1 C21 -162.0(9) . . . . ?
C1 Yb1 N1 C21 -153.7(11) . . . . ?
O1 Yb1 N1 C12 -28.6(10) . . . . ?
N2 Yb1 N1 C12 -172.9(12) . . . . ?
O2 Yb1 N1 C12 -83.4(11) . . . . ?
N4 Yb1 N1 C12 99.3(11) . . . . ?
N3 Yb1 N1 C12 97.0(12) . . . . ?
C2 Yb1 N1 C12 3.6(11) . . . . ?
C27 Yb1 N1 C12 -115.5(11) . . . . ?
C22 Yb1 N1 C12 -179.9(13) . . . . ?
C3 Yb1 N1 C12 13.4(12) . . . . ?
C21 Yb1 N1 C12 175.3(18) . . . . ?
C1 Yb1 N1 C12 21.6(10) . . . . ?
O1 Yb1 N2 C25 141.3(14) . . . . ?
O2 Yb1 N2 C25 71.6(16) . . . . ?
N4 Yb1 N2 C25 -83.8(16) . . . . ?
N3 Yb1 N2 C25 -16.3(16) . . . . ?
N1 Yb1 N2 C25 -165.3(17) . . . . ?
C2 Yb1 N2 C25 -173.1(13) . . . . ?
C27 Yb1 N2 C25 55.3(16) . . . . ?
C22 Yb1 N2 C25 -152(2) . . . . ?
C3 Yb1 N2 C25 -87(4) . . . . ?
C21 Yb1 N2 C25 -159.2(18) . . . . ?
C1 Yb1 N2 C25 -147.8(14) . . . . ?
O1 Yb1 N2 C22 -66.7(12) . . . . ?
O2 Yb1 N2 C22 -136.3(10) . . . . ?
N4 Yb1 N2 C22 68.3(11) . . . . ?
N3 Yb1 N2 C22 135.7(10) . . . . ?
N1 Yb1 N2 C22 -13.2(10) . . . . ?
C2 Yb1 N2 C22 -21.1(17) . . . . ?
C27 Yb1 N2 C22 -152.6(11) . . . . ?
C3 Yb1 N2 C22 65(4) . . . . ?
C21 Yb1 N2 C22 -7.2(9) . . . . ?
C1 Yb1 N2 C22 4.3(13) . . . . ?
O1 Yb1 N3 C46 120.1(10) . . . . ?
N2 Yb1 N3 C46 -77.6(11) . . . . ?
O2 Yb1 N3 C46 -176.0(11) . . . . ?
N4 Yb1 N3 C46 1.2(10) . . . . ?
N1 Yb1 N3 C46 3.6(15) . . . . ?
C2 Yb1 N3 C46 92.4(11) . . . . ?
C27 Yb1 N3 C46 -151.5(11) . . . . ?
C22 Yb1 N3 C46 -58.3(12) . . . . ?
C3 Yb1 N3 C46 96.3(11) . . . . ?
C21 Yb1 N3 C46 -32.7(13) . . . . ?
C1 Yb1 N3 C46 67.1(11) . . . . ?
O1 Yb1 N3 C37 -47.3(10) . . . . ?
N2 Yb1 N3 C37 115.0(10) . . . . ?
O2 Yb1 N3 C37 16.6(9) . . . . ?
N4 Yb1 N3 C37 -166.2(10) . . . . ?
N1 Yb1 N3 C37 -163.8(8) . . . . ?
C2 Yb1 N3 C37 -75.0(10) . . . . ?
C27 Yb1 N3 C37 41.0(9) . . . . ?
C22 Yb1 N3 C37 134.3(9) . . . . ?
C3 Yb1 N3 C37 -71.1(10) . . . . ?
C21 Yb1 N3 C37 159.9(8) . . . . ?
C1 Yb1 N3 C37 -100.4(10) . . . . ?
O1 Yb1 N4 C50 72.7(16) . . . . ?
N2 Yb1 N4 C50 -69.8(15) . . . . ?
O2 Yb1 N4 C50 -171.1(13) . . . . ?
N3 Yb1 N4 C50 -177.8(16) . . . . ?
N1 Yb1 N4 C50 3.5(15) . . . . ?
C2 Yb1 N4 C50 84.4(15) . . . . ?
C27 Yb1 N4 C50 -137.9(14) . . . . ?
C22 Yb1 N4 C50 -47.0(15) . . . . ?
C3 Yb1 N4 C50 109.8(15) . . . . ?
C21 Yb1 N4 C50 -19.9(15) . . . . ?
C1 Yb1 N4 C50 66.9(15) . . . . ?
O1 Yb1 N4 C47 -109.5(9) . . . . ?
N2 Yb1 N4 C47 108.1(10) . . . . ?
O2 Yb1 N4 C47 6.7(15) . . . . ?
N3 Yb1 N4 C47 0.1(9) . . . . ?
N1 Yb1 N4 C47 -178.7(10) . . . . ?
C2 Yb1 N4 C47 -97.7(10) . . . . ?
C27 Yb1 N4 C47 40.0(12) . . . . ?
C22 Yb1 N4 C47 130.9(10) . . . . ?
C3 Yb1 N4 C47 -72.3(10) . . . . ?
C21 Yb1 N4 C47 158.0(10) . . . . ?
C1 Yb1 N4 C47 -115.3(10) . . . . ?
N8 Yb2 N5 C71 -78.2(10) . . . . ?
O4 Yb2 N5 C71 119.6(9) . . . . ?
O3 Yb2 N5 C71 -176.0(10) . . . . ?
N6 Yb2 N5 C71 0.3(9) . . . . ?
N7 Yb2 N5 C71 1.9(15) . . . . ?
C77 Yb2 N5 C71 90.3(10) . . . . ?
C78 Yb2 N5 C71 92.7(10) . . . . ?
C52 Yb2 N5 C71 -151.1(10) . . . . ?
C97 Yb2 N5 C71 -57.7(11) . . . . ?
C96 Yb2 N5 C71 -34.4(12) . . . . ?
C76 Yb2 N5 C71 65.9(10) . . . . ?
N8 Yb2 N5 C62 116.9(10) . . . . ?
O4 Yb2 N5 C62 -45.3(11) . . . . ?
O3 Yb2 N5 C62 19.2(10) . . . . ?
N6 Yb2 N5 C62 -164.6(11) . . . . ?
N7 Yb2 N5 C62 -162.9(9) . . . . ?
C77 Yb2 N5 C62 -74.6(10) . . . . ?
C78 Yb2 N5 C62 -72.2(10) . . . . ?
C52 Yb2 N5 C62 44.1(10) . . . . ?
C97 Yb2 N5 C62 137.5(10) . . . . ?
C96 Yb2 N5 C62 160.8(9) . . . . ?
C76 Yb2 N5 C62 -98.9(10) . . . . ?
N8 Yb2 N6 C75 -65.6(17) . . . . ?
O4 Yb2 N6 C75 76.6(17) . . . . ?
O3 Yb2 N6 C75 -164.4(14) . . . . ?
N5 Yb2 N6 C75 -173.1(17) . . . . ?
N7 Yb2 N6 C75 7.7(17) . . . . ?
C77 Yb2 N6 C75 86.6(17) . . . . ?
C78 Yb2 N6 C75 113.3(17) . . . . ?
C52 Yb2 N6 C75 -132.2(16) . . . . ?
C97 Yb2 N6 C75 -42.1(16) . . . . ?
C96 Yb2 N6 C75 -14.9(16) . . . . ?
C76 Yb2 N6 C75 68.4(17) . . . . ?
N8 Yb2 N6 C72 105.4(10) . . . . ?
O4 Yb2 N6 C72 -112.4(9) . . . . ?
O3 Yb2 N6 C72 6.7(15) . . . . ?
N5 Yb2 N6 C72 -2.1(9) . . . . ?
N7 Yb2 N6 C72 178.7(10) . . . . ?
C77 Yb2 N6 C72 -102.4(10) . . . . ?
C78 Yb2 N6 C72 -75.6(10) . . . . ?
C52 Yb2 N6 C72 38.9(12) . . . . ?
C97 Yb2 N6 C72 129.0(10) . . . . ?
C96 Yb2 N6 C72 156.1(10) . . . . ?
C76 Yb2 N6 C72 -120.5(10) . . . . ?
N8 Yb2 N7 C96 12.6(9) . . . . ?
O4 Yb2 N7 C96 158.3(9) . . . . ?
O3 Yb2 N7 C96 102.0(9) . . . . ?
N6 Yb2 N7 C96 -73.9(9) . . . . ?
N5 Yb2 N7 C96 -75.5(12) . . . . ?
C77 Yb2 N7 C96 -169.1(10) . . . . ?
C78 Yb2 N7 C96 -158.3(9) . . . . ?
C52 Yb2 N7 C96 70.0(10) . . . . ?
C97 Yb2 N7 C96 3.1(8) . . . . ?
C76 Yb2 N7 C96 -152.2(10) . . . . ?
N8 Yb2 N7 C87 -171.0(11) . . . . ?
O4 Yb2 N7 C87 -25.3(10) . . . . ?
O3 Yb2 N7 C87 -81.7(11) . . . . ?
N6 Yb2 N7 C87 102.4(11) . . . . ?
N5 Yb2 N7 C87 100.9(12) . . . . ?
C77 Yb2 N7 C87 7.2(10) . . . . ?
C78 Yb2 N7 C87 18.0(11) . . . . ?
C52 Yb2 N7 C87 -113.6(10) . . . . ?
C97 Yb2 N7 C87 179.5(12) . . . . ?
C96 Yb2 N7 C87 176.4(16) . . . . ?
C76 Yb2 N7 C87 24.2(10) . . . . ?
O4 Yb2 N8 C100 147.6(13) . . . . ?
O3 Yb2 N8 C100 76.1(14) . . . . ?
N6 Yb2 N8 C100 -78.3(14) . . . . ?
N5 Yb2 N8 C100 -9.7(14) . . . . ?
N7 Yb2 N8 C100 -161.3(14) . . . . ?
C77 Yb2 N8 C100 -164.9(13) . . . . ?
C78 Yb2 N8 C100 -85(3) . . . . ?
C52 Yb2 N8 C100 60.3(14) . . . . ?
C97 Yb2 N8 C100 -144.1(19) . . . . ?
C96 Yb2 N8 C100 -155.0(15) . . . . ?
C76 Yb2 N8 C100 -144.0(13) . . . . ?
O4 Yb2 N8 C97 -68.3(10) . . . . ?
O3 Yb2 N8 C97 -139.8(9) . . . . ?
N6 Yb2 N8 C97 65.8(9) . . . . ?
N5 Yb2 N8 C97 134.4(9) . . . . ?
N7 Yb2 N8 C97 -17.2(9) . . . . ?
C77 Yb2 N8 C97 -20.8(14) . . . . ?
C78 Yb2 N8 C97 59(3) . . . . ?
C52 Yb2 N8 C97 -155.6(9) . . . . ?
C96 Yb2 N8 C97 -10.9(8) . . . . ?
C76 Yb2 N8 C97 0.1(11) . . . . ?
C104 Si2 N9 Si1 -61.6(11) . . . . ?
C106 Si2 N9 Si1 178.0(7) . . . . ?
C105 Si2 N9 Si1 63.6(10) . . . . ?
Yb3 Si2 N9 Si1 -179.4(12) . . . . ?
C104 Si2 N9 Yb3 117.7(8) . . . . ?
C106 Si2 N9 Yb3 -2.7(8) . . . . ?
C105 Si2 N9 Yb3 -117.1(7) . . . . ?
C101 Si1 N9 Si2 58.6(11) . . . . ?
C102 Si1 N9 Si2 -63.5(10) . . . . ?
C103 Si1 N9 Si2 177.1(8) . . . . ?
Yb3 Si1 N9 Si2 179.4(12) . . . . ?
C101 Si1 N9 Yb3 -120.7(8) . . . . ?
C102 Si1 N9 Yb3 117.1(7) . . . . ?
C103 Si1 N9 Yb3 -2.3(8) . . . . ?
O1 Yb3 N9 Si2 115.7(6) . . . . ?
O4 Yb3 N9 Si2 -64.4(6) . . . . ?
O2 Yb3 N9 Si2 44.1(8) . . . . ?
O3 Yb3 N9 Si2 -136.6(5) . . . . ?
Si1 Yb3 N9 Si2 -179.4(11) . . . . ?
Yb2 Yb3 N9 Si2 -91.9(6) . . . . ?
Yb1 Yb3 N9 Si2 89.7(6) . . . . ?
O1 Yb3 N9 Si1 -64.9(6) . . . . ?
O4 Yb3 N9 Si1 115.0(6) . . . . ?
O2 Yb3 N9 Si1 -136.5(5) . . . . ?
O3 Yb3 N9 Si1 42.8(8) . . . . ?
Si2 Yb3 N9 Si1 179.4(11) . . . . ?
Yb2 Yb3 N9 Si1 87.5(6) . . . . ?
Yb1 Yb3 N9 Si1 -90.9(6) . . . . ?
O6 Yb4 N10 C127 102.0(9) . . . . ?
N11 Yb4 N10 C127 14.2(9) . . . . ?
O5 Yb4 N10 C127 155.2(9) . . . . ?
N13 Yb4 N10 C127 -77.2(9) . . . . ?
N12 Yb4 N10 C127 -79.6(12) . . . . ?
C108 Yb4 N10 C127 -172.9(9) . . . . ?
C133 Yb4 N10 C127 69.2(10) . . . . ?
C128 Yb4 N10 C127 6.0(8) . . . . ?
C109 Yb4 N10 C127 -163.4(9) . . . . ?
C152 Yb4 N10 C127 -82.0(10) . . . . ?
O6 Yb4 N10 C118 -82.7(10) . . . . ?
N11 Yb4 N10 C118 -170.5(10) . . . . ?
O5 Yb4 N10 C118 -29.5(9) . . . . ?
N13 Yb4 N10 C118 98.0(10) . . . . ?
N12 Yb4 N10 C118 95.6(11) . . . . ?
C108 Yb4 N10 C118 2.3(10) . . . . ?
C133 Yb4 N10 C118 -115.6(10) . . . . ?
C128 Yb4 N10 C118 -178.7(12) . . . . ?
C109 Yb4 N10 C118 11.8(10) . . . . ?
C127 Yb4 N10 C118 175.2(16) . . . . ?
C152 Yb4 N10 C118 93.2(10) . . . . ?
O6 Yb4 N11 C131 65.7(15) . . . . ?
O5 Yb4 N11 C131 136.5(14) . . . . ?
N13 Yb4 N11 C131 -89.8(15) . . . . ?
N10 Yb4 N11 C131 -169.0(16) . . . . ?
N12 Yb4 N11 C131 -19.0(16) . . . . ?
C108 Yb4 N11 C131 174.7(13) . . . . ?
C133 Yb4 N11 C131 50.7(15) . . . . ?
C128 Yb4 N11 C131 -154(2) . . . . ?
C109 Yb4 N11 C131 -95(9) . . . . ?
C127 Yb4 N11 C131 -161.8(17) . . . . ?
C152 Yb4 N11 C131 -43.8(16) . . . . ?
O6 Yb4 N11 C128 -140.1(9) . . . . ?
O5 Yb4 N11 C128 -69.4(10) . . . . ?
N13 Yb4 N11 C128 64.3(9) . . . . ?
N10 Yb4 N11 C128 -14.9(8) . . . . ?
N12 Yb4 N11 C128 135.1(9) . . . . ?
C108 Yb4 N11 C128 -31.2(14) . . . . ?
C133 Yb4 N11 C128 -155.2(9) . . . . ?
C109 Yb4 N11 C128 60(9) . . . . ?
C127 Yb4 N11 C128 -7.7(8) . . . . ?
C152 Yb4 N11 C128 110.3(9) . . . . ?
O6 Yb4 N12 C152 174.0(9) . . . . ?
N11 Yb4 N12 C152 -90.1(9) . . . . ?
O5 Yb4 N12 C152 110.7(8) . . . . ?
N13 Yb4 N12 C152 -7.1(8) . . . . ?
N10 Yb4 N12 C152 -4.7(13) . . . . ?
C108 Yb4 N12 C152 83.9(9) . . . . ?
C133 Yb4 N12 C152 -160.7(9) . . . . ?
C128 Yb4 N12 C152 -69.3(9) . . . . ?
C109 Yb4 N12 C152 87.6(8) . . . . ?
C127 Yb4 N12 C152 -42.4(11) . . . . ?
O6 Yb4 N12 C143 13.4(10) . . . . ?
N11 Yb4 N12 C143 109.4(10) . . . . ?
O5 Yb4 N12 C143 -49.9(11) . . . . ?
N13 Yb4 N12 C143 -167.7(11) . . . . ?
N10 Yb4 N12 C143 -165.2(9) . . . . ?
C108 Yb4 N12 C143 -76.7(11) . . . . ?
C133 Yb4 N12 C143 38.7(10) . . . . ?
C128 Yb4 N12 C143 130.1(10) . . . . ?
C109 Yb4 N12 C143 -73.0(10) . . . . ?
C127 Yb4 N12 C143 157.1(10) . . . . ?
C152 Yb4 N12 C143 -160.6(16) . . . . ?
O6 Yb4 N13 C156 -173.6(11) . . . . ?
N11 Yb4 N13 C156 -68.9(13) . . . . ?
O5 Yb4 N13 C156 71.1(14) . . . . ?
N10 Yb4 N13 C156 5.0(13) . . . . ?
N12 Yb4 N13 C156 -176.2(14) . . . . ?
C108 Yb4 N13 C156 85.2(13) . . . . ?
C133 Yb4 N13 C156 -136.2(13) . . . . ?
C128 Yb4 N13 C156 -45.9(13) . . . . ?
C109 Yb4 N13 C156 110.9(13) . . . . ?
C127 Yb4 N13 C156 -18.6(13) . . . . ?
C152 Yb4 N13 C156 180.0(15) . . . . ?
O6 Yb4 N13 C153 8.4(13) . . . . ?
N11 Yb4 N13 C153 113.1(9) . . . . ?
O5 Yb4 N13 C153 -106.9(9) . . . . ?
N10 Yb4 N13 C153 -173.0(9) . . . . ?
N12 Yb4 N13 C153 5.8(8) . . . . ?
C108 Yb4 N13 C153 -92.8(9) . . . . ?
C133 Yb4 N13 C153 45.8(10) . . . . ?
C128 Yb4 N13 C153 136.1(9) . . . . ?
C109 Yb4 N13 C153 -67.1(9) . . . . ?
C127 Yb4 N13 C153 163.4(9) . . . . ?
C152 Yb4 N13 C153 2.0(8) . . . . ?
O7 Yb5 N14 C177 155.7(8) . . . . ?
N15 Yb5 N14 C177 12.6(8) . . . . ?
O8 Yb5 N14 C177 100.7(8) . . . . ?
N17 Yb5 N14 C177 -77.6(9) . . . . ?
N16 Yb5 N14 C177 -84.1(11) . . . . ?
C158 Yb5 N14 C177 -172.0(8) . . . . ?
C183 Yb5 N14 C177 67.9(9) . . . . ?
C159 Yb5 N14 C177 -160.5(8) . . . . ?
C178 Yb5 N14 C177 3.6(8) . . . . ?
C202 Yb5 N14 C177 -83.4(9) . . . . ?
O7 Yb5 N14 C168 -23.6(10) . . . . ?
N15 Yb5 N14 C168 -166.8(11) . . . . ?
O8 Yb5 N14 C168 -78.6(11) . . . . ?
N17 Yb5 N14 C168 103.1(11) . . . . ?
N16 Yb5 N14 C168 96.6(12) . . . . ?
C158 Yb5 N14 C168 8.6(10) . . . . ?
C183 Yb5 N14 C168 -111.4(10) . . . . ?
C159 Yb5 N14 C168 20.2(11) . . . . ?
C178 Yb5 N14 C168 -175.8(12) . . . . ?
C202 Yb5 N14 C168 97.3(10) . . . . ?
C177 Yb5 N14 C168 -179.3(15) . . . . ?
O7 Yb5 N15 C181 137.2(14) . . . . ?
O8 Yb5 N15 C181 65.5(15) . . . . ?
N17 Yb5 N15 C181 -89.6(15) . . . . ?
N16 Yb5 N15 C181 -19.5(16) . . . . ?
N14 Yb5 N15 C181 -169.3(16) . . . . ?
C158 Yb5 N15 C181 -179.2(13) . . . . ?
C183 Yb5 N15 C181 50.4(15) . . . . ?
C159 Yb5 N15 C181 -94(3) . . . . ?
C178 Yb5 N15 C181 -153(2) . . . . ?
C202 Yb5 N15 C181 -43.0(15) . . . . ?
C177 Yb5 N15 C181 -162.7(17) . . . . ?
O7 Yb5 N15 C178 -70.2(10) . . . . ?
O8 Yb5 N15 C178 -141.8(9) . . . . ?
N17 Yb5 N15 C178 63.1(9) . . . . ?
N16 Yb5 N15 C178 133.2(9) . . . . ?
N14 Yb5 N15 C178 -16.6(9) . . . . ?
C158 Yb5 N15 C178 -26.6(14) . . . . ?
C183 Yb5 N15 C178 -157.0(10) . . . . ?
C159 Yb5 N15 C178 59(4) . . . . ?
C202 Yb5 N15 C178 109.6(9) . . . . ?
C177 Yb5 N15 C178 -10.0(8) . . . . ?
O7 Yb5 N16 C202 112.3(9) . . . . ?
N15 Yb5 N16 C202 -86.4(9) . . . . ?
O8 Yb5 N16 C202 177.5(9) . . . . ?
N17 Yb5 N16 C202 -5.3(9) . . . . ?
N14 Yb5 N16 C202 1.4(14) . . . . ?
C158 Yb5 N16 C202 84.4(9) . . . . ?
C183 Yb5 N16 C202 -157.1(10) . . . . ?
C159 Yb5 N16 C202 86.5(9) . . . . ?
C178 Yb5 N16 C202 -65.0(10) . . . . ?
C177 Yb5 N16 C202 -39.0(12) . . . . ?
O7 Yb5 N16 C193 -54.9(11) . . . . ?
N15 Yb5 N16 C193 106.4(11) . . . . ?
O8 Yb5 N16 C193 10.3(11) . . . . ?
N17 Yb5 N16 C193 -172.5(12) . . . . ?
N14 Yb5 N16 C193 -165.8(10) . . . . ?
C158 Yb5 N16 C193 -82.8(11) . . . . ?
C183 Yb5 N16 C193 35.7(10) . . . . ?
C159 Yb5 N16 C193 -80.7(11) . . . . ?
C178 Yb5 N16 C193 127.8(10) . . . . ?
C202 Yb5 N16 C193 -167.2(17) . . . . ?
C177 Yb5 N16 C193 153.8(10) . . . . ?
O7 Yb5 N17 C206 69(2) . . . . ?
N15 Yb5 N17 C206 -73(2) . . . . ?
O8 Yb5 N17 C206 -175.2(16) . . . . ?
N16 Yb5 N17 C206 178(2) . . . . ?
N14 Yb5 N17 C206 2(2) . . . . ?
C158 Yb5 N17 C206 80(2) . . . . ?
C183 Yb5 N17 C206 -139.5(18) . . . . ?
C159 Yb5 N17 C206 107(2) . . . . ?
C178 Yb5 N17 C206 -50(2) . . . . ?
C202 Yb5 N17 C206 175(2) . . . . ?
C177 Yb5 N17 C206 -23(2) . . . . ?
O7 Yb5 N17 C203 -102.7(10) . . . . ?
N15 Yb5 N17 C203 115.9(11) . . . . ?
O8 Yb5 N17 C203 13.4(18) . . . . ?
N16 Yb5 N17 C203 6.8(10) . . . . ?
N14 Yb5 N17 C203 -169.9(12) . . . . ?
C158 Yb5 N17 C203 -91.1(11) . . . . ?
C183 Yb5 N17 C203 49.1(14) . . . . ?
C159 Yb5 N17 C203 -64.6(11) . . . . ?
C178 Yb5 N17 C203 138.6(11) . . . . ?
C202 Yb5 N17 C203 4.1(9) . . . . ?
C177 Yb5 N17 C203 165.7(12) . . . . ?
C210 Si4 N18 Si3 59.4(11) . . . . ?
C211 Si4 N18 Si3 -62.6(10) . . . . ?
C212 Si4 N18 Si3 176.4(8) . . . . ?
Yb6 Si4 N18 Si3 -178.8(11) . . . . ?
C210 Si4 N18 Yb6 -121.8(9) . . . . ?
C211 Si4 N18 Yb6 116.2(8) . . . . ?
C212 Si4 N18 Yb6 -4.8(8) . . . . ?
C209 Si3 N18 Si4 174.6(7) . . . . ?
C208 Si3 N18 Si4 54.8(10) . . . . ?
C207 Si3 N18 Si4 -66.9(9) . . . . ?
Yb6 Si3 N18 Si4 178.8(11) . . . . ?
C209 Si3 N18 Yb6 -4.2(8) . . . . ?
C208 Si3 N18 Yb6 -124.0(8) . . . . ?
C207 Si3 N18 Yb6 114.3(7) . . . . ?
O6 Yb6 N18 Si4 44.6(7) . . . . ?
O7 Yb6 N18 Si4 -60.9(6) . . . . ?
O5 Yb6 N18 Si4 118.7(6) . . . . ?
O8 Yb6 N18 Si4 -133.9(5) . . . . ?
Si3 Yb6 N18 Si4 -178.9(10) . . . . ?
Yb5 Yb6 N18 Si4 -89.1(5) . . . . ?
Yb4 Yb6 N18 Si4 89.0(6) . . . . ?
O6 Yb6 N18 Si3 -136.5(5) . . . . ?
O7 Yb6 N18 Si3 118.0(6) . . . . ?
O5 Yb6 N18 Si3 -62.5(6) . . . . ?
O8 Yb6 N18 Si3 45.0(8) . . . . ?
Si4 Yb6 N18 Si3 178.9(10) . . . . ?
Yb5 Yb6 N18 Si3 89.7(6) . . . . ?
Yb4 Yb6 N18 Si3 -92.2(5) . . . . ?
N9 Yb3 O1 C2 -31.7(12) . . . . ?
O4 Yb3 O1 C2 149.3(16) . . . . ?
O2 Yb3 O1 C2 98.9(12) . . . . ?
O3 Yb3 O1 C2 -161.8(12) . . . . ?
Si2 Yb3 O1 C2 -6.2(12) . . . . ?
Si1 Yb3 O1 C2 -56.4(11) . . . . ?
Yb2 Yb3 O1 C2 -176.9(10) . . . . ?
Yb1 Yb3 O1 C2 109.0(12) . . . . ?
N9 Yb3 O1 Yb1 -140.7(4) . . . . ?
O4 Yb3 O1 Yb1 40.3(19) . . . . ?
O2 Yb3 O1 Yb1 -10.1(3) . . . . ?
O3 Yb3 O1 Yb1 89.2(4) . . . . ?
Si2 Yb3 O1 Yb1 -115.1(3) . . . . ?
Si1 Yb3 O1 Yb1 -165.3(3) . . . . ?
Yb2 Yb3 O1 Yb1 74.1(4) . . . . ?
N2 Yb1 O1 C2 144.1(7) . . . . ?
O2 Yb1 O1 C2 -133.7(7) . . . . ?
N4 Yb1 O1 C2 22.5(8) . . . . ?
N3 Yb1 O1 C2 -60.4(8) . . . . ?
N1 Yb1 O1 C2 92.6(7) . . . . ?
C27 Yb1 O1 C2 -136.8(7) . . . . ?
C22 Yb1 O1 C2 118.0(7) . . . . ?
C3 Yb1 O1 C2 -29.9(7) . . . . ?
C21 Yb1 O1 C2 102.0(7) . . . . ?
C1 Yb1 O1 C2 29.8(7) . . . . ?
N2 Yb1 O1 Yb3 -72.4(6) . . . . ?
O2 Yb1 O1 Yb3 9.8(3) . . . . ?
N4 Yb1 O1 Yb3 166.1(4) . . . . ?
N3 Yb1 O1 Yb3 83.2(4) . . . . ?
N1 Yb1 O1 Yb3 -123.8(4) . . . . ?
C2 Yb1 O1 Yb3 143.6(8) . . . . ?
C27 Yb1 O1 Yb3 6.8(4) . . . . ?
C22 Yb1 O1 Yb3 -98.4(4) . . . . ?
C3 Yb1 O1 Yb3 113.7(5) . . . . ?
C21 Yb1 O1 Yb3 -114.4(4) . . . . ?
C1 Yb1 O1 Yb3 173.4(6) . . . . ?
N9 Yb3 O2 C27 -113.9(15) . . . . ?
O1 Yb3 O2 C27 163.5(16) . . . . ?
O4 Yb3 O2 C27 -8.7(15) . . . . ?
O3 Yb3 O2 C27 66.7(15) . . . . ?
Si2 Yb3 O2 C27 -94.2(15) . . . . ?
Si1 Yb3 O2 C27 -148.3(13) . . . . ?
Yb2 Yb3 O2 C27 28.6(15) . . . . ?
Yb1 Yb3 O2 C27 153.7(17) . . . . ?
N9 Yb3 O2 Yb1 92.5(5) . . . . ?
O1 Yb3 O2 Yb1 9.8(3) . . . . ?
O4 Yb3 O2 Yb1 -162.4(4) . . . . ?
O3 Yb3 O2 Yb1 -87.0(4) . . . . ?
Si2 Yb3 O2 Yb1 112.1(3) . . . . ?
Si1 Yb3 O2 Yb1 58.1(6) . . . . ?
Yb2 Yb3 O2 Yb1 -125.1(3) . . . . ?
O1 Yb1 O2 C27 -173.0(9) . . . . ?
N2 Yb1 O2 C27 -38.7(9) . . . . ?
N4 Yb1 O2 C27 59.6(13) . . . . ?
N3 Yb1 O2 C27 65.8(9) . . . . ?
N1 Yb1 O2 C27 -113.9(9) . . . . ?
C2 Yb1 O2 C27 164.5(9) . . . . ?
C22 Yb1 O2 C27 -56.8(9) . . . . ?
C3 Yb1 O2 C27 139.1(9) . . . . ?
C21 Yb1 O2 C27 -85.5(9) . . . . ?
C1 Yb1 O2 C27 173.0(8) . . . . ?
O1 Yb1 O2 Yb3 -9.7(3) . . . . ?
N2 Yb1 O2 Yb3 124.7(4) . . . . ?
N4 Yb1 O2 Yb3 -137.0(7) . . . . ?
N3 Yb1 O2 Yb3 -130.8(4) . . . . ?
N1 Yb1 O2 Yb3 49.4(6) . . . . ?
C2 Yb1 O2 Yb3 -32.2(4) . . . . ?
C27 Yb1 O2 Yb3 163.3(11) . . . . ?
C22 Yb1 O2 Yb3 106.5(4) . . . . ?
C3 Yb1 O2 Yb3 -57.5(4) . . . . ?
C21 Yb1 O2 Yb3 77.8(5) . . . . ?
C1 Yb1 O2 Yb3 -23.7(5) . . . . ?
N9 Yb3 O3 C52 -116.6(13) . . . . ?
O1 Yb3 O3 C52 -10.8(13) . . . . ?
O4 Yb3 O3 C52 161.3(13) . . . . ?
O2 Yb3 O3 C52 62.8(13) . . . . ?
Si2 Yb3 O3 C52 -148.8(11) . . . . ?
Si1 Yb3 O3 C52 -97.7(12) . . . . ?
Yb2 Yb3 O3 C52 151.7(15) . . . . ?
Yb1 Yb3 O3 C52 25.4(13) . . . . ?
N9 Yb3 O3 Yb2 91.7(5) . . . . ?
O1 Yb3 O3 Yb2 -162.5(4) . . . . ?
O4 Yb3 O3 Yb2 9.7(3) . . . . ?
O2 Yb3 O3 Yb2 -88.9(4) . . . . ?
Si2 Yb3 O3 Yb2 59.5(5) . . . . ?
Si1 Yb3 O3 Yb2 110.6(3) . . . . ?
Yb1 Yb3 O3 Yb2 -126.3(3) . . . . ?
N8 Yb2 O3 C52 -37.1(8) . . . . ?
O4 Yb2 O3 C52 -171.9(8) . . . . ?
N6 Yb2 O3 C52 58.3(12) . . . . ?
N5 Yb2 O3 C52 66.6(7) . . . . ?
N7 Yb2 O3 C52 -112.3(7) . . . . ?
C77 Yb2 O3 C52 167.1(7) . . . . ?
C78 Yb2 O3 C52 140.0(8) . . . . ?
C97 Yb2 O3 C52 -55.0(8) . . . . ?
C96 Yb2 O3 C52 -84.5(8) . . . . ?
C76 Yb2 O3 C52 176.9(7) . . . . ?
N8 Yb2 O3 Yb3 125.2(4) . . . . ?
O4 Yb2 O3 Yb3 -9.5(3) . . . . ?
N6 Yb2 O3 Yb3 -139.4(7) . . . . ?
N5 Yb2 O3 Yb3 -131.1(4) . . . . ?
N7 Yb2 O3 Yb3 50.1(5) . . . . ?
C77 Yb2 O3 Yb3 -30.6(4) . . . . ?
C78 Yb2 O3 Yb3 -57.7(4) . . . . ?
C52 Yb2 O3 Yb3 162.4(9) . . . . ?
C97 Yb2 O3 Yb3 107.3(4) . . . . ?
C96 Yb2 O3 Yb3 77.8(5) . . . . ?
C76 Yb2 O3 Yb3 -20.7(5) . . . . ?
N9 Yb3 O4 C77 -29.8(14) . . . . ?
O1 Yb3 O4 C77 149.3(17) . . . . ?
O2 Yb3 O4 C77 -162.3(14) . . . . ?
O3 Yb3 O4 C77 98.5(14) . . . . ?
Si2 Yb3 O4 C77 -54.4(14) . . . . ?
Si1 Yb3 O4 C77 -4.3(15) . . . . ?
Yb2 Yb3 O4 C77 108.4(15) . . . . ?
Yb1 Yb3 O4 C77 -177.6(12) . . . . ?
N9 Yb3 O4 Yb2 -138.2(4) . . . . ?
O1 Yb3 O4 Yb2 40.9(19) . . . . ?
O2 Yb3 O4 Yb2 89.3(4) . . . . ?
O3 Yb3 O4 Yb2 -9.9(3) . . . . ?
Si2 Yb3 O4 Yb2 -162.8(3) . . . . ?
Si1 Yb3 O4 Yb2 -112.7(3) . . . . ?
Yb1 Yb3 O4 Yb2 74.0(4) . . . . ?
N8 Yb2 O4 C77 139.4(7) . . . . ?
O3 Yb2 O4 C77 -137.4(7) . . . . ?
N6 Yb2 O4 C77 19.1(8) . . . . ?
N5 Yb2 O4 C77 -65.4(7) . . . . ?
N7 Yb2 O4 C77 89.9(7) . . . . ?
C78 Yb2 O4 C77 -31.3(7) . . . . ?
C52 Yb2 O4 C77 -141.0(7) . . . . ?
C97 Yb2 O4 C77 111.8(7) . . . . ?
C96 Yb2 O4 C77 98.2(7) . . . . ?
C76 Yb2 O4 C77 29.6(6) . . . . ?
N8 Yb2 O4 Yb3 -73.6(5) . . . . ?
O3 Yb2 O4 Yb3 9.6(3) . . . . ?
N6 Yb2 O4 Yb3 166.1(4) . . . . ?
N5 Yb2 O4 Yb3 81.6(5) . . . . ?
N7 Yb2 O4 Yb3 -123.1(4) . . . . ?
C77 Yb2 O4 Yb3 147.0(8) . . . . ?
C78 Yb2 O4 Yb3 115.7(5) . . . . ?
C52 Yb2 O4 Yb3 6.0(4) . . . . ?
C97 Yb2 O4 Yb3 -101.2(4) . . . . ?
C96 Yb2 O4 Yb3 -114.8(4) . . . . ?
C76 Yb2 O4 Yb3 176.6(6) . . . . ?
N18 Yb6 O5 C108 -33.0(11) . . . . ?
O6 Yb6 O5 C108 94.1(11) . . . . ?
O7 Yb6 O5 C108 144.6(15) . . . . ?
O8 Yb6 O5 C108 -165.2(11) . . . . ?
Si4 Yb6 O5 C108 -7.6(12) . . . . ?
Si3 Yb6 O5 C108 -56.8(11) . . . . ?
Yb5 Yb6 O5 C108 -178.3(10) . . . . ?
Yb4 Yb6 O5 C108 102.9(12) . . . . ?
N18 Yb6 O5 Yb4 -135.9(4) . . . . ?
O6 Yb6 O5 Yb4 -8.8(3) . . . . ?
O7 Yb6 O5 Yb4 41.8(17) . . . . ?
O8 Yb6 O5 Yb4 91.9(3) . . . . ?
Si4 Yb6 O5 Yb4 -110.5(3) . . . . ?
Si3 Yb6 O5 Yb4 -159.7(3) . . . . ?
Yb5 Yb6 O5 Yb4 78.8(4) . . . . ?
O6 Yb4 O5 C108 -128.4(7) . . . . ?
N11 Yb4 O5 C108 148.7(7) . . . . ?
N13 Yb4 O5 C108 27.7(8) . . . . ?
N10 Yb4 O5 C108 95.1(7) . . . . ?
N12 Yb4 O5 C108 -58.3(7) . . . . ?
C133 Yb4 O5 C108 -134.4(7) . . . . ?
C128 Yb4 O5 C108 121.7(7) . . . . ?
C109 Yb4 O5 C108 -28.9(6) . . . . ?
C127 Yb4 O5 C108 104.8(7) . . . . ?
C152 Yb4 O5 C108 -31.0(7) . . . . ?
O6 Yb4 O5 Yb6 8.6(3) . . . . ?
N11 Yb4 O5 Yb6 -74.3(5) . . . . ?
N13 Yb4 O5 Yb6 164.6(4) . . . . ?
N10 Yb4 O5 Yb6 -127.9(4) . . . . ?
N12 Yb4 O5 Yb6 78.7(4) . . . . ?
C108 Yb4 O5 Yb6 137.0(8) . . . . ?
C133 Yb4 O5 Yb6 2.6(4) . . . . ?
C128 Yb4 O5 Yb6 -101.3(4) . . . . ?
C109 Yb4 O5 Yb6 108.1(5) . . . . ?
C127 Yb4 O5 Yb6 -118.3(4) . . . . ?
C152 Yb4 O5 Yb6 106.0(4) . . . . ?
N18 Yb6 O6 C133 -119.7(12) . . . . ?
O7 Yb6 O6 C133 -16.2(12) . . . . ?
O5 Yb6 O6 C133 155.4(12) . . . . ?
O8 Yb6 O6 C133 59.1(12) . . . . ?
Si4 Yb6 O6 C133 -99.9(12) . . . . ?
Si3 Yb6 O6 C133 -150.9(10) . . . . ?
Yb5 Yb6 O6 C133 21.1(12) . . . . ?
Yb4 Yb6 O6 C133 146.5(14) . . . . ?
N18 Yb6 O6 Yb4 93.7(5) . . . . ?
O7 Yb6 O6 Yb4 -162.7(4) . . . . ?
O5 Yb6 O6 Yb4 8.9(3) . . . . ?
O8 Yb6 O6 Yb4 -87.4(4) . . . . ?
Si4 Yb6 O6 Yb4 113.6(3) . . . . ?
Si3 Yb6 O6 Yb4 62.6(5) . . . . ?
Yb5 Yb6 O6 Yb4 -125.4(3) . . . . ?
N11 Yb4 O6 C133 -35.0(8) . . . . ?
O5 Yb4 O6 C133 -166.2(8) . . . . ?
N13 Yb4 O6 C133 67.7(11) . . . . ?
N10 Yb4 O6 C133 -110.6(8) . . . . ?
N12 Yb4 O6 C133 70.2(8) . . . . ?
C108 Yb4 O6 C133 169.5(8) . . . . ?
C128 Yb4 O6 C133 -52.6(8) . . . . ?
C109 Yb4 O6 C133 144.2(8) . . . . ?
C127 Yb4 O6 C133 -81.4(8) . . . . ?
C152 Yb4 O6 C133 72.7(8) . . . . ?
N11 Yb4 O6 Yb6 122.5(4) . . . . ?
O5 Yb4 O6 Yb6 -8.7(3) . . . . ?
N13 Yb4 O6 Yb6 -134.8(7) . . . . ?
N10 Yb4 O6 Yb6 46.9(5) . . . . ?
N12 Yb4 O6 Yb6 -132.3(4) . . . . ?
C108 Yb4 O6 Yb6 -33.0(4) . . . . ?
C133 Yb4 O6 Yb6 157.5(9) . . . . ?
C128 Yb4 O6 Yb6 104.9(4) . . . . ?
C109 Yb4 O6 Yb6 -58.3(4) . . . . ?
C127 Yb4 O6 Yb6 76.1(5) . . . . ?
C152 Yb4 O6 Yb6 -129.7(4) . . . . ?
N18 Yb6 O7 C158 -28.8(12) . . . . ?
O6 Yb6 O7 C158 -157.8(11) . . . . ?
O5 Yb6 O7 C158 153.5(15) . . . . ?
O8 Yb6 O7 C158 101.5(11) . . . . ?
Si4 Yb6 O7 C158 -53.1(11) . . . . ?
Si3 Yb6 O7 C158 -4.3(12) . . . . ?
Yb5 Yb6 O7 C158 108.3(12) . . . . ?
Yb4 Yb6 O7 C158 -172.1(10) . . . . ?
N18 Yb6 O7 Yb5 -137.2(4) . . . . ?
O6 Yb6 O7 Yb5 93.9(4) . . . . ?
O5 Yb6 O7 Yb5 45.2(17) . . . . ?
O8 Yb6 O7 Yb5 -6.8(3) . . . . ?
Si4 Yb6 O7 Yb5 -161.4(3) . . . . ?
Si3 Yb6 O7 Yb5 -112.6(3) . . . . ?
Yb4 Yb6 O7 Yb5 79.5(4) . . . . ?
N15 Yb5 O7 C158 143.3(7) . . . . ?
O8 Yb5 O7 C158 -133.6(7) . . . . ?
N17 Yb5 O7 C158 22.5(8) . . . . ?
N16 Yb5 O7 C158 -61.6(7) . . . . ?
N14 Yb5 O7 C158 90.8(7) . . . . ?
C183 Yb5 O7 C158 -138.6(7) . . . . ?
C159 Yb5 O7 C158 -29.7(6) . . . . ?
C178 Yb5 O7 C158 115.7(7) . . . . ?
C202 Yb5 O7 C158 -36.5(7) . . . . ?
C177 Yb5 O7 C158 100.6(7) . . . . ?
N15 Yb5 O7 Yb6 -76.3(5) . . . . ?
O8 Yb5 O7 Yb6 6.7(3) . . . . ?
N17 Yb5 O7 Yb6 162.9(4) . . . . ?
N16 Yb5 O7 Yb6 78.8(4) . . . . ?
N14 Yb5 O7 Yb6 -128.8(4) . . . . ?
C158 Yb5 O7 Yb6 140.4(8) . . . . ?
C183 Yb5 O7 Yb6 1.8(4) . . . . ?
C159 Yb5 O7 Yb6 110.6(5) . . . . ?
C178 Yb5 O7 Yb6 -103.9(4) . . . . ?
C202 Yb5 O7 Yb6 103.9(4) . . . . ?
C177 Yb5 O7 Yb6 -119.0(4) . . . . ?
N18 Yb6 O8 C183 -118.6(12) . . . . ?
O6 Yb6 O8 C183 62.6(12) . . . . ?
O7 Yb6 O8 C183 158.6(13) . . . . ?
O5 Yb6 O8 C183 -12.9(13) . . . . ?
Si4 Yb6 O8 C183 -154.0(11) . . . . ?
Si3 Yb6 O8 C183 -98.9(12) . . . . ?
Yb5 Yb6 O8 C183 151.9(14) . . . . ?
Yb4 Yb6 O8 C183 25.3(12) . . . . ?
N18 Yb6 O8 Yb5 89.5(5) . . . . ?
O6 Yb6 O8 Yb5 -89.3(4) . . . . ?
O7 Yb6 O8 Yb5 6.8(3) . . . . ?
O5 Yb6 O8 Yb5 -164.7(3) . . . . ?
Si4 Yb6 O8 Yb5 54.1(5) . . . . ?
Si3 Yb6 O8 Yb5 109.3(3) . . . . ?
Yb4 Yb6 O8 Yb5 -126.6(3) . . . . ?
O7 Yb5 O8 C183 -168.7(8) . . . . ?
N15 Yb5 O8 C183 -35.5(8) . . . . ?
N17 Yb5 O8 C183 64.7(13) . . . . ?
N16 Yb5 O8 C183 71.0(8) . . . . ?
N14 Yb5 O8 C183 -111.3(8) . . . . ?
C158 Yb5 O8 C183 168.9(8) . . . . ?
C159 Yb5 O8 C183 142.1(8) . . . . ?
C178 Yb5 O8 C183 -52.4(8) . . . . ?
C202 Yb5 O8 C183 72.0(8) . . . . ?
C177 Yb5 O8 C183 -81.2(9) . . . . ?
O7 Yb5 O8 Yb6 -6.7(3) . . . . ?
N15 Yb5 O8 Yb6 126.6(4) . . . . ?
N17 Yb5 O8 Yb6 -133.3(9) . . . . ?
N16 Yb5 O8 Yb6 -126.9(4) . . . . ?
N14 Yb5 O8 Yb6 50.7(6) . . . . ?
C158 Yb5 O8 Yb6 -29.1(4) . . . . ?
C183 Yb5 O8 Yb6 162.0(10) . . . . ?
C159 Yb5 O8 Yb6 -55.8(4) . . . . ?
C178 Yb5 O8 Yb6 109.7(4) . . . . ?
C202 Yb5 O8 Yb6 -125.9(4) . . . . ?
C177 Yb5 O8 Yb6 80.8(5) . . . . ?
O1 Yb1 C1 C6 -148.3(11) . . . . ?
N2 Yb1 C1 C6 93.6(11) . . . . ?
O2 Yb1 C1 C6 -131.1(10) . . . . ?
N4 Yb1 C1 C6 25.4(10) . . . . ?
N3 Yb1 C1 C6 -37.1(11) . . . . ?
N1 Yb1 C1 C6 112.6(11) . . . . ?
C2 Yb1 C1 C6 -111.5(13) . . . . ?
C27 Yb1 C1 C6 -126.0(10) . . . . ?
C22 Yb1 C1 C6 95.4(10) . . . . ?
C3 Yb1 C1 C6 -78.8(10) . . . . ?
C21 Yb1 C1 C6 102.4(10) . . . . ?
O1 Yb1 C1 C2 -36.8(7) . . . . ?
N2 Yb1 C1 C2 -155.0(8) . . . . ?
O2 Yb1 C1 C2 -19.6(9) . . . . ?
N4 Yb1 C1 C2 136.9(9) . . . . ?
N3 Yb1 C1 C2 74.4(9) . . . . ?
N1 Yb1 C1 C2 -136.0(9) . . . . ?
C27 Yb1 C1 C2 -14.5(11) . . . . ?
C22 Yb1 C1 C2 -153.1(8) . . . . ?
C3 Yb1 C1 C2 32.7(8) . . . . ?
C21 Yb1 C1 C2 -146.1(8) . . . . ?
O1 Yb1 C1 C11 81.8(8) . . . . ?
N2 Yb1 C1 C11 -36.4(10) . . . . ?
O2 Yb1 C1 C11 99.0(8) . . . . ?
N4 Yb1 C1 C11 -104.5(8) . . . . ?
N3 Yb1 C1 C11 -167.0(7) . . . . ?
N1 Yb1 C1 C11 -17.4(7) . . . . ?
C2 Yb1 C1 C11 118.6(12) . . . . ?
C27 Yb1 C1 C11 104.1(9) . . . . ?
C22 Yb1 C1 C11 -34.5(8) . . . . ?
C3 Yb1 C1 C11 151.3(10) . . . . ?
C21 Yb1 C1 C11 -27.5(8) . . . . ?
Yb3 O1 C2 C3 -31.8(19) . . . . ?
Yb1 O1 C2 C3 85.0(12) . . . . ?
Yb3 O1 C2 C1 157.3(10) . . . . ?
Yb1 O1 C2 C1 -86.0(11) . . . . ?
Yb3 O1 C2 Yb1 -116.7(11) . . . . ?
C6 C1 C2 O1 164.3(12) . . . . ?
C11 C1 C2 O1 -17.6(18) . . . . ?
Yb1 C1 C2 O1 63.9(10) . . . . ?
C6 C1 C2 C3 -7.0(19) . . . . ?
C11 C1 C2 C3 171.0(11) . . . . ?
Yb1 C1 C2 C3 -107.4(12) . . . . ?
C6 C1 C2 Yb1 100.4(12) . . . . ?
C11 C1 C2 Yb1 -81.6(11) . . . . ?
N2 Yb1 C2 O1 -74.2(12) . . . . ?
O2 Yb1 C2 O1 42.5(7) . . . . ?
N4 Yb1 C2 O1 -161.5(7) . . . . ?
N3 Yb1 C2 O1 128.4(7) . . . . ?
N1 Yb1 C2 O1 -81.8(7) . . . . ?
C27 Yb1 C2 O1 50.1(8) . . . . ?
C22 Yb1 C2 O1 -85.4(8) . . . . ?
C3 Yb1 C2 O1 119.9(12) . . . . ?
C21 Yb1 C2 O1 -85.2(7) . . . . ?
C1 Yb1 C2 O1 -120.1(11) . . . . ?
O1 Yb1 C2 C3 -119.9(12) . . . . ?
N2 Yb1 C2 C3 165.8(10) . . . . ?
O2 Yb1 C2 C3 -77.5(9) . . . . ?
N4 Yb1 C2 C3 78.6(9) . . . . ?
N3 Yb1 C2 C3 8.5(9) . . . . ?
N1 Yb1 C2 C3 158.3(9) . . . . ?
C27 Yb1 C2 C3 -69.9(10) . . . . ?
C22 Yb1 C2 C3 154.7(8) . . . . ?
C21 Yb1 C2 C3 154.9(9) . . . . ?
C1 Yb1 C2 C3 119.9(13) . . . . ?
O1 Yb1 C2 C1 120.1(11) . . . . ?
N2 Yb1 C2 C1 45.9(14) . . . . ?
O2 Yb1 C2 C1 162.6(8) . . . . ?
N4 Yb1 C2 C1 -41.4(8) . . . . ?
N3 Yb1 C2 C1 -111.4(8) . . . . ?
N1 Yb1 C2 C1 38.3(8) . . . . ?
C27 Yb1 C2 C1 170.2(8) . . . . ?
C22 Yb1 C2 C1 34.7(10) . . . . ?
C3 Yb1 C2 C1 -119.9(13) . . . . ?
C21 Yb1 C2 C1 34.9(8) . . . . ?
O1 C2 C3 C4 -167.4(13) . . . . ?
C1 C2 C3 C4 4(2) . . . . ?
Yb1 C2 C3 C4 -104.0(14) . . . . ?
O1 C2 C3 Yb1 -63.4(10) . . . . ?
C1 C2 C3 Yb1 108.0(13) . . . . ?
O1 Yb1 C3 C4 147.7(13) . . . . ?
N2 Yb1 C3 C4 12(4) . . . . ?
O2 Yb1 C3 C4 -147.0(11) . . . . ?
N4 Yb1 C3 C4 8.6(12) . . . . ?
N3 Yb1 C3 C4 -60.5(11) . . . . ?
N1 Yb1 C3 C4 88.3(12) . . . . ?
C2 Yb1 C3 C4 110.7(15) . . . . ?
C27 Yb1 C3 C4 -129.6(11) . . . . ?
C22 Yb1 C3 C4 65.8(15) . . . . ?
C21 Yb1 C3 C4 79.4(12) . . . . ?
C1 Yb1 C3 C4 77.9(12) . . . . ?
O1 Yb1 C3 C2 36.9(8) . . . . ?
N2 Yb1 C3 C2 -99(4) . . . . ?
O2 Yb1 C3 C2 102.3(9) . . . . ?
N4 Yb1 C3 C2 -102.1(9) . . . . ?
N3 Yb1 C3 C2 -171.2(10) . . . . ?
N1 Yb1 C3 C2 -22.4(9) . . . . ?
C27 Yb1 C3 C2 119.7(9) . . . . ?
C22 Yb1 C3 C2 -45.0(13) . . . . ?
C21 Yb1 C3 C2 -31.3(10) . . . . ?
C1 Yb1 C3 C2 -32.8(8) . . . . ?
C2 C3 C4 C5 1(2) . . . . ?
Yb1 C3 C4 C5 -62.4(17) . . . . ?
C3 C4 C5 C6 -3(2) . . . . ?
C3 C4 C5 C10 175.5(14) . . . . ?
C4 C5 C6 C1 0(2) . . . . ?
C10 C5 C6 C1 -178.5(13) . . . . ?
C4 C5 C6 C7 -179.9(13) . . . . ?
C10 C5 C6 C7 2(2) . . . . ?
C2 C1 C6 C5 5(2) . . . . ?
C11 C1 C6 C5 -173.0(12) . . . . ?
Yb1 C1 C6 C5 65.9(15) . . . . ?
C2 C1 C6 C7 -174.9(12) . . . . ?
C11 C1 C6 C7 7.0(19) . . . . ?
Yb1 C1 C6 C7 -114.1(11) . . . . ?
C5 C6 C7 C8 -15(2) . . . . ?
C1 C6 C7 C8 165.3(13) . . . . ?
C6 C7 C8 C9 44.0(19) . . . . ?
C7 C8 C9 C10 -60.6(18) . . . . ?
C8 C9 C10 C5 47.2(19) . . . . ?
C6 C5 C10 C9 -18(2) . . . . ?
C4 C5 C10 C9 163.0(15) . . . . ?
C6 C1 C11 C16 70.5(16) . . . . ?
C2 C1 C11 C16 -107.6(14) . . . . ?
Yb1 C1 C11 C16 -161.0(9) . . . . ?
C6 C1 C11 C12 -112.5(13) . . . . ?
C2 C1 C11 C12 69.3(16) . . . . ?
Yb1 C1 C11 C12 15.9(12) . . . . ?
C21 N1 C12 C11 152.8(12) . . . . ?
Yb1 N1 C12 C11 -22.3(17) . . . . ?
C21 N1 C12 C13 -26.6(19) . . . . ?
Yb1 N1 C12 C13 158.3(10) . . . . ?
C16 C11 C12 N1 174.1(12) . . . . ?
C1 C11 C12 N1 -2.6(18) . . . . ?
C16 C11 C12 C13 -6.4(18) . . . . ?
C1 C11 C12 C13 176.8(11) . . . . ?
N1 C12 C13 C14 179.6(13) . . . . ?
C11 C12 C13 C14 0.2(19) . . . . ?
C12 C13 C14 C15 4(2) . . . . ?
C13 C14 C15 C16 -1(2) . . . . ?
C13 C14 C15 C20 176.7(14) . . . . ?
C12 C11 C16 C15 8.8(19) . . . . ?
C1 C11 C16 C15 -174.4(12) . . . . ?
C12 C11 C16 C17 -169.8(11) . . . . ?
C1 C11 C16 C17 7.0(17) . . . . ?
C14 C15 C16 C11 -5(2) . . . . ?
C20 C15 C16 C11 177.2(13) . . . . ?
C14 C15 C16 C17 173.9(14) . . . . ?
C20 C15 C16 C17 -4(2) . . . . ?
C11 C16 C17 C18 170(2) . . . . ?
C15 C16 C17 C18 -8(3) . . . . ?
C16 C17 C18 C19 24(4) . . . . ?
C17 C18 C19 C20 -24(5) . . . . ?
C18 C19 C20 C15 7(3) . . . . ?
C14 C15 C20 C19 -173.2(17) . . . . ?
C16 C15 C20 C19 5(2) . . . . ?
C12 N1 C21 C22 175.1(12) . . . . ?
Yb1 N1 C21 C22 -8.9(16) . . . . ?
C12 N1 C21 Yb1 -175.9(15) . . . . ?
O1 Yb1 C21 N1 -23.9(10) . . . . ?
N2 Yb1 C21 N1 -165.3(12) . . . . ?
O2 Yb1 C21 N1 -95.2(10) . . . . ?
N4 Yb1 C21 N1 99.1(10) . . . . ?
N3 Yb1 C21 N1 131.7(9) . . . . ?
C2 Yb1 C21 N1 8.5(10) . . . . ?
C27 Yb1 C21 N1 -125.5(9) . . . . ?
C22 Yb1 C21 N1 -171.9(15) . . . . ?
C3 Yb1 C21 N1 22.1(11) . . . . ?
C1 Yb1 C21 N1 23.2(9) . . . . ?
O1 Yb1 C21 C22 148.0(8) . . . . ?
N2 Yb1 C21 C22 6.6(8) . . . . ?
O2 Yb1 C21 C22 76.6(9) . . . . ?
N4 Yb1 C21 C22 -89.0(9) . . . . ?
N3 Yb1 C21 C22 -56.4(10) . . . . ?
N1 Yb1 C21 C22 171.9(15) . . . . ?
C2 Yb1 C21 C22 -179.6(8) . . . . ?
C27 Yb1 C21 C22 46.4(9) . . . . ?
C3 Yb1 C21 C22 -166.0(8) . . . . ?
C1 Yb1 C21 C22 -164.9(9) . . . . ?
C25 N2 C22 C23 -0.4(18) . . . . ?
Yb1 N2 C22 C23 -161.3(10) . . . . ?
C25 N2 C22 C21 175.2(14) . . . . ?
Yb1 N2 C22 C21 14.2(18) . . . . ?
C25 N2 C22 Yb1 160.9(16) . . . . ?
N1 C21 C22 N2 -3(2) . . . . ?
Yb1 C21 C22 N2 -9.8(12) . . . . ?
N1 C21 C22 C23 171.6(14) . . . . ?
Yb1 C21 C22 C23 165.1(17) . . . . ?
N1 C21 C22 Yb1 6.4(12) . . . . ?
O1 Yb1 C22 N2 129.7(10) . . . . ?
O2 Yb1 C22 N2 49.3(11) . . . . ?
N4 Yb1 C22 N2 -108.1(11) . . . . ?
N3 Yb1 C22 N2 -52.0(12) . . . . ?
N1 Yb1 C22 N2 163.3(13) . . . . ?
C2 Yb1 C22 N2 168.0(10) . . . . ?
C27 Yb1 C22 N2 27.3(11) . . . . ?
C3 Yb1 C22 N2 -167.7(10) . . . . ?
C21 Yb1 C22 N2 167.5(16) . . . . ?
C1 Yb1 C22 N2 -176.7(10) . . . . ?
O1 Yb1 C22 C23 167(2) . . . . ?
N2 Yb1 C22 C23 38(2) . . . . ?
O2 Yb1 C22 C23 87(2) . . . . ?
N4 Yb1 C22 C23 -70(2) . . . . ?
N3 Yb1 C22 C23 -14(2) . . . . ?
N1 Yb1 C22 C23 -159(2) . . . . ?
C2 Yb1 C22 C23 -154(2) . . . . ?
C27 Yb1 C22 C23 65(2) . . . . ?
C3 Yb1 C22 C23 -130(2) . . . . ?
C21 Yb1 C22 C23 -155(3) . . . . ?
C1 Yb1 C22 C23 -139(2) . . . . ?
O1 Yb1 C22 C21 -37.8(10) . . . . ?
N2 Yb1 C22 C21 -167.5(16) . . . . ?
O2 Yb1 C22 C21 -118.3(8) . . . . ?
N4 Yb1 C22 C21 84.4(9) . . . . ?
N3 Yb1 C22 C21 140.5(8) . . . . ?
N1 Yb1 C22 C21 -4.2(8) . . . . ?
C2 Yb1 C22 C21 0.5(11) . . . . ?
C27 Yb1 C22 C21 -140.2(8) . . . . ?
C3 Yb1 C22 C21 24.8(14) . . . . ?
C1 Yb1 C22 C21 15.8(9) . . . . ?
N2 C22 C23 C24 0.7(18) . . . . ?
C21 C22 C23 C24 -174.5(15) . . . . ?
Yb1 C22 C23 C24 -26(3) . . . . ?
C22 C23 C24 C25 -0.7(18) . . . . ?
C22 N2 C25 C24 -0.1(18) . . . . ?
Yb1 N2 C25 C24 153.5(12) . . . . ?
C23 C24 C25 N2 0.5(19) . . . . ?
C31 C26 C27 O2 165.2(12) . . . . ?
C36 C26 C27 O2 -20(2) . . . . ?
C31 C26 C27 C28 -8(2) . . . . ?
C36 C26 C27 C28 166.8(13) . . . . ?
C31 C26 C27 Yb1 118.8(11) . . . . ?
C36 C26 C27 Yb1 -66.1(14) . . . . ?
Yb3 O2 C27 C26 130.2(13) . . . . ?
Yb1 O2 C27 C26 -76.0(15) . . . . ?
Yb3 O2 C27 C28 -56(2) . . . . ?
Yb1 O2 C27 C28 97.8(12) . . . . ?
Yb3 O2 C27 Yb1 -153.8(17) . . . . ?
O1 Yb1 C27 C26 128.9(10) . . . . ?
N2 Yb1 C27 C26 -96.5(10) . . . . ?
O2 Yb1 C27 C26 122.4(15) . . . . ?
N4 Yb1 C27 C26 -26.1(13) . . . . ?
N3 Yb1 C27 C26 12.3(10) . . . . ?
N1 Yb1 C27 C26 -151.7(9) . . . . ?
C2 Yb1 C27 C26 104.9(10) . . . . ?
C22 Yb1 C27 C26 -107.5(10) . . . . ?
C3 Yb1 C27 C26 79.5(10) . . . . ?
C21 Yb1 C27 C26 -126.5(10) . . . . ?
C1 Yb1 C27 C26 112.0(9) . . . . ?
O1 Yb1 C27 O2 6.5(9) . . . . ?
N2 Yb1 C27 O2 141.1(9) . . . . ?
N4 Yb1 C27 O2 -148.5(8) . . . . ?
N3 Yb1 C27 O2 -110.1(9) . . . . ?
N1 Yb1 C27 O2 85.9(10) . . . . ?
C2 Yb1 C27 O2 -17.5(10) . . . . ?
C22 Yb1 C27 O2 130.1(9) . . . . ?
C3 Yb1 C27 O2 -42.9(9) . . . . ?
C21 Yb1 C27 O2 111.1(9) . . . . ?
C1 Yb1 C27 O2 -10.4(12) . . . . ?
O1 Yb1 C27 C28 -99.6(9) . . . . ?
N2 Yb1 C27 C28 34.9(9) . . . . ?
O2 Yb1 C27 C28 -106.1(13) . . . . ?
N4 Yb1 C27 C28 105.4(10) . . . . ?
N3 Yb1 C27 C28 143.8(10) . . . . ?
N1 Yb1 C27 C28 -20.2(11) . . . . ?
C2 Yb1 C27 C28 -123.6(9) . . . . ?
C22 Yb1 C27 C28 24.0(9) . . . . ?
C3 Yb1 C27 C28 -149.0(9) . . . . ?
C21 Yb1 C27 C28 4.9(10) . . . . ?
C1 Yb1 C27 C28 -116.5(9) . . . . ?
C26 C27 C28 C29 5(2) . . . . ?
O2 C27 C28 C29 -169.0(12) . . . . ?
Yb1 C27 C28 C29 -116.7(13) . . . . ?
C27 C28 C29 C30 -1(2) . . . . ?
C28 C29 C30 C31 2(2) . . . . ?
C28 C29 C30 C35 174.3(14) . . . . ?
C29 C30 C31 C26 -6(2) . . . . ?
C35 C30 C31 C26 -177.8(13) . . . . ?
C29 C30 C31 C32 174.6(15) . . . . ?
C35 C30 C31 C32 3(2) . . . . ?
C27 C26 C31 C30 9(2) . . . . ?
C36 C26 C31 C30 -166.4(13) . . . . ?
C27 C26 C31 C32 -171.5(14) . . . . ?
C36 C26 C31 C32 13.1(19) . . . . ?
C30 C31 C32 C33 -20(2) . . . . ?
C26 C31 C32 C33 160.1(13) . . . . ?
C31 C32 C33 C34 49.3(19) . . . . ?
C32 C33 C34 C35 -64(2) . . . . ?
C33 C34 C35 C30 47(2) . . . . ?
C31 C30 C35 C34 -15(2) . . . . ?
C29 C30 C35 C34 172.8(16) . . . . ?
C27 C26 C36 C41 -105.4(16) . . . . ?
C31 C26 C36 C41 69.8(18) . . . . ?
C27 C26 C36 C37 75.3(18) . . . . ?
C31 C26 C36 C37 -109.6(15) . . . . ?
C41 C36 C37 C38 3(2) . . . . ?
C26 C36 C37 C38 -177.4(11) . . . . ?
C41 C36 C37 N3 -177.5(12) . . . . ?
C26 C36 C37 N3 2(2) . . . . ?
C46 N3 C37 C36 134.2(15) . . . . ?
Yb1 N3 C37 C36 -58.3(16) . . . . ?
C46 N3 C37 C38 -46.6(17) . . . . ?
Yb1 N3 C37 C38 120.9(11) . . . . ?
C36 C37 C38 C39 -3(2) . . . . ?
N3 C37 C38 C39 178.2(13) . . . . ?
C37 C38 C39 C40 0(2) . . . . ?
C38 C39 C40 C41 2(2) . . . . ?
C38 C39 C40 C45 -177.4(13) . . . . ?
C37 C36 C41 C40 -1(2) . . . . ?
C26 C36 C41 C40 179.4(12) . . . . ?
C37 C36 C41 C42 -176.7(13) . . . . ?
C26 C36 C41 C42 4(2) . . . . ?
C39 C40 C41 C36 -1.4(19) . . . . ?
C45 C40 C41 C36 178.0(13) . . . . ?
C39 C40 C41 C42 174.3(12) . . . . ?
C45 C40 C41 C42 -6.3(19) . . . . ?
C36 C41 C42 C43 171.7(15) . . . . ?
C40 C41 C42 C43 -3.9(19) . . . . ?
C41 C42 C43 C44 31(3) . . . . ?
C42 C43 C44 C45 -49(3) . . . . ?
C43 C44 C45 C40 37(3) . . . . ?
C39 C40 C45 C44 169.8(16) . . . . ?
C41 C40 C45 C44 -10(2) . . . . ?
C37 N3 C46 C47 166.0(13) . . . . ?
Yb1 N3 C46 C47 -2.4(19) . . . . ?
C37 N3 C46 Yb1 168.4(16) . . . . ?
O1 Yb1 C46 N3 -72.0(11) . . . . ?
N2 Yb1 C46 N3 106.9(11) . . . . ?
O2 Yb1 C46 N3 4.2(11) . . . . ?
N4 Yb1 C46 N3 -178.5(13) . . . . ?
N1 Yb1 C46 N3 -177.7(10) . . . . ?
C2 Yb1 C46 N3 -91.0(11) . . . . ?
C27 Yb1 C46 N3 27.6(11) . . . . ?
C22 Yb1 C46 N3 129.9(11) . . . . ?
C3 Yb1 C46 N3 -77.9(11) . . . . ?
C21 Yb1 C46 N3 155.9(10) . . . . ?
C1 Yb1 C46 N3 -117.3(11) . . . . ?
O1 Yb1 C46 C47 105.8(9) . . . . ?
N2 Yb1 C46 C47 -75.2(9) . . . . ?
O2 Yb1 C46 C47 -178.0(8) . . . . ?
N4 Yb1 C46 C47 -0.6(8) . . . . ?
N3 Yb1 C46 C47 177.8(17) . . . . ?
N1 Yb1 C46 C47 0.2(11) . . . . ?
C2 Yb1 C46 C47 86.8(9) . . . . ?
C27 Yb1 C46 C47 -154.6(9) . . . . ?
C22 Yb1 C46 C47 -52.3(9) . . . . ?
C3 Yb1 C46 C47 99.9(9) . . . . ?
C21 Yb1 C46 C47 -26.3(10) . . . . ?
C1 Yb1 C46 C47 60.5(9) . . . . ?
C50 N4 C47 C48 1.9(16) . . . . ?
Yb1 N4 C47 C48 -176.7(10) . . . . ?
C50 N4 C47 C46 177.2(14) . . . . ?
Yb1 N4 C47 C46 -1.3(17) . . . . ?
C50 N4 C47 Yb1 178.6(14) . . . . ?
N3 C46 C47 C48 176.7(16) . . . . ?
Yb1 C46 C47 C48 175.1(18) . . . . ?
N3 C46 C47 N4 3(2) . . . . ?
Yb1 C46 C47 N4 0.9(11) . . . . ?
N3 C46 C47 Yb1 1.6(12) . . . . ?
O1 Yb1 C47 C48 94(2) . . . . ?
N2 Yb1 C47 C48 -65(2) . . . . ?
O2 Yb1 C47 C48 -170(2) . . . . ?
N4 Yb1 C47 C48 6.4(19) . . . . ?
N3 Yb1 C47 C48 -173(2) . . . . ?
N1 Yb1 C47 C48 8(2) . . . . ?
C2 Yb1 C47 C48 91(2) . . . . ?
C27 Yb1 C47 C48 -144(2) . . . . ?
C22 Yb1 C47 C48 -41(2) . . . . ?
C3 Yb1 C47 C48 112(2) . . . . ?
C21 Yb1 C47 C48 -15(2) . . . . ?
C1 Yb1 C47 C48 68(2) . . . . ?
O1 Yb1 C47 N4 87.5(10) . . . . ?
N2 Yb1 C47 N4 -71.4(10) . . . . ?
O2 Yb1 C47 N4 -176.2(9) . . . . ?
N3 Yb1 C47 N4 -179.9(12) . . . . ?
N1 Yb1 C47 N4 1.3(10) . . . . ?
C2 Yb1 C47 N4 84.5(10) . . . . ?
C27 Yb1 C47 N4 -150.0(9) . . . . ?
C22 Yb1 C47 N4 -47.5(10) . . . . ?
C3 Yb1 C47 N4 105.9(10) . . . . ?
C21 Yb1 C47 N4 -21.5(10) . . . . ?
C1 Yb1 C47 N4 61.1(10) . . . . ?
O1 Yb1 C47 C46 -93.7(9) . . . . ?
N2 Yb1 C47 C46 107.3(9) . . . . ?
O2 Yb1 C47 C46 2.6(11) . . . . ?
N4 Yb1 C47 C46 178.8(15) . . . . ?
N3 Yb1 C47 C46 -1.1(8) . . . . ?
N1 Yb1 C47 C46 -179.9(9) . . . . ?
C2 Yb1 C47 C46 -96.7(9) . . . . ?
C27 Yb1 C47 C46 28.8(10) . . . . ?
C22 Yb1 C47 C46 131.3(9) . . . . ?
C3 Yb1 C47 C46 -75.3(9) . . . . ?
C21 Yb1 C47 C46 157.3(9) . . . . ?
C1 Yb1 C47 C46 -120.1(9) . . . . ?
N4 C47 C48 C49 0.3(18) . . . . ?
C46 C47 C48 C49 -174.1(17) . . . . ?
Yb1 C47 C48 C49 -4(3) . . . . ?
C47 C48 C49 C50 -2.4(19) . . . . ?
C47 N4 C50 C49 -3.5(18) . . . . ?
Yb1 N4 C50 C49 174.5(11) . . . . ?
C48 C49 C50 N4 4(2) . . . . ?
Yb3 O3 C52 C53 -54.5(18) . . . . ?
Yb2 O3 C52 C53 97.1(11) . . . . ?
Yb3 O3 C52 C51 129.7(12) . . . . ?
Yb2 O3 C52 C51 -78.7(12) . . . . ?
Yb3 O3 C52 Yb2 -151.6(14) . . . . ?
C56 C51 C52 O3 168.6(12) . . . . ?
C61 C51 C52 O3 -17.9(19) . . . . ?
C56 C51 C52 C53 -7.1(19) . . . . ?
C61 C51 C52 C53 166.4(13) . . . . ?
C56 C51 C52 Yb2 121.3(11) . . . . ?
C61 C51 C52 Yb2 -65.2(14) . . . . ?
N8 Yb2 C52 O3 142.5(8) . . . . ?
O4 Yb2 C52 O3 7.7(7) . . . . ?
N6 Yb2 C52 O3 -148.6(7) . . . . ?
N5 Yb2 C52 O3 -108.6(8) . . . . ?
N7 Yb2 C52 O3 87.2(8) . . . . ?
C77 Yb2 C52 O3 -15.0(9) . . . . ?
C78 Yb2 C52 O3 -43.0(8) . . . . ?
C97 Yb2 C52 O3 132.2(7) . . . . ?
C96 Yb2 C52 O3 111.8(7) . . . . ?
C76 Yb2 C52 O3 -4.6(10) . . . . ?
N8 Yb2 C52 C53 36.0(9) . . . . ?
O4 Yb2 C52 C53 -98.8(10) . . . . ?
O3 Yb2 C52 C53 -106.5(12) . . . . ?
N6 Yb2 C52 C53 104.9(10) . . . . ?
N5 Yb2 C52 C53 144.9(10) . . . . ?
N7 Yb2 C52 C53 -19.3(12) . . . . ?
C77 Yb2 C52 C53 -121.5(10) . . . . ?
C78 Yb2 C52 C53 -149.4(9) . . . . ?
C97 Yb2 C52 C53 25.7(10) . . . . ?
C96 Yb2 C52 C53 5.3(11) . . . . ?
C76 Yb2 C52 C53 -111.1(10) . . . . ?
N8 Yb2 C52 C51 -97.5(10) . . . . ?
O4 Yb2 C52 C51 127.7(9) . . . . ?
O3 Yb2 C52 C51 120.0(13) . . . . ?
N6 Yb2 C52 C51 -28.6(12) . . . . ?
N5 Yb2 C52 C51 11.4(9) . . . . ?
N7 Yb2 C52 C51 -152.8(9) . . . . ?
C77 Yb2 C52 C51 105.0(10) . . . . ?
C78 Yb2 C52 C51 77.1(10) . . . . ?
C97 Yb2 C52 C51 -107.8(9) . . . . ?
C96 Yb2 C52 C51 -128.2(9) . . . . ?
C76 Yb2 C52 C51 115.4(9) . . . . ?
O3 C52 C53 C54 -169.4(12) . . . . ?
C51 C52 C53 C54 6(2) . . . . ?
Yb2 C52 C53 C54 -117.4(13) . . . . ?
C52 C53 C54 C55 2(2) . . . . ?
C53 C54 C55 C56 -9(2) . . . . ?
C53 C54 C55 C60 171.9(14) . . . . ?
C54 C55 C56 C51 8(2) . . . . ?
C60 C55 C56 C51 -172.7(14) . . . . ?
C54 C55 C56 C57 177.8(13) . . . . ?
C60 C55 C56 C57 -3(2) . . . . ?
C52 C51 C56 C55 0(2) . . . . ?
C61 C51 C56 C55 -173.6(15) . . . . ?
C52 C51 C56 C57 -169.0(14) . . . . ?
C61 C51 C56 C57 17(2) . . . . ?
C55 C56 C57 C58 -50(2) . . . . ?
C51 C56 C57 C58 120.0(17) . . . . ?
C56 C57 C58 C59 50(2) . . . . ?
C57 C58 C59 C60 0(2) . . . . ?
C54 C55 C60 C59 -127.4(17) . . . . ?
C56 C55 C60 C59 53.2(19) . . . . ?
C58 C59 C60 C55 -50(2) . . . . ?
C52 C51 C61 C66 -110.5(15) . . . . ?
C56 C51 C61 C66 63(2) . . . . ?
C52 C51 C61 C62 73.4(19) . . . . ?
C56 C51 C61 C62 -113.5(15) . . . . ?
C66 C61 C62 C63 2(2) . . . . ?
C51 C61 C62 C63 178.3(13) . . . . ?
C66 C61 C62 N5 -174.1(12) . . . . ?
C51 C61 C62 N5 2(2) . . . . ?
C71 N5 C62 C63 -42.4(17) . . . . ?
Yb2 N5 C62 C63 122.6(12) . . . . ?
C71 N5 C62 C61 133.7(13) . . . . ?
Yb2 N5 C62 C61 -61.3(16) . . . . ?
C61 C62 C63 C64 0(2) . . . . ?
N5 C62 C63 C64 175.8(13) . . . . ?
C62 C63 C64 C65 0(2) . . . . ?
C63 C64 C65 C66 -2(2) . . . . ?
C63 C64 C65 C70 -177.4(15) . . . . ?
C64 C65 C66 C61 4(2) . . . . ?
C70 C65 C66 C61 179.1(15) . . . . ?
C64 C65 C66 C67 179.4(15) . . . . ?
C70 C65 C66 C67 -5(2) . . . . ?
C62 C61 C66 C65 -4(2) . . . . ?
C51 C61 C66 C65 -179.9(13) . . . . ?
C62 C61 C66 C67 -179.5(14) . . . . ?
C51 C61 C66 C67 4(2) . . . . ?
C65 C66 C67 C68 24(2) . . . . ?
C61 C66 C67 C68 -160.5(16) . . . . ?
C66 C67 C68 C69 -49(2) . . . . ?
C67 C68 C69 C70 56(3) . . . . ?
C68 C69 C70 C65 -36(3) . . . . ?
C64 C65 C70 C69 -172.7(18) . . . . ?
C66 C65 C70 C69 12(3) . . . . ?
C62 N5 C71 C72 168.2(12) . . . . ?
Yb2 N5 C71 C72 1.6(16) . . . . ?
C62 N5 C71 Yb2 166.6(15) . . . . ?
N8 Yb2 C71 N5 106.3(10) . . . . ?
O4 Yb2 C71 N5 -73.0(10) . . . . ?
O3 Yb2 C71 N5 4.2(10) . . . . ?
N6 Yb2 C71 N5 -179.7(11) . . . . ?
N7 Yb2 C71 N5 -178.8(9) . . . . ?
C77 Yb2 C71 N5 -93.9(10) . . . . ?
C78 Yb2 C71 N5 -81.2(10) . . . . ?
C52 Yb2 C71 N5 27.8(10) . . . . ?
C97 Yb2 C71 N5 130.4(10) . . . . ?
C96 Yb2 C71 N5 155.2(9) . . . . ?
C76 Yb2 C71 N5 -119.7(10) . . . . ?
N8 Yb2 C71 C72 -72.3(8) . . . . ?
O4 Yb2 C71 C72 108.5(8) . . . . ?
O3 Yb2 C71 C72 -174.4(8) . . . . ?
N6 Yb2 C71 C72 1.8(8) . . . . ?
N5 Yb2 C71 C72 -178.6(15) . . . . ?
N7 Yb2 C71 C72 2.6(10) . . . . ?
C77 Yb2 C71 C72 87.5(9) . . . . ?
C78 Yb2 C71 C72 100.3(9) . . . . ?
C52 Yb2 C71 C72 -150.8(8) . . . . ?
C97 Yb2 C71 C72 -48.1(9) . . . . ?
C96 Yb2 C71 C72 -23.3(9) . . . . ?
C76 Yb2 C71 C72 61.7(9) . . . . ?
N5 C71 C72 C73 175.2(15) . . . . ?
Yb2 C71 C72 C73 176.3(17) . . . . ?
N5 C71 C72 N6 -4(2) . . . . ?
Yb2 C71 C72 N6 -2.5(11) . . . . ?
N5 C71 C72 Yb2 -1.1(11) . . . . ?
C75 N6 C72 C73 -1.0(16) . . . . ?
Yb2 N6 C72 C73 -175.3(10) . . . . ?
C75 N6 C72 C71 178.0(14) . . . . ?
Yb2 N6 C72 C71 3.7(16) . . . . ?
C75 N6 C72 Yb2 174.3(14) . . . . ?
N8 Yb2 C72 C73 -65(2) . . . . ?
O4 Yb2 C72 C73 94(2) . . . . ?
O3 Yb2 C72 C73 -167.2(19) . . . . ?
N6 Yb2 C72 C73 9.0(18) . . . . ?
N5 Yb2 C72 C73 -174(2) . . . . ?
N7 Yb2 C72 C73 8(2) . . . . ?
C77 Yb2 C72 C73 89(2) . . . . ?
C78 Yb2 C72 C73 111(2) . . . . ?
C52 Yb2 C72 C73 -142(2) . . . . ?
C97 Yb2 C72 C73 -40(2) . . . . ?
C96 Yb2 C72 C73 -14(2) . . . . ?
C76 Yb2 C72 C73 66(2) . . . . ?
N8 Yb2 C72 C71 109.8(8) . . . . ?
O4 Yb2 C72 C71 -91.5(8) . . . . ?
O3 Yb2 C72 C71 7.2(10) . . . . ?
N6 Yb2 C72 C71 -176.6(15) . . . . ?
N5 Yb2 C72 C71 0.7(7) . . . . ?
N7 Yb2 C72 C71 -177.9(8) . . . . ?
C77 Yb2 C72 C71 -96.6(8) . . . . ?
C78 Yb2 C72 C71 -74.6(8) . . . . ?
C52 Yb2 C72 C71 32.7(9) . . . . ?
C97 Yb2 C72 C71 134.8(8) . . . . ?
C96 Yb2 C72 C71 160.0(8) . . . . ?
C76 Yb2 C72 C71 -120.0(8) . . . . ?
N8 Yb2 C72 N6 -73.6(10) . . . . ?
O4 Yb2 C72 N6 85.2(10) . . . . ?
O3 Yb2 C72 N6 -176.2(9) . . . . ?
N5 Yb2 C72 N6 177.4(12) . . . . ?
N7 Yb2 C72 N6 -1.3(10) . . . . ?
C77 Yb2 C72 N6 80.0(10) . . . . ?
C78 Yb2 C72 N6 102.0(10) . . . . ?
C52 Yb2 C72 N6 -150.7(9) . . . . ?
C97 Yb2 C72 N6 -48.6(10) . . . . ?
C96 Yb2 C72 N6 -23.3(10) . . . . ?
C76 Yb2 C72 N6 56.6(10) . . . . ?
C71 C72 C73 C74 -178.8(16) . . . . ?
N6 C72 C73 C74 0.0(18) . . . . ?
Yb2 C72 C73 C74 -6(3) . . . . ?
C72 C73 C74 C75 1(2) . . . . ?
C72 N6 C75 C74 1.7(19) . . . . ?
Yb2 N6 C75 C74 173.4(12) . . . . ?
C73 C74 C75 N6 -2(2) . . . . ?
N8 Yb2 C76 C77 -157.1(9) . . . . ?
O4 Yb2 C76 C77 -37.5(8) . . . . ?
O3 Yb2 C76 C77 -23.5(10) . . . . ?
N6 Yb2 C76 C77 133.5(9) . . . . ?
N5 Yb2 C76 C77 70.7(10) . . . . ?
N7 Yb2 C76 C77 -138.0(10) . . . . ?
C78 Yb2 C76 C77 33.7(9) . . . . ?
C52 Yb2 C76 C77 -21.2(12) . . . . ?
C97 Yb2 C76 C77 -157.1(9) . . . . ?
C96 Yb2 C76 C77 -148.6(9) . . . . ?
N8 Yb2 C76 C81 91.4(11) . . . . ?
O4 Yb2 C76 C81 -149.0(12) . . . . ?
O3 Yb2 C76 C81 -135.0(9) . . . . ?
N6 Yb2 C76 C81 22.0(10) . . . . ?
N5 Yb2 C76 C81 -40.7(11) . . . . ?
N7 Yb2 C76 C81 110.5(11) . . . . ?
C77 Yb2 C76 C81 -111.5(14) . . . . ?
C78 Yb2 C76 C81 -77.8(11) . . . . ?
C52 Yb2 C76 C81 -132.7(9) . . . . ?
C97 Yb2 C76 C81 91.4(10) . . . . ?
C96 Yb2 C76 C81 100.0(10) . . . . ?
N8 Yb2 C76 C86 -38.7(10) . . . . ?
O4 Yb2 C76 C86 80.9(8) . . . . ?
O3 Yb2 C76 C86 95.0(9) . . . . ?
N6 Yb2 C76 C86 -108.0(9) . . . . ?
N5 Yb2 C76 C86 -170.8(8) . . . . ?
N7 Yb2 C76 C86 -19.5(8) . . . . ?
C77 Yb2 C76 C86 118.5(13) . . . . ?
C78 Yb2 C76 C86 152.2(11) . . . . ?
C52 Yb2 C76 C86 97.3(9) . . . . ?
C97 Yb2 C76 C86 -38.6(9) . . . . ?
C96 Yb2 C76 C86 -30.1(8) . . . . ?
Yb3 O4 C77 C78 -35(2) . . . . ?
Yb2 O4 C77 C78 80.1(12) . . . . ?
Yb3 O4 C77 C76 156.1(11) . . . . ?
Yb2 O4 C77 C76 -88.9(13) . . . . ?
Yb3 O4 C77 Yb2 -115.0(13) . . . . ?
C81 C76 C77 O4 163.1(13) . . . . ?
C86 C76 C77 O4 -17(2) . . . . ?
Yb2 C76 C77 O4 65.8(11) . . . . ?
C81 C76 C77 C78 -6(2) . . . . ?
C86 C76 C77 C78 174.5(13) . . . . ?
Yb2 C76 C77 C78 -103.2(14) . . . . ?
C81 C76 C77 Yb2 97.3(14) . . . . ?
C86 C76 C77 Yb2 -82.3(14) . . . . ?
N8 Yb2 C77 O4 -80.0(11) . . . . ?
O3 Yb2 C77 O4 39.9(6) . . . . ?
N6 Yb2 C77 O4 -164.3(7) . . . . ?
N5 Yb2 C77 O4 124.4(6) . . . . ?
N7 Yb2 C77 O4 -83.5(6) . . . . ?
C78 Yb2 C77 O4 119.4(12) . . . . ?
C52 Yb2 C77 O4 46.4(7) . . . . ?
C97 Yb2 C77 O4 -91.0(8) . . . . ?
C96 Yb2 C77 O4 -87.8(7) . . . . ?
C76 Yb2 C77 O4 -119.5(12) . . . . ?
N8 Yb2 C77 C78 160.6(9) . . . . ?
O4 Yb2 C77 C78 -119.4(12) . . . . ?
O3 Yb2 C77 C78 -79.6(9) . . . . ?
N6 Yb2 C77 C78 76.3(9) . . . . ?
N5 Yb2 C77 C78 5.0(10) . . . . ?
N7 Yb2 C77 C78 157.0(10) . . . . ?
C52 Yb2 C77 C78 -73.0(10) . . . . ?
C97 Yb2 C77 C78 149.6(8) . . . . ?
C96 Yb2 C77 C78 152.7(9) . . . . ?
C76 Yb2 C77 C78 121.0(14) . . . . ?
N8 Yb2 C77 C76 39.5(14) . . . . ?
O4 Yb2 C77 C76 119.5(12) . . . . ?
O3 Yb2 C77 C76 159.4(9) . . . . ?
N6 Yb2 C77 C76 -44.8(9) . . . . ?
N5 Yb2 C77 C76 -116.0(9) . . . . ?
N7 Yb2 C77 C76 36.0(9) . . . . ?
C78 Yb2 C77 C76 -121.0(14) . . . . ?
C52 Yb2 C77 C76 165.9(8) . . . . ?
C97 Yb2 C77 C76 28.5(11) . . . . ?
C96 Yb2 C77 C76 31.7(9) . . . . ?
O4 C77 C78 C79 -165.7(12) . . . . ?
C76 C77 C78 C79 4(2) . . . . ?
Yb2 C77 C78 C79 -104.4(13) . . . . ?
O4 C77 C78 Yb2 -61.3(10) . . . . ?
C76 C77 C78 Yb2 108.1(14) . . . . ?
N8 Yb2 C78 C77 -97(3) . . . . ?
O4 Yb2 C78 C77 36.5(8) . . . . ?
O3 Yb2 C78 C77 101.5(9) . . . . ?
N6 Yb2 C78 C77 -103.8(9) . . . . ?
N5 Yb2 C78 C77 -174.9(10) . . . . ?
N7 Yb2 C78 C77 -23.4(10) . . . . ?
C52 Yb2 C78 C77 119.0(9) . . . . ?
C97 Yb2 C78 C77 -51.7(14) . . . . ?
C96 Yb2 C78 C77 -33.6(11) . . . . ?
C76 Yb2 C78 C77 -30.9(8) . . . . ?
N8 Yb2 C78 C79 13(3) . . . . ?
O4 Yb2 C78 C79 146.4(12) . . . . ?
O3 Yb2 C78 C79 -148.6(10) . . . . ?
N6 Yb2 C78 C79 6.1(11) . . . . ?
N5 Yb2 C78 C79 -65.0(10) . . . . ?
N7 Yb2 C78 C79 86.5(11) . . . . ?
C77 Yb2 C78 C79 109.9(15) . . . . ?
C52 Yb2 C78 C79 -131.1(10) . . . . ?
C97 Yb2 C78 C79 58.3(14) . . . . ?
C96 Yb2 C78 C79 76.3(11) . . . . ?
C76 Yb2 C78 C79 79.1(11) . . . . ?
C77 C78 C79 C80 2(2) . . . . ?
Yb2 C78 C79 C80 -64.1(16) . . . . ?
C78 C79 C80 C81 -6(2) . . . . ?
C78 C79 C80 C85 174.6(13) . . . . ?
C79 C80 C81 C76 3(2) . . . . ?
C85 C80 C81 C76 -177.0(14) . . . . ?
C79 C80 C81 C82 -177.9(14) . . . . ?
C85 C80 C81 C82 2(2) . . . . ?
C77 C76 C81 C80 2(2) . . . . ?
C86 C76 C81 C80 -177.9(13) . . . . ?
Yb2 C76 C81 C80 60.4(16) . . . . ?
C77 C76 C81 C82 -176.3(14) . . . . ?
C86 C76 C81 C82 3(2) . . . . ?
Yb2 C76 C81 C82 -118.4(13) . . . . ?
C80 C81 C82 C83 -12(2) . . . . ?
C76 C81 C82 C83 166.2(14) . . . . ?
C81 C82 C83 C84 42.9(18) . . . . ?
C82 C83 C84 C85 -63.0(17) . . . . ?
C83 C84 C85 C80 50.0(19) . . . . ?
C79 C80 C85 C84 157.8(15) . . . . ?
C81 C80 C85 C84 -22(2) . . . . ?
C77 C76 C86 C91 -113.0(16) . . . . ?
C81 C76 C86 C91 67.4(18) . . . . ?
Yb2 C76 C86 C91 -165.5(10) . . . . ?
C77 C76 C86 C87 70.5(18) . . . . ?
C81 C76 C86 C87 -109.1(16) . . . . ?
Yb2 C76 C86 C87 18.0(14) . . . . ?
C91 C86 C87 C88 4(2) . . . . ?
C76 C86 C87 C88 -179.7(12) . . . . ?
C91 C86 C87 N7 -179.9(11) . . . . ?
C76 C86 C87 N7 -3.4(19) . . . . ?
C96 N7 C87 C88 -32.5(18) . . . . ?
Yb2 N7 C87 C88 151.3(10) . . . . ?
C96 N7 C87 C86 151.3(13) . . . . ?
Yb2 N7 C87 C86 -24.9(17) . . . . ?
C86 C87 C88 C89 -9(2) . . . . ?
N7 C87 C88 C89 174.7(12) . . . . ?
C87 C88 C89 C90 6(2) . . . . ?
C88 C89 C90 C91 3(2) . . . . ?
C88 C89 C90 C95 -174.3(13) . . . . ?
C89 C90 C91 C86 -8(2) . . . . ?
C95 C90 C91 C86 169.2(13) . . . . ?
C89 C90 C91 C92 169.7(13) . . . . ?
C95 C90 C91 C92 -13(2) . . . . ?
C87 C86 C91 C90 5(2) . . . . ?
C76 C86 C91 C90 -171.6(13) . . . . ?
C87 C86 C91 C92 -173.2(13) . . . . ?
C76 C86 C91 C92 10(2) . . . . ?
C90 C91 C92 C93 22(2) . . . . ?
C86 C91 C92 C93 -160.2(15) . . . . ?
C91 C92 C93 C94 -18(3) . . . . ?
C92 C93 C94 C95 6(6) . . . . ?
C93 C94 C95 C90 3(6) . . . . ?
C91 C90 C95 C94 1(3) . . . . ?
C89 C90 C95 C94 178(3) . . . . ?
C87 N7 C96 C97 177.1(12) . . . . ?
Yb2 N7 C96 C97 -6.0(16) . . . . ?
C87 N7 C96 Yb2 -176.9(14) . . . . ?
N8 Yb2 C96 N7 -164.3(11) . . . . ?
O4 Yb2 C96 N7 -21.4(9) . . . . ?
O3 Yb2 C96 N7 -93.9(9) . . . . ?
N6 Yb2 C96 N7 101.6(9) . . . . ?
N5 Yb2 C96 N7 135.2(9) . . . . ?
C77 Yb2 C96 N7 10.9(10) . . . . ?
C78 Yb2 C96 N7 26.1(11) . . . . ?
C52 Yb2 C96 N7 -124.1(9) . . . . ?
C97 Yb2 C96 N7 -174.7(14) . . . . ?
C76 Yb2 C96 N7 24.1(9) . . . . ?
N8 Yb2 C96 C97 10.3(8) . . . . ?
O4 Yb2 C96 C97 153.3(8) . . . . ?
O3 Yb2 C96 C97 80.7(9) . . . . ?
N6 Yb2 C96 C97 -83.7(8) . . . . ?
N5 Yb2 C96 C97 -50.1(10) . . . . ?
N7 Yb2 C96 C97 174.7(14) . . . . ?
C77 Yb2 C96 C97 -174.4(8) . . . . ?
C78 Yb2 C96 C97 -159.2(8) . . . . ?
C52 Yb2 C96 C97 50.6(9) . . . . ?
C76 Yb2 C96 C97 -161.2(8) . . . . ?
C100 N8 C97 C96 176.7(13) . . . . ?
Yb2 N8 C97 C96 21.7(16) . . . . ?
C100 N8 C97 C98 0.5(17) . . . . ?
Yb2 N8 C97 C98 -154.4(11) . . . . ?
C100 N8 C97 Yb2 154.9(14) . . . . ?
N7 C96 C97 N8 -11(2) . . . . ?
Yb2 C96 C97 N8 -15.0(11) . . . . ?
N7 C96 C97 C98 164.6(16) . . . . ?
Yb2 C96 C97 C98 160.2(18) . . . . ?
N7 C96 C97 Yb2 4.4(12) . . . . ?
O4 Yb2 C97 N8 129.2(9) . . . . ?
O3 Yb2 C97 N8 45.9(10) . . . . ?
N6 Yb2 C97 N8 -109.8(9) . . . . ?
N5 Yb2 C97 N8 -53.7(10) . . . . ?
N7 Yb2 C97 N8 158.1(11) . . . . ?
C77 Yb2 C97 N8 167.8(8) . . . . ?
C78 Yb2 C97 N8 -164.7(9) . . . . ?
C52 Yb2 C97 N8 24.3(9) . . . . ?
C96 Yb2 C97 N8 160.9(14) . . . . ?
C76 Yb2 C97 N8 -179.9(9) . . . . ?
N8 Yb2 C97 C96 -160.9(14) . . . . ?
O4 Yb2 C97 C96 -31.6(9) . . . . ?
O3 Yb2 C97 C96 -114.9(8) . . . . ?
N6 Yb2 C97 C96 89.3(8) . . . . ?
N5 Yb2 C97 C96 145.5(8) . . . . ?
N7 Yb2 C97 C96 -2.7(7) . . . . ?
C77 Yb2 C97 C96 7.0(10) . . . . ?
C78 Yb2 C97 C96 34.5(13) . . . . ?
C52 Yb2 C97 C96 -136.5(8) . . . . ?
C76 Yb2 C97 C96 19.2(9) . . . . ?
N8 Yb2 C97 C98 46(2) . . . . ?
O4 Yb2 C97 C98 175(2) . . . . ?
O3 Yb2 C97 C98 92(2) . . . . ?
N6 Yb2 C97 C98 -64(2) . . . . ?
N5 Yb2 C97 C98 -7(2) . . . . ?
N7 Yb2 C97 C98 -156(2) . . . . ?
C77 Yb2 C97 C98 -146(2) . . . . ?
C78 Yb2 C97 C98 -118(2) . . . . ?
C52 Yb2 C97 C98 71(2) . . . . ?
C96 Yb2 C97 C98 -153(3) . . . . ?
C76 Yb2 C97 C98 -134(2) . . . . ?
N8 C97 C98 C99 0.9(19) . . . . ?
C96 C97 C98 C99 -174.7(16) . . . . ?
Yb2 C97 C98 C99 -31(3) . . . . ?
C97 C98 C99 C100 -2(2) . . . . ?
C97 N8 C100 C99 -1.8(19) . . . . ?
Yb2 N8 C100 C99 143.8(13) . . . . ?
C98 C99 C100 N8 2(2) . . . . ?
O6 Yb4 C107 C108 -19.1(9) . . . . ?
N11 Yb4 C107 C108 -151.4(8) . . . . ?
O5 Yb4 C107 C108 -39.3(7) . . . . ?
N13 Yb4 C107 C108 136.4(9) . . . . ?
N10 Yb4 C107 C108 -137.3(9) . . . . ?
N12 Yb4 C107 C108 72.2(8) . . . . ?
C133 Yb4 C107 C108 -17.6(11) . . . . ?
C128 Yb4 C107 C108 -152.3(8) . . . . ?
C109 Yb4 C107 C108 31.5(8) . . . . ?
C127 Yb4 C107 C108 -147.0(8) . . . . ?
C152 Yb4 C107 C108 92.6(8) . . . . ?
O6 Yb4 C107 C112 -124.7(8) . . . . ?
N11 Yb4 C107 C112 103.1(9) . . . . ?
O5 Yb4 C107 C112 -144.9(10) . . . . ?
N13 Yb4 C107 C112 30.8(9) . . . . ?
N10 Yb4 C107 C112 117.1(9) . . . . ?
N12 Yb4 C107 C112 -33.3(9) . . . . ?
C108 Yb4 C107 C112 -105.6(12) . . . . ?
C133 Yb4 C107 C112 -123.2(9) . . . . ?
C128 Yb4 C107 C112 102.1(9) . . . . ?
C109 Yb4 C107 C112 -74.1(9) . . . . ?
C127 Yb4 C107 C112 107.4(9) . . . . ?
C152 Yb4 C107 C112 -13.0(9) . . . . ?
O6 Yb4 C107 C117 102.8(8) . . . . ?
N11 Yb4 C107 C117 -29.4(10) . . . . ?
O5 Yb4 C107 C117 82.6(8) . . . . ?
N13 Yb4 C107 C117 -101.6(8) . . . . ?
N10 Yb4 C107 C117 -15.4(7) . . . . ?
N12 Yb4 C107 C117 -165.8(7) . . . . ?
C108 Yb4 C107 C117 122.0(12) . . . . ?
C133 Yb4 C107 C117 104.4(8) . . . . ?
C128 Yb4 C107 C117 -30.4(8) . . . . ?
C109 Yb4 C107 C117 153.5(9) . . . . ?
C127 Yb4 C107 C117 -25.0(8) . . . . ?
C152 Yb4 C107 C117 -145.4(8) . . . . ?
Yb6 O5 C108 C109 -32(2) . . . . ?
Yb4 O5 C108 C109 79.0(13) . . . . ?
Yb6 O5 C108 C107 162.9(9) . . . . ?
Yb4 O5 C108 C107 -86.4(12) . . . . ?
Yb6 O5 C108 Yb4 -110.7(10) . . . . ?
C112 C107 C108 C109 -1.3(19) . . . . ?
C117 C107 C108 C109 176.8(13) . . . . ?
Yb4 C107 C108 C109 -102.8(14) . . . . ?
C112 C107 C108 O5 164.4(11) . . . . ?
C117 C107 C108 O5 -17.6(19) . . . . ?
Yb4 C107 C108 O5 62.8(10) . . . . ?
C112 C107 C108 Yb4 101.5(10) . . . . ?
C117 C107 C108 Yb4 -80.4(12) . . . . ?
O6 Yb4 C108 C109 -74.9(8) . . . . ?
N11 Yb4 C108 C109 174.7(8) . . . . ?
O5 Yb4 C108 C109 -122.6(11) . . . . ?
N13 Yb4 C108 C109 80.5(8) . . . . ?
N10 Yb4 C108 C109 158.9(8) . . . . ?
N12 Yb4 C108 C109 8.1(8) . . . . ?
C133 Yb4 C108 C109 -69.8(8) . . . . ?
C128 Yb4 C108 C109 157.8(7) . . . . ?
C127 Yb4 C108 C109 156.0(8) . . . . ?
C152 Yb4 C108 C109 32.0(8) . . . . ?
O6 Yb4 C108 O5 47.7(6) . . . . ?
N11 Yb4 C108 O5 -62.7(11) . . . . ?
N13 Yb4 C108 O5 -156.9(6) . . . . ?
N10 Yb4 C108 O5 -78.5(6) . . . . ?
N12 Yb4 C108 O5 130.7(6) . . . . ?
C133 Yb4 C108 O5 52.8(7) . . . . ?
C128 Yb4 C108 O5 -79.5(7) . . . . ?
C109 Yb4 C108 O5 122.6(11) . . . . ?
C127 Yb4 C108 O5 -81.4(7) . . . . ?
C152 Yb4 C108 O5 154.6(6) . . . . ?
O6 Yb4 C108 C107 162.9(8) . . . . ?
N11 Yb4 C108 C107 52.5(13) . . . . ?
O5 Yb4 C108 C107 115.2(11) . . . . ?
N13 Yb4 C108 C107 -41.7(8) . . . . ?
N10 Yb4 C108 C107 36.7(8) . . . . ?
N12 Yb4 C108 C107 -114.1(8) . . . . ?
C133 Yb4 C108 C107 168.0(7) . . . . ?
C128 Yb4 C108 C107 35.7(10) . . . . ?
C109 Yb4 C108 C107 -122.2(12) . . . . ?
C127 Yb4 C108 C107 33.8(8) . . . . ?
C152 Yb4 C108 C107 -90.1(8) . . . . ?
O5 C108 C109 C110 -169.7(12) . . . . ?
C107 C108 C109 C110 -5(2) . . . . ?
Yb4 C108 C109 C110 -109.4(12) . . . . ?
O5 C108 C109 Yb4 -60.2(11) . . . . ?
C107 C108 C109 Yb4 104.7(14) . . . . ?
O6 Yb4 C109 C108 104.1(8) . . . . ?
N11 Yb4 C109 C108 -96(9) . . . . ?
O5 Yb4 C109 C108 35.0(7) . . . . ?
N13 Yb4 C109 C108 -100.2(8) . . . . ?
N10 Yb4 C109 C108 -21.7(8) . . . . ?
N12 Yb4 C109 C108 -171.7(8) . . . . ?
C133 Yb4 C109 C108 119.6(8) . . . . ?
C128 Yb4 C109 C108 -40.0(13) . . . . ?
C127 Yb4 C109 C108 -29.9(9) . . . . ?
C152 Yb4 C109 C108 -146.7(8) . . . . ?
O6 Yb4 C109 C110 -144.1(10) . . . . ?
N11 Yb4 C109 C110 16(9) . . . . ?
O5 Yb4 C109 C110 146.8(12) . . . . ?
N13 Yb4 C109 C110 11.6(11) . . . . ?
N10 Yb4 C109 C110 90.1(10) . . . . ?
N12 Yb4 C109 C110 -59.9(10) . . . . ?
C108 Yb4 C109 C110 111.8(14) . . . . ?
C133 Yb4 C109 C110 -128.6(10) . . . . ?
C128 Yb4 C109 C110 71.8(14) . . . . ?
C127 Yb4 C109 C110 81.9(11) . . . . ?
C152 Yb4 C109 C110 -35.0(10) . . . . ?
C108 C109 C110 C111 9(2) . . . . ?
Yb4 C109 C110 C111 -61.1(15) . . . . ?
C109 C110 C111 C112 -6.8(19) . . . . ?
C109 C110 C111 C116 171.7(12) . . . . ?
C110 C111 C112 C107 1(2) . . . . ?
C116 C111 C112 C107 -177.4(12) . . . . ?
C110 C111 C112 C113 179.7(12) . . . . ?
C116 C111 C112 C113 1(2) . . . . ?
C108 C107 C112 C111 3.0(18) . . . . ?
C117 C107 C112 C111 -175.0(12) . . . . ?
Yb4 C107 C112 C111 63.2(14) . . . . ?
C108 C107 C112 C113 -175.7(12) . . . . ?
C117 C107 C112 C113 6.3(18) . . . . ?
Yb4 C107 C112 C113 -115.5(10) . . . . ?
C111 C112 C113 C114 -16.8(18) . . . . ?
C107 C112 C113 C114 161.9(12) . . . . ?
C112 C113 C114 C115 49.2(16) . . . . ?
C113 C114 C115 C116 -65.6(15) . . . . ?
C112 C111 C116 C115 -18.0(19) . . . . ?
C110 C111 C116 C115 163.5(12) . . . . ?
C114 C115 C116 C111 48.4(16) . . . . ?
C108 C107 C117 C118 69.0(18) . . . . ?
C112 C107 C117 C118 -113.1(14) . . . . ?
Yb4 C107 C117 C118 14.2(13) . . . . ?
C108 C107 C117 C122 -109.3(15) . . . . ?
C112 C107 C117 C122 68.7(16) . . . . ?
Yb4 C107 C117 C122 -164.0(9) . . . . ?
C107 C117 C118 C119 -179.4(12) . . . . ?
C122 C117 C118 C119 -1.1(18) . . . . ?
C107 C117 C118 N10 -2.3(17) . . . . ?
C122 C117 C118 N10 176.0(10) . . . . ?
C127 N10 C118 C119 -28.8(17) . . . . ?
Yb4 N10 C118 C119 156.3(9) . . . . ?
C127 N10 C118 C117 154.1(12) . . . . ?
Yb4 N10 C118 C117 -20.9(15) . . . . ?
C117 C118 C119 C120 -6.0(19) . . . . ?
N10 C118 C119 C120 177.0(11) . . . . ?
C118 C119 C120 C121 7(2) . . . . ?
C119 C120 C121 C122 -1(2) . . . . ?
C119 C120 C121 C126 -179.5(13) . . . . ?
C120 C121 C122 C117 -6.1(19) . . . . ?
C126 C121 C122 C117 172.4(12) . . . . ?
C120 C121 C122 C123 172.4(13) . . . . ?
C126 C121 C122 C123 -9.1(19) . . . . ?
C118 C117 C122 C121 7.0(17) . . . . ?
C107 C117 C122 C121 -174.6(11) . . . . ?
C118 C117 C122 C123 -171.5(12) . . . . ?
C107 C117 C122 C123 6.9(18) . . . . ?
C121 C122 C123 C124 19.0(19) . . . . ?
C117 C122 C123 C124 -162.6(13) . . . . ?
C122 C123 C124 C125 -44(2) . . . . ?
C123 C124 C125 C126 60(2) . . . . ?
C124 C125 C126 C121 -47(2) . . . . ?
C120 C121 C126 C125 -158.1(17) . . . . ?
C122 C121 C126 C125 23(2) . . . . ?
C118 N10 C127 C128 172.3(12) . . . . ?
Yb4 N10 C127 C128 -11.7(16) . . . . ?
C118 N10 C127 Yb4 -176.0(13) . . . . ?
O6 Yb4 C127 N10 -95.6(9) . . . . ?
N11 Yb4 C127 N10 -162.4(11) . . . . ?
O5 Yb4 C127 N10 -24.3(9) . . . . ?
N13 Yb4 C127 N10 97.4(9) . . . . ?
N12 Yb4 C127 N10 132.0(9) . . . . ?
C108 Yb4 C127 N10 7.2(9) . . . . ?
C133 Yb4 C127 N10 -125.5(9) . . . . ?
C128 Yb4 C127 N10 -169.7(14) . . . . ?
C109 Yb4 C127 N10 20.3(10) . . . . ?
C152 Yb4 C127 N10 113.5(9) . . . . ?
O6 Yb4 C127 C128 74.1(9) . . . . ?
N11 Yb4 C127 C128 7.3(8) . . . . ?
O5 Yb4 C127 C128 145.4(8) . . . . ?
N13 Yb4 C127 C128 -92.9(8) . . . . ?
N10 Yb4 C127 C128 169.7(14) . . . . ?
N12 Yb4 C127 C128 -58.3(10) . . . . ?
C108 Yb4 C127 C128 176.9(8) . . . . ?
C133 Yb4 C127 C128 44.1(9) . . . . ?
C109 Yb4 C127 C128 -170.0(8) . . . . ?
C152 Yb4 C127 C128 -76.9(9) . . . . ?
C131 N11 C128 C129 -2.6(16) . . . . ?
Yb4 N11 C128 C129 -167.1(10) . . . . ?
C131 N11 C128 C127 180.0(13) . . . . ?
Yb4 N11 C128 C127 15.5(16) . . . . ?
C131 N11 C128 Yb4 164.5(13) . . . . ?
N10 C127 C128 N11 -2(2) . . . . ?
Yb4 C127 C128 N11 -11.1(12) . . . . ?
N10 C127 C128 C129 -179.4(14) . . . . ?
Yb4 C127 C128 C129 171.9(16) . . . . ?
N10 C127 C128 Yb4 8.7(12) . . . . ?
O6 Yb4 C128 N11 45.1(10) . . . . ?
O5 Yb4 C128 N11 126.4(8) . . . . ?
N13 Yb4 C128 N11 -112.9(9) . . . . ?
N10 Yb4 C128 N11 161.2(11) . . . . ?
N12 Yb4 C128 N11 -53.6(10) . . . . ?
C108 Yb4 C128 N11 162.5(8) . . . . ?
C133 Yb4 C128 N11 24.4(9) . . . . ?
C109 Yb4 C128 N11 -175.5(8) . . . . ?
C127 Yb4 C128 N11 166.5(14) . . . . ?
C152 Yb4 C128 N11 -77.7(9) . . . . ?
O6 Yb4 C128 C129 73(3) . . . . ?
N11 Yb4 C128 C129 28(2) . . . . ?
O5 Yb4 C128 C129 155(2) . . . . ?
N13 Yb4 C128 C129 -85(3) . . . . ?
N10 Yb4 C128 C129 -171(3) . . . . ?
N12 Yb4 C128 C129 -25(3) . . . . ?
C108 Yb4 C128 C129 -169(2) . . . . ?
C133 Yb4 C128 C129 53(3) . . . . ?
C109 Yb4 C128 C129 -147(2) . . . . ?
C127 Yb4 C128 C129 -165(3) . . . . ?
C152 Yb4 C128 C129 -49(3) . . . . ?
O6 Yb4 C128 C127 -121.4(8) . . . . ?
N11 Yb4 C128 C127 -166.5(14) . . . . ?
O5 Yb4 C128 C127 -40.1(9) . . . . ?
N13 Yb4 C128 C127 80.6(8) . . . . ?
N10 Yb4 C128 C127 -5.3(7) . . . . ?
N12 Yb4 C128 C127 139.9(7) . . . . ?
C108 Yb4 C128 C127 -4.0(10) . . . . ?
C133 Yb4 C128 C127 -142.1(8) . . . . ?
C109 Yb4 C128 C127 18.0(13) . . . . ?
C152 Yb4 C128 C127 115.8(8) . . . . ?
N11 C128 C129 C130 1.5(17) . . . . ?
C127 C128 C129 C130 178.7(15) . . . . ?
Yb4 C128 C129 C130 -19(3) . . . . ?
C128 C129 C130 C131 0.2(18) . . . . ?
C129 C130 C131 N11 -2.0(19) . . . . ?
C128 N11 C131 C130 2.8(17) . . . . ?
Yb4 N11 C131 C130 157.9(12) . . . . ?
Yb6 O6 C133 C132 134.3(10) . . . . ?
Yb4 O6 C133 C132 -79.1(12) . . . . ?
Yb6 O6 C133 C134 -46.9(17) . . . . ?
Yb4 O6 C133 C134 99.7(11) . . . . ?
Yb6 O6 C133 Yb4 -146.6(13) . . . . ?
C137 C132 C133 O6 170.2(11) . . . . ?
C142 C132 C133 O6 -17.4(17) . . . . ?
C137 C132 C133 C134 -8.6(18) . . . . ?
C142 C132 C133 C134 163.9(12) . . . . ?
C137 C132 C133 Yb4 122.8(10) . . . . ?
C142 C132 C133 Yb4 -64.8(12) . . . . ?
N11 Yb4 C133 O6 144.2(8) . . . . ?
O5 Yb4 C133 O6 13.0(8) . . . . ?
N13 Yb4 C133 O6 -144.1(7) . . . . ?
N10 Yb4 C133 O6 90.1(8) . . . . ?
N12 Yb4 C133 O6 -104.9(8) . . . . ?
C108 Yb4 C133 O6 -11.8(9) . . . . ?
C128 Yb4 C133 O6 133.8(7) . . . . ?
C109 Yb4 C133 O6 -37.2(8) . . . . ?
C127 Yb4 C133 O6 115.3(8) . . . . ?
C152 Yb4 C133 O6 -112.7(7) . . . . ?
O6 Yb4 C133 C132 120.3(13) . . . . ?
N11 Yb4 C133 C132 -95.5(9) . . . . ?
O5 Yb4 C133 C132 133.3(9) . . . . ?
N13 Yb4 C133 C132 -23.8(12) . . . . ?
N10 Yb4 C133 C132 -149.6(9) . . . . ?
N12 Yb4 C133 C132 15.5(9) . . . . ?
C108 Yb4 C133 C132 108.6(9) . . . . ?
C128 Yb4 C133 C132 -105.9(9) . . . . ?
C109 Yb4 C133 C132 83.1(9) . . . . ?
C127 Yb4 C133 C132 -124.4(9) . . . . ?
C152 Yb4 C133 C132 7.7(9) . . . . ?
O6 Yb4 C133 C134 -104.5(12) . . . . ?
N11 Yb4 C133 C134 39.7(9) . . . . ?
O5 Yb4 C133 C134 -91.5(9) . . . . ?
N13 Yb4 C133 C134 111.4(10) . . . . ?
N10 Yb4 C133 C134 -14.4(11) . . . . ?
N12 Yb4 C133 C134 150.6(10) . . . . ?
C108 Yb4 C133 C134 -116.3(9) . . . . ?
C128 Yb4 C133 C134 29.3(10) . . . . ?
C109 Yb4 C133 C134 -141.7(9) . . . . ?
C127 Yb4 C133 C134 10.8(11) . . . . ?
C152 Yb4 C133 C134 142.8(9) . . . . ?
O6 C133 C134 C135 -173.3(11) . . . . ?
C132 C133 C134 C135 5.5(19) . . . . ?
Yb4 C133 C134 C135 -121.1(11) . . . . ?
C133 C134 C135 C136 0(2) . . . . ?
C134 C135 C136 C137 -3(2) . . . . ?
C134 C135 C136 C141 175.3(13) . . . . ?
C135 C136 C137 C132 -1(2) . . . . ?
C141 C136 C137 C132 -178.6(13) . . . . ?
C135 C136 C137 C138 -178.6(13) . . . . ?
C141 C136 C137 C138 4(2) . . . . ?
C133 C132 C137 C136 6.1(18) . . . . ?
C142 C132 C137 C136 -166.3(12) . . . . ?
C133 C132 C137 C138 -175.9(11) . . . . ?
C142 C132 C137 C138 11.7(17) . . . . ?
C136 C137 C138 C139 -19.0(19) . . . . ?
C132 C137 C138 C139 163.0(12) . . . . ?
C137 C138 C139 C140 49.5(18) . . . . ?
C138 C139 C140 C141 -67.7(19) . . . . ?
C139 C140 C141 C136 51.6(19) . . . . ?
C135 C136 C141 C140 162.3(14) . . . . ?
C137 C136 C141 C140 -20(2) . . . . ?
C133 C132 C142 C147 -105.2(14) . . . . ?
C137 C132 C142 C147 66.9(15) . . . . ?
C133 C132 C142 C143 73.1(15) . . . . ?
C137 C132 C142 C143 -114.8(14) . . . . ?
C152 N12 C143 C144 -37.1(17) . . . . ?
Yb4 N12 C143 C144 122.4(11) . . . . ?
C152 N12 C143 C142 147.1(11) . . . . ?
Yb4 N12 C143 C142 -53.3(15) . . . . ?
C147 C142 C143 C144 0.5(17) . . . . ?
C132 C142 C143 C144 -177.9(11) . . . . ?
C147 C142 C143 N12 176.3(11) . . . . ?
C132 C142 C143 N12 -2.1(18) . . . . ?
N12 C143 C144 C145 -178.9(12) . . . . ?
C142 C143 C144 C145 -3.2(19) . . . . ?
C143 C144 C145 C146 3(2) . . . . ?
C144 C145 C146 C147 0(2) . . . . ?
C144 C145 C146 C151 176.0(13) . . . . ?
C145 C146 C147 C142 -3.2(19) . . . . ?
C151 C146 C147 C142 -178.9(12) . . . . ?
C145 C146 C147 C148 176.7(12) . . . . ?
C151 C146 C147 C148 1.0(17) . . . . ?
C143 C142 C147 C146 2.7(18) . . . . ?
C132 C142 C147 C146 -178.8(11) . . . . ?
C143 C142 C147 C148 -177.2(11) . . . . ?
C132 C142 C147 C148 1.2(18) . . . . ?
C146 C147 C148 C149 44.9(16) . . . . ?
C142 C147 C148 C149 -135.1(13) . . . . ?
C147 C148 C149 C150 -46.2(18) . . . . ?
C148 C149 C150 C151 2(2) . . . . ?
C149 C150 C151 C146 43(2) . . . . ?
C145 C146 C151 C150 138.8(15) . . . . ?
C147 C146 C151 C150 -45.8(18) . . . . ?
C143 N12 C152 C153 171.9(12) . . . . ?
Yb4 N12 C152 C153 8.5(16) . . . . ?
C143 N12 C152 Yb4 163.4(13) . . . . ?
O6 Yb4 C152 C153 -179.0(8) . . . . ?
N11 Yb4 C152 C153 -76.2(8) . . . . ?
O5 Yb4 C152 C153 103.5(8) . . . . ?
N13 Yb4 C152 C153 -1.9(7) . . . . ?
N10 Yb4 C152 C153 4.4(10) . . . . ?
N12 Yb4 C152 C153 -172.8(13) . . . . ?
C108 Yb4 C152 C153 87.8(8) . . . . ?
C133 Yb4 C152 C153 -154.0(8) . . . . ?
C128 Yb4 C152 C153 -50.9(9) . . . . ?
C109 Yb4 C152 C153 101.9(8) . . . . ?
C127 Yb4 C152 C153 -22.8(9) . . . . ?
O6 Yb4 C152 N12 -6.2(9) . . . . ?
N11 Yb4 C152 N12 96.5(9) . . . . ?
O5 Yb4 C152 N12 -83.7(9) . . . . ?
N13 Yb4 C152 N12 170.9(10) . . . . ?
N10 Yb4 C152 N12 177.2(8) . . . . ?
C108 Yb4 C152 N12 -99.4(9) . . . . ?
C133 Yb4 C152 N12 18.8(9) . . . . ?
C128 Yb4 C152 N12 121.9(9) . . . . ?
C109 Yb4 C152 N12 -85.3(9) . . . . ?
C127 Yb4 C152 N12 150.0(8) . . . . ?
N12 C152 C153 N13 -3(2) . . . . ?
Yb4 C152 C153 N13 2.7(11) . . . . ?
N12 C152 C153 C154 173.5(13) . . . . ?
Yb4 C152 C153 C154 179.7(16) . . . . ?
N12 C152 C153 Yb4 -6.2(11) . . . . ?
C156 N13 C153 C152 177.5(12) . . . . ?
Yb4 N13 C153 C152 -3.9(15) . . . . ?
C156 N13 C153 C154 -0.1(15) . . . . ?
Yb4 N13 C153 C154 178.5(8) . . . . ?
C156 N13 C153 Yb4 -178.6(13) . . . . ?
O6 Yb4 C153 C152 1.3(10) . . . . ?
N11 Yb4 C153 C152 108.5(8) . . . . ?
O5 Yb4 C153 C152 -94.3(8) . . . . ?
N13 Yb4 C153 C152 176.5(14) . . . . ?
N10 Yb4 C153 C152 -176.4(8) . . . . ?
N12 Yb4 C153 C152 3.9(7) . . . . ?
C108 Yb4 C153 C152 -94.6(8) . . . . ?
C133 Yb4 C153 C152 30.0(9) . . . . ?
C128 Yb4 C153 C152 133.6(8) . . . . ?
C109 Yb4 C153 C152 -72.6(8) . . . . ?
C127 Yb4 C153 C152 160.4(8) . . . . ?
O6 Yb4 C153 N13 -175.2(8) . . . . ?
N11 Yb4 C153 N13 -68.0(9) . . . . ?
O5 Yb4 C153 N13 89.2(9) . . . . ?
N10 Yb4 C153 N13 7.1(9) . . . . ?
N12 Yb4 C153 N13 -172.6(10) . . . . ?
C108 Yb4 C153 N13 88.9(9) . . . . ?
C133 Yb4 C153 N13 -146.5(8) . . . . ?
C128 Yb4 C153 N13 -42.9(9) . . . . ?
C109 Yb4 C153 N13 110.9(9) . . . . ?
C127 Yb4 C153 N13 -16.2(9) . . . . ?
C152 Yb4 C153 N13 -176.5(14) . . . . ?
O6 Yb4 C153 C154 -178.3(18) . . . . ?
N11 Yb4 C153 C154 -71(2) . . . . ?
O5 Yb4 C153 C154 86(2) . . . . ?
N13 Yb4 C153 C154 -3.1(17) . . . . ?
N10 Yb4 C153 C154 4(2) . . . . ?
N12 Yb4 C153 C154 -176(2) . . . . ?
C108 Yb4 C153 C154 86(2) . . . . ?
C133 Yb4 C153 C154 -149.5(19) . . . . ?
C128 Yb4 C153 C154 -46(2) . . . . ?
C109 Yb4 C153 C154 108(2) . . . . ?
C127 Yb4 C153 C154 -19(2) . . . . ?
C152 Yb4 C153 C154 -180(3) . . . . ?
C152 C153 C154 C155 -176.9(15) . . . . ?
N13 C153 C154 C155 0.3(16) . . . . ?
Yb4 C153 C154 C155 3(3) . . . . ?
C153 C154 C155 C156 -0.4(16) . . . . ?
C153 N13 C156 C155 -0.1(15) . . . . ?
Yb4 N13 C156 C155 -178.2(9) . . . . ?
C154 C155 C156 N13 0.3(17) . . . . ?
Yb6 O7 C158 C159 -39.9(19) . . . . ?
Yb5 O7 C158 C159 75.3(12) . . . . ?
Yb6 O7 C158 C157 158.1(9) . . . . ?
Yb5 O7 C158 C157 -86.8(12) . . . . ?
Yb6 O7 C158 Yb5 -115.1(10) . . . . ?
C162 C157 C158 O7 165.6(12) . . . . ?
C167 C157 C158 O7 -20(2) . . . . ?
C162 C157 C158 C159 4(2) . . . . ?
C167 C157 C158 C159 178.4(13) . . . . ?
C162 C157 C158 Yb5 104.1(12) . . . . ?
C167 C157 C158 Yb5 -81.1(14) . . . . ?
N15 Yb5 C158 O7 -72.7(10) . . . . ?
O8 Yb5 C158 O7 43.4(6) . . . . ?
N17 Yb5 C158 O7 -161.1(7) . . . . ?
N16 Yb5 C158 O7 126.8(6) . . . . ?
N14 Yb5 C158 O7 -82.4(6) . . . . ?
C183 Yb5 C158 O7 49.0(7) . . . . ?
C159 Yb5 C158 O7 122.6(11) . . . . ?
C178 Yb5 C158 O7 -86.8(7) . . . . ?
C202 Yb5 C158 O7 149.6(6) . . . . ?
C177 Yb5 C158 O7 -85.8(6) . . . . ?
O7 Yb5 C158 C159 -122.6(11) . . . . ?
N15 Yb5 C158 C159 164.7(9) . . . . ?
O8 Yb5 C158 C159 -79.2(8) . . . . ?
N17 Yb5 C158 C159 76.4(8) . . . . ?
N16 Yb5 C158 C159 4.3(8) . . . . ?
N14 Yb5 C158 C159 155.0(8) . . . . ?
C183 Yb5 C158 C159 -73.6(9) . . . . ?
C178 Yb5 C158 C159 150.6(8) . . . . ?
C202 Yb5 C158 C159 27.1(8) . . . . ?
C177 Yb5 C158 C159 151.7(8) . . . . ?
O7 Yb5 C158 C157 116.3(11) . . . . ?
N15 Yb5 C158 C157 43.6(13) . . . . ?
O8 Yb5 C158 C157 159.7(8) . . . . ?
N17 Yb5 C158 C157 -44.8(8) . . . . ?
N16 Yb5 C158 C157 -116.9(8) . . . . ?
N14 Yb5 C158 C157 33.9(8) . . . . ?
C183 Yb5 C158 C157 165.3(7) . . . . ?
C159 Yb5 C158 C157 -121.1(12) . . . . ?
C178 Yb5 C158 C157 29.5(10) . . . . ?
C202 Yb5 C158 C157 -94.0(8) . . . . ?
C177 Yb5 C158 C157 30.6(8) . . . . ?
O7 C158 C159 C160 -167.3(13) . . . . ?
C157 C158 C159 C160 -5(2) . . . . ?
Yb5 C158 C159 C160 -110.6(13) . . . . ?
O7 C158 C159 Yb5 -56.7(10) . . . . ?
C157 C158 C159 Yb5 105.2(13) . . . . ?
O7 Yb5 C159 C160 145.8(12) . . . . ?
N15 Yb5 C159 C160 12(4) . . . . ?
O8 Yb5 C159 C160 -147.3(11) . . . . ?
N17 Yb5 C159 C160 7.9(11) . . . . ?
N16 Yb5 C159 C160 -64.4(11) . . . . ?
N14 Yb5 C159 C160 85.8(11) . . . . ?
C158 Yb5 C159 C160 111.2(14) . . . . ?
C183 Yb5 C159 C160 -130.8(10) . . . . ?
C178 Yb5 C159 C160 60.0(15) . . . . ?
C202 Yb5 C159 C160 -40.2(10) . . . . ?
C177 Yb5 C159 C160 76.0(12) . . . . ?
O7 Yb5 C159 C158 34.6(7) . . . . ?
N15 Yb5 C159 C158 -99(3) . . . . ?
O8 Yb5 C159 C158 101.5(8) . . . . ?
N17 Yb5 C159 C158 -103.2(8) . . . . ?
N16 Yb5 C159 C158 -175.6(9) . . . . ?
N14 Yb5 C159 C158 -25.3(9) . . . . ?
C183 Yb5 C159 C158 118.0(8) . . . . ?
C178 Yb5 C159 C158 -51.2(12) . . . . ?
C202 Yb5 C159 C158 -151.4(9) . . . . ?
C177 Yb5 C159 C158 -35.2(10) . . . . ?
C158 C159 C160 C161 5(2) . . . . ?
Yb5 C159 C160 C161 -66.4(16) . . . . ?
C159 C160 C161 C162 -3(2) . . . . ?
C159 C160 C161 C166 175.4(13) . . . . ?
C160 C161 C162 C157 1(2) . . . . ?
C166 C161 C162 C157 -177.0(13) . . . . ?
C160 C161 C162 C163 176.2(14) . . . . ?
C166 C161 C162 C163 -2(2) . . . . ?
C158 C157 C162 C161 -2(2) . . . . ?
C167 C157 C162 C161 -176.5(13) . . . . ?
C158 C157 C162 C163 -176.7(13) . . . . ?
C167 C157 C162 C163 8(2) . . . . ?
C161 C162 C163 C164 -3(2) . . . . ?
C157 C162 C163 C164 172.6(15) . . . . ?
C162 C163 C164 C165 20(3) . . . . ?
C163 C164 C165 C166 -33(5) . . . . ?
C164 C165 C166 C161 26(4) . . . . ?
C160 C161 C166 C165 173(2) . . . . ?
C162 C161 C166 C165 -9(3) . . . . ?
C162 C157 C167 C172 67.7(18) . . . . ?
C158 C157 C167 C172 -107.0(16) . . . . ?
C162 C157 C167 C168 -114.7(15) . . . . ?
C158 C157 C167 C168 70.6(18) . . . . ?
C177 N14 C168 C169 -27.1(17) . . . . ?
Yb5 N14 C168 C169 152.2(9) . . . . ?
C177 N14 C168 C167 154.0(12) . . . . ?
Yb5 N14 C168 C167 -26.7(17) . . . . ?
C172 C167 C168 N14 175.8(11) . . . . ?
C157 C167 C168 N14 -2.0(18) . . . . ?
C172 C167 C168 C169 -3.2(18) . . . . ?
C157 C167 C168 C169 179.1(11) . . . . ?
N14 C168 C169 C170 178.9(12) . . . . ?
C167 C168 C169 C170 -2.2(19) . . . . ?
C168 C169 C170 C171 6(2) . . . . ?
C169 C170 C171 C172 -4(2) . . . . ?
C169 C170 C171 C176 174.3(13) . . . . ?
C170 C171 C172 C167 -2(2) . . . . ?
C176 C171 C172 C167 -180.0(13) . . . . ?
C170 C171 C172 C173 174.1(14) . . . . ?
C176 C171 C172 C173 -3.8(19) . . . . ?
C168 C167 C172 C171 5.4(19) . . . . ?
C157 C167 C172 C171 -176.9(12) . . . . ?
C168 C167 C172 C173 -170.6(13) . . . . ?
C157 C167 C172 C173 7(2) . . . . ?
C171 C172 C173 C174 41(2) . . . . ?
C167 C172 C173 C174 -143.1(14) . . . . ?
C172 C173 C174 C175 -35(2) . . . . ?
C173 C174 C175 C176 -6(2) . . . . ?
C174 C175 C176 C171 41(2) . . . . ?
C170 C171 C176 C175 144.8(15) . . . . ?
C172 C171 C176 C175 -37.3(19) . . . . ?
C168 N14 C177 C178 172.5(12) . . . . ?
Yb5 N14 C177 C178 -6.9(15) . . . . ?
C168 N14 C177 Yb5 179.4(13) . . . . ?
O7 Yb5 C177 N14 -24.0(8) . . . . ?
N15 Yb5 C177 N14 -164.3(10) . . . . ?
O8 Yb5 C177 N14 -97.4(8) . . . . ?
N17 Yb5 C177 N14 97.0(9) . . . . ?
N16 Yb5 C177 N14 130.0(8) . . . . ?
C158 Yb5 C177 N14 8.1(9) . . . . ?
C183 Yb5 C177 N14 -127.0(8) . . . . ?
C159 Yb5 C177 N14 23.8(10) . . . . ?
C178 Yb5 C177 N14 -173.8(13) . . . . ?
C202 Yb5 C177 N14 113.3(8) . . . . ?
O7 Yb5 C177 C178 149.8(8) . . . . ?
N15 Yb5 C177 C178 9.5(8) . . . . ?
O8 Yb5 C177 C178 76.4(9) . . . . ?
N17 Yb5 C177 C178 -89.2(8) . . . . ?
N16 Yb5 C177 C178 -56.2(10) . . . . ?
N14 Yb5 C177 C178 173.8(13) . . . . ?
C158 Yb5 C177 C178 -178.2(8) . . . . ?
C183 Yb5 C177 C178 46.7(9) . . . . ?
C159 Yb5 C177 C178 -162.4(8) . . . . ?
C202 Yb5 C177 C178 -72.9(9) . . . . ?
C181 N15 C178 C179 0.3(17) . . . . ?
Yb5 N15 C178 C179 -161.6(10) . . . . ?
C181 N15 C178 C177 -177.7(13) . . . . ?
Yb5 N15 C178 C177 20.4(16) . . . . ?
C181 N15 C178 Yb5 161.8(14) . . . . ?
N14 C177 C178 C179 173.4(14) . . . . ?
Yb5 C177 C178 C179 168.1(17) . . . . ?
N14 C177 C178 N15 -9(2) . . . . ?
Yb5 C177 C178 N15 -14.3(12) . . . . ?
N14 C177 C178 Yb5 5.3(11) . . . . ?
O7 Yb5 C178 C179 163(2) . . . . ?
N15 Yb5 C178 C179 36.5(19) . . . . ?
O8 Yb5 C178 C179 80(2) . . . . ?
N17 Yb5 C178 C179 -77(2) . . . . ?
N16 Yb5 C178 C179 -20(2) . . . . ?
N14 Yb5 C178 C179 -164(2) . . . . ?
C158 Yb5 C178 C179 -159(2) . . . . ?
C183 Yb5 C178 C179 59(2) . . . . ?
C159 Yb5 C178 C179 -131(2) . . . . ?
C202 Yb5 C178 C179 -42(2) . . . . ?
C177 Yb5 C178 C179 -161(3) . . . . ?
O7 Yb5 C178 N15 126.8(9) . . . . ?
O8 Yb5 C178 N15 43.3(10) . . . . ?
N17 Yb5 C178 N15 -113.6(10) . . . . ?
N16 Yb5 C178 N15 -56.1(10) . . . . ?
N14 Yb5 C178 N15 159.1(11) . . . . ?
C158 Yb5 C178 N15 164.7(9) . . . . ?
C183 Yb5 C178 N15 22.7(10) . . . . ?
C159 Yb5 C178 N15 -167.7(9) . . . . ?
C202 Yb5 C178 N15 -78.2(10) . . . . ?
C177 Yb5 C178 N15 162.4(14) . . . . ?
O7 Yb5 C178 C177 -35.5(9) . . . . ?
N15 Yb5 C178 C177 -162.4(14) . . . . ?
O8 Yb5 C178 C177 -119.1(8) . . . . ?
N17 Yb5 C178 C177 84.0(8) . . . . ?
N16 Yb5 C178 C177 141.6(7) . . . . ?
N14 Yb5 C178 C177 -3.3(7) . . . . ?
C158 Yb5 C178 C177 2.3(10) . . . . ?
C183 Yb5 C178 C177 -139.7(8) . . . . ?
C159 Yb5 C178 C177 30.0(13) . . . . ?
C202 Yb5 C178 C177 119.4(8) . . . . ?
N15 C178 C179 C180 -0.3(18) . . . . ?
C177 C178 C179 C180 177.6(15) . . . . ?
Yb5 C178 C179 C180 -26(3) . . . . ?
C178 C179 C180 C181 0.2(19) . . . . ?
C178 N15 C181 C180 -0.2(18) . . . . ?
Yb5 N15 C181 C180 153.4(12) . . . . ?
C179 C180 C181 N15 0(2) . . . . ?
Yb6 O8 C183 C182 127.1(12) . . . . ?
Yb5 O8 C183 C182 -81.2(12) . . . . ?
Yb6 O8 C183 C184 -52.0(18) . . . . ?
Yb5 O8 C183 C184 99.7(12) . . . . ?
Yb6 O8 C183 Yb5 -151.7(14) . . . . ?
C187 C182 C183 O8 169.2(11) . . . . ?
C192 C182 C183 O8 -13.6(18) . . . . ?
C187 C182 C183 C184 -11.8(18) . . . . ?
C192 C182 C183 C184 165.5(12) . . . . ?
C187 C182 C183 Yb5 121.5(10) . . . . ?
C192 C182 C183 Yb5 -61.3(12) . . . . ?
O7 Yb5 C183 O8 10.8(8) . . . . ?
N15 Yb5 C183 O8 143.8(8) . . . . ?
N17 Yb5 C183 O8 -145.4(8) . . . . ?
N16 Yb5 C183 O8 -104.1(8) . . . . ?
N14 Yb5 C183 O8 89.5(8) . . . . ?
C158 Yb5 C183 O8 -12.8(9) . . . . ?
C159 Yb5 C183 O8 -40.5(8) . . . . ?
C178 Yb5 C183 O8 134.2(8) . . . . ?
C202 Yb5 C183 O8 -112.8(8) . . . . ?
C177 Yb5 C183 O8 115.1(8) . . . . ?
O7 Yb5 C183 C182 129.0(8) . . . . ?
N15 Yb5 C183 C182 -97.9(9) . . . . ?
O8 Yb5 C183 C182 118.3(12) . . . . ?
N17 Yb5 C183 C182 -27.2(11) . . . . ?
N16 Yb5 C183 C182 14.2(8) . . . . ?
N14 Yb5 C183 C182 -152.2(8) . . . . ?
C158 Yb5 C183 C182 105.5(8) . . . . ?
C159 Yb5 C183 C182 77.8(9) . . . . ?
C178 Yb5 C183 C182 -107.5(8) . . . . ?
C202 Yb5 C183 C182 5.4(9) . . . . ?
C177 Yb5 C183 C182 -126.6(8) . . . . ?
O7 Yb5 C183 C184 -94.5(10) . . . . ?
N15 Yb5 C183 C184 38.5(10) . . . . ?
O8 Yb5 C183 C184 -105.3(13) . . . . ?
N17 Yb5 C183 C184 109.2(11) . . . . ?
N16 Yb5 C183 C184 150.6(10) . . . . ?
N14 Yb5 C183 C184 -15.8(12) . . . . ?
C158 Yb5 C183 C184 -118.1(10) . . . . ?
C159 Yb5 C183 C184 -145.8(10) . . . . ?
C178 Yb5 C183 C184 28.9(10) . . . . ?
C202 Yb5 C183 C184 141.9(10) . . . . ?
C177 Yb5 C183 C184 9.8(11) . . . . ?
O8 C183 C184 C185 -175.6(12) . . . . ?
C182 C183 C184 C185 5(2) . . . . ?
Yb5 C183 C184 C185 -123.4(12) . . . . ?
C183 C184 C185 C186 4(2) . . . . ?
C184 C185 C186 C187 -7(2) . . . . ?
C184 C185 C186 C191 174.7(14) . . . . ?
C183 C182 C187 C186 9.3(18) . . . . ?
C192 C182 C187 C186 -168.0(11) . . . . ?
C183 C182 C187 C188 -171.1(11) . . . . ?
C192 C182 C187 C188 11.7(18) . . . . ?
C185 C186 C187 C182 -0.4(18) . . . . ?
C191 C186 C187 C182 178.2(13) . . . . ?
C185 C186 C187 C188 179.9(12) . . . . ?
C191 C186 C187 C188 -1.4(19) . . . . ?
C182 C187 C188 C189 171.0(12) . . . . ?
C186 C187 C188 C189 -9.3(18) . . . . ?
C187 C188 C189 C190 41(2) . . . . ?
C188 C189 C190 C191 -59(2) . . . . ?
C185 C186 C191 C190 161.9(14) . . . . ?
C187 C186 C191 C190 -17(2) . . . . ?
C189 C190 C191 C186 46(2) . . . . ?
C183 C182 C192 C193 71.3(17) . . . . ?
C187 C182 C192 C193 -111.6(15) . . . . ?
C183 C182 C192 C197 -109.2(14) . . . . ?
C187 C182 C192 C197 67.9(15) . . . . ?
C197 C192 C193 N16 176.5(11) . . . . ?
C182 C192 C193 N16 -4.1(19) . . . . ?
C197 C192 C193 C194 1.9(18) . . . . ?
C182 C192 C193 C194 -178.7(12) . . . . ?
C202 N16 C193 C192 143.6(13) . . . . ?
Yb5 N16 C193 C192 -49.7(17) . . . . ?
C202 N16 C193 C194 -41.9(17) . . . . ?
Yb5 N16 C193 C194 124.9(11) . . . . ?
C192 C193 C194 C195 -7(2) . . . . ?
N16 C193 C194 C195 178.8(12) . . . . ?
C193 C194 C195 C196 5(2) . . . . ?
C194 C195 C196 C197 2(2) . . . . ?
C194 C195 C196 C201 178.3(13) . . . . ?
C195 C196 C197 C192 -6(2) . . . . ?
C201 C196 C197 C192 177.1(12) . . . . ?
C195 C196 C197 C198 171.5(12) . . . . ?
C201 C196 C197 C198 -5.3(18) . . . . ?
C193 C192 C197 C196 4.2(18) . . . . ?
C182 C192 C197 C196 -175.3(11) . . . . ?
C193 C192 C197 C198 -173.4(11) . . . . ?
C182 C192 C197 C198 7.1(17) . . . . ?
C196 C197 C198 C199 35.4(19) . . . . ?
C192 C197 C198 C199 -147.0(15) . . . . ?
C197 C198 C199 C200 -20(2) . . . . ?
C198 C199 C200 C201 -25(3) . . . . ?
C199 C200 C201 C196 55(2) . . . . ?
C195 C196 C201 C200 143.1(17) . . . . ?
C197 C196 C201 C200 -40(2) . . . . ?
C193 N16 C202 C203 172.2(13) . . . . ?
Yb5 N16 C202 C203 3.4(17) . . . . ?
C193 N16 C202 Yb5 168.8(15) . . . . ?
O7 Yb5 C202 N16 -80.1(9) . . . . ?
N15 Yb5 C202 N16 100.1(9) . . . . ?
O8 Yb5 C202 N16 -2.6(10) . . . . ?
N17 Yb5 C202 N16 173.3(11) . . . . ?
N14 Yb5 C202 N16 -179.1(9) . . . . ?
C158 Yb5 C202 N16 -98.3(9) . . . . ?
C183 Yb5 C202 N16 22.3(9) . . . . ?
C159 Yb5 C202 N16 -85.6(9) . . . . ?
C178 Yb5 C202 N16 125.3(9) . . . . ?
C177 Yb5 C202 N16 152.3(9) . . . . ?
O7 Yb5 C202 C203 102.9(8) . . . . ?
N15 Yb5 C202 C203 -76.9(9) . . . . ?
O8 Yb5 C202 C203 -179.6(8) . . . . ?
N17 Yb5 C202 C203 -3.8(9) . . . . ?
N16 Yb5 C202 C203 -177.0(14) . . . . ?
N14 Yb5 C202 C203 3.8(10) . . . . ?
C158 Yb5 C202 C203 84.6(9) . . . . ?
C183 Yb5 C202 C203 -154.8(8) . . . . ?
C159 Yb5 C202 C203 97.4(9) . . . . ?
C178 Yb5 C202 C203 -51.8(9) . . . . ?
C177 Yb5 C202 C203 -24.7(10) . . . . ?
C206 N17 C203 C202 177.6(14) . . . . ?
Yb5 N17 C203 C202 -7.8(17) . . . . ?
C206 N17 C203 C204 -0.4(18) . . . . ?
Yb5 N17 C203 C204 174.2(10) . . . . ?
C206 N17 C203 Yb5 -174.6(17) . . . . ?
N16 C202 C203 N17 3(2) . . . . ?
Yb5 C202 C203 N17 5.3(12) . . . . ?
N16 C202 C203 C204 -179.7(15) . . . . ?
Yb5 C202 C203 C204 -177.3(18) . . . . ?
N16 C202 C203 Yb5 -2.4(12) . . . . ?
O7 Yb5 C203 N17 92.9(11) . . . . ?
N15 Yb5 C203 N17 -64.9(11) . . . . ?
O8 Yb5 C203 N17 -172.4(10) . . . . ?
N16 Yb5 C203 N17 -171.4(13) . . . . ?
N14 Yb5 C203 N17 10.2(12) . . . . ?
C158 Yb5 C203 N17 89.9(11) . . . . ?
C183 Yb5 C203 N17 -143.8(11) . . . . ?
C159 Yb5 C203 N17 112.0(11) . . . . ?
C178 Yb5 C203 N17 -40.1(11) . . . . ?
C202 Yb5 C203 N17 -172.9(16) . . . . ?
C177 Yb5 C203 N17 -13.9(11) . . . . ?
O7 Yb5 C203 C202 -94.2(8) . . . . ?
N15 Yb5 C203 C202 108.0(8) . . . . ?
O8 Yb5 C203 C202 0.5(10) . . . . ?
N17 Yb5 C203 C202 172.9(16) . . . . ?
N16 Yb5 C203 C202 1.5(7) . . . . ?
N14 Yb5 C203 C202 -176.9(8) . . . . ?
C158 Yb5 C203 C202 -97.2(8) . . . . ?
C183 Yb5 C203 C202 29.1(9) . . . . ?
C159 Yb5 C203 C202 -75.1(8) . . . . ?
C178 Yb5 C203 C202 132.8(8) . . . . ?
C177 Yb5 C203 C202 159.0(8) . . . . ?
O7 Yb5 C203 C204 81(2) . . . . ?
N15 Yb5 C203 C204 -76(2) . . . . ?
O8 Yb5 C203 C204 176(2) . . . . ?
N17 Yb5 C203 C204 -11(2) . . . . ?
N16 Yb5 C203 C204 177(2) . . . . ?
N14 Yb5 C203 C204 -1(2) . . . . ?
C158 Yb5 C203 C204 79(2) . . . . ?
C183 Yb5 C203 C204 -155(2) . . . . ?
C159 Yb5 C203 C204 101(2) . . . . ?
C178 Yb5 C203 C204 -52(2) . . . . ?
C202 Yb5 C203 C204 176(3) . . . . ?
C177 Yb5 C203 C204 -25(2) . . . . ?
N17 C203 C204 C205 3.9(19) . . . . ?
C202 C203 C204 C205 -173.7(17) . . . . ?
Yb5 C203 C204 C205 12(3) . . . . ?
C203 C204 C205 C206 -6(2) . . . . ?
C203 N17 C206 C205 -3(2) . . . . ?
Yb5 N17 C206 C205 -175.4(14) . . . . ?
C204 C205 C206 N17 6(2) . . . . ?
C219 C214 C215 C216 0.0 . . . . ?
C213 C214 C215 C216 178.2(17) . . . . ?
C214 C215 C216 C217 0.0 . . . . ?
C215 C216 C217 C218 0.0 . . . . ?
C216 C217 C218 C219 0.0 . . . . ?
C217 C218 C219 C214 0.0 . . . . ?
C215 C214 C219 C218 0.0 . . . . ?
C213 C214 C219 C218 -178.2(17) . . . . ?
C226 C221 C222 C223 0.0 . . . . ?
C220 C221 C222 C223 -177.2(14) . . . . ?
C221 C222 C223 C224 0.0 . . . . ?
C222 C223 C224 C225 0.0 . . . . ?
C223 C224 C225 C226 0.0 . . . . ?
C224 C225 C226 C221 0.0 . . . . ?
C222 C221 C226 C225 0.0 . . . . ?
C220 C221 C226 C225 177.2(14) . . . . ?
C233 C228 C229 C230 0.0 . . . . ?
C227 C228 C229 C230 177.7(15) . . . . ?
C228 C229 C230 C231 0.0 . . . . ?
C229 C230 C231 C232 0.0 . . . . ?
C230 C231 C232 C233 0.0 . . . . ?
C231 C232 C233 C228 0.0 . . . . ?
C229 C228 C233 C232 0.0 . . . . ?
C227 C228 C233 C232 -177.4(18) . . . . ?
